data_7112423
loop_
_publ_author_name
'Mednikov, Evgueni G.'
'Dahl, Lawrence F.'

_publ_section_title
;
 How innocent is thallium(I)? Corrected formulations of
 [Tl2Pd14(CO)9(PMe3)11][PF6]2 and [TlPd9(CO)9(PPh3)6][PF6] clusters
 previously reported as corresponding Au2Pd14 and AuPd9 clusters.
;
_journal_issue 11
_journal_name_full 'Chemical communications (Cambridge, England)'
_journal_page_first 1085
_journal_page_last 1087
_journal_paper_doi 10.1039/c2cc37959g
_journal_volume 49
_journal_year 2013
_chemical_formula_sum 'C45 H105 F12 O10 P13 Pd14 Tl2'
_chemical_formula_weight 3335.24
_chemical_name_common
;
palladium-thallium carbonylphosphine cluster
;
_chemical_name_systematic
;
?
;
_space_group_IT_number 14
_symmetry_cell_setting monoclinic
_symmetry_space_group_name_Hall '-P 2yn'
_symmetry_space_group_name_H-M 'P 1 21/n 1'
_atom_sites_solution_hydrogens geom
_atom_sites_solution_primary direct
_atom_sites_solution_secondary difmap
_audit_creation_method SHELXL-97
_cell_angle_alpha 90.00
_cell_angle_beta 90.0150(10)
_cell_angle_gamma 90.00
_cell_formula_units_Z 4
_cell_length_a 15.4089(3)
_cell_length_b 29.4180(6)
_cell_length_c 19.6119(4)
_cell_measurement_reflns_used 9095
_cell_measurement_temperature 100(2)
_cell_measurement_theta_max 32.8048
_cell_measurement_theta_min 2.4963
_cell_volume 8890.1(3)
_computing_structure_refinement 'SHELXL-97 (Sheldrick, 2008)'
_computing_structure_solution 'SHELXS-97 (Sheldrick, 2008)'
_diffrn_ambient_temperature 100(2)
_diffrn_measured_fraction_theta_full 0.999
_diffrn_measured_fraction_theta_max 0.999
_diffrn_measurement_device_type 'Bruker Apex2 diffractometer'
_diffrn_measurement_method 'phi and omega scans'
_diffrn_radiation_monochromator graphite
_diffrn_radiation_source 'fine-focus sealed tube'
_diffrn_radiation_type MoK\a
_diffrn_radiation_wavelength 0.71073
_diffrn_reflns_av_R_equivalents 0.0320
_diffrn_reflns_av_sigmaI/netI 0.0178
_diffrn_reflns_limit_h_max 22
_diffrn_reflns_limit_h_min -22
_diffrn_reflns_limit_k_max 42
_diffrn_reflns_limit_k_min -43
_diffrn_reflns_limit_l_max 28
_diffrn_reflns_limit_l_min -28
_diffrn_reflns_number 268645
_diffrn_reflns_theta_full 31.51
_diffrn_reflns_theta_max 31.51
_diffrn_reflns_theta_min 1.25
_diffrn_standards_decay_% '< 1'
_exptl_absorpt_coefficient_mu 6.663
_exptl_absorpt_correction_T_max 0.4307
_exptl_absorpt_correction_T_min 0.3851
_exptl_absorpt_correction_type empirical
_exptl_crystal_colour black
_exptl_crystal_density_diffrn 2.492
_exptl_crystal_density_method 'not measured'
_exptl_crystal_description 'block crystal'
_exptl_crystal_F_000 6256
_exptl_crystal_size_max 0.18
_exptl_crystal_size_mid 0.17
_exptl_crystal_size_min 0.15
_refine_diff_density_max 1.589
_refine_diff_density_min -1.050
_refine_diff_density_rms 0.143
_refine_ls_extinction_method none
_refine_ls_goodness_of_fit_ref 1.009
_refine_ls_hydrogen_treatment constr
_refine_ls_matrix_type full
_refine_ls_number_parameters 910
_refine_ls_number_reflns 29593
_refine_ls_number_restraints 123
_refine_ls_restrained_S_all 1.015
_refine_ls_R_factor_all 0.0320
_refine_ls_R_factor_gt 0.0254
_refine_ls_shift/su_max 0.002
_refine_ls_shift/su_mean 0.000
_refine_ls_structure_factor_coef Fsqd
_refine_ls_weighting_details 'calc w=1/[\s^2^(Fo^2^)+(0.0203P)^2^+36.6156P] where P=(Fo^2^+2Fc^2^)/3'
_refine_ls_weighting_scheme calc
_refine_ls_wR_factor_gt 0.0567
_refine_ls_wR_factor_ref 0.0610
_reflns_number_gt 27150
_reflns_number_total 29593
_reflns_threshold_expression >2sigma(I)
_cod_duplicate_entry 7108814
_cod_data_source_file c2cc37959g.txt
_cod_data_source_block dahl426
_cod_original_sg_symbol_H-M P2(1)/n
_cod_database_code 7112423

loop_
_symmetry_equiv_pos_as_xyz
'x, y, z'
'-x+1/2, y+1/2, -z+1/2'
'-x, -y, -z'
'x-1/2, -y-1/2, z-1/2'

loop_
_atom_site_label
_atom_site_type_symbol
_atom_site_fract_x
_atom_site_fract_y
_atom_site_fract_z
_atom_site_U_iso_or_equiv
_atom_site_adp_type
_atom_site_occupancy
_atom_site_symmetry_multiplicity
_atom_site_calc_flag
_atom_site_refinement_flags
_atom_site_disorder_assembly
_atom_site_disorder_group
Tl1 Tl 0.908670(14) 0.126279(6) 0.280488(13) 0.02093(4) Uani 1 1 d . . .
Tl1A Tl 0.592826(14) 0.121098(6) 0.279674(13) 0.02177(4) Uani 1 1 d . . .
Pd1 Pd 0.74810(3) 0.183835(9) 0.098735(13) 0.01959(5) Uani 1 1 d . C .
Pd2 Pd 0.75246(3) 0.081431(9) 0.089547(14) 0.02100(5) Uani 1 1 d . C .
Pd3 Pd 0.90571(3) 0.133044(13) 0.13050(2) 0.02081(7) Uani 1 1 d . C .
Pd3A Pd 0.59528(3) 0.127575(13) 0.12850(2) 0.02270(8) Uani 1 1 d . C .
Pd4 Pd 0.83728(2) 0.207816(12) 0.21946(3) 0.02137(7) Uani 1 1 d . . .
Pd4A Pd 0.65321(2) 0.204007(12) 0.21879(3) 0.02227(8) Uani 1 1 d . C .
Pd5 Pd 0.84811(2) 0.048214(12) 0.20016(2) 0.02068(7) Uani 1 1 d . C .
Pd5A Pd 0.66210(3) 0.045596(13) 0.20186(2) 0.02158(7) Uani 1 1 d . C .
Pd6 Pd 0.74781(3) 0.170311(9) 0.330268(14) 0.02074(5) Uani 1 1 d . C .
Pd7 Pd 0.75365(3) 0.071979(9) 0.318837(14) 0.01916(5) Uani 1 1 d . C .
Pd8 Pd 0.84090(3) 0.116259(13) 0.41927(2) 0.02011(8) Uani 1 1 d . C .
Pd8A Pd 0.65630(3) 0.115009(13) 0.41730(2) 0.02056(7) Uani 1 1 d . C .
Pd9 Pd 0.74865(3) 0.039438(9) 0.447839(15) 0.02190(5) Uani 1 1 d . C .
Pd10 Pd 0.75071(3) 0.126780(9) 0.205789(13) 0.01775(4) Uani 1 1 d . . .
P1 P 0.74538(10) 0.22923(4) 0.00060(5) 0.02351(19) Uani 1 1 d . . .
P2 P 0.74673(14) 0.07471(4) -0.02758(6) 0.0328(2) Uani 1 1 d . . .
P3 P 0.94524(10) 0.14254(5) 0.49350(9) 0.0284(3) Uani 1 1 d D . .
P4 P 0.54570(11) 0.14482(6) 0.48201(10) 0.0339(3) Uani 1 1 d . . .
P5 P 0.74869(12) -0.01794(4) 0.52648(7) 0.0355(3) Uani 1 1 d . . .
P6 P 0.45200(11) 0.12694(6) 0.08775(11) 0.0367(4) Uani 1 1 d D . .
P7 P 0.96361(11) -0.00170(6) 0.22263(10) 0.0360(3) Uani 1 1 d D . .
P8 P 0.55446(11) -0.00911(6) 0.22495(10) 0.0393(4) Uani 1 1 d D . .
P9 P 0.54741(10) 0.25814(5) 0.24621(9) 0.0325(3) Uani 1 1 d . . .
P10 P 0.93172(11) 0.26694(6) 0.24980(11) 0.0386(4) Uani 1 1 d . . .
P11 P 1.04581(9) 0.13802(5) 0.08341(9) 0.0277(3) Uani 1 1 d . . .
P12 P 0.7366(2) 0.11200(8) 0.72105(12) 0.0703(7) Uani 1 1 d . . .
F1 F 0.7649(8) 0.0816(2) 0.6588(3) 0.125(2) Uani 1 1 d U . .
F2 F 0.7426(7) 0.07040(17) 0.7728(2) 0.1000(19) Uani 1 1 d . . .
F3 F 0.6401(6) 0.1026(4) 0.7176(6) 0.153(3) Uani 1 1 d . . .
F4 F 0.7231(5) 0.1530(2) 0.6722(3) 0.123(3) Uani 1 1 d . . .
F5 F 0.8367(6) 0.1221(3) 0.7329(6) 0.153(3) Uani 1 1 d . . .
F6 F 0.7221(6) 0.1443(2) 0.7846(3) 0.125(2) Uani 1 1 d U . .
P13 P 0.2438(3) 0.14616(10) 0.29915(15) 0.0332(6) Uani 0.40 1 d PD A 1
F7 F 0.2462(9) 0.1441(4) 0.3800(2) 0.100(4) Uiso 0.40 1 d PD A 1
F8 F 0.3457(4) 0.1392(4) 0.2972(7) 0.077(4) Uiso 0.40 1 d PD A 1
F9 F 0.2414(9) 0.1475(4) 0.2187(2) 0.153(7) Uiso 0.40 1 d PD A 1
F10 F 0.2310(8) 0.09249(15) 0.2971(6) 0.227(14) Uiso 0.40 1 d PD A 1
F11 F 0.2565(8) 0.19920(15) 0.3017(6) 0.244(13) Uiso 0.40 1 d PD A 1
F12 F 0.1418(4) 0.1525(4) 0.3014(7) 0.093(5) Uiso 0.40 1 d PD A 1
P13A P 0.1877(2) 0.14944(9) 0.31397(12) 0.0411(6) Uani 0.60 1 d PD B 2
F7A F 0.1234(4) 0.12040(19) 0.3595(3) 0.088(3) Uiso 0.60 1 d PD B 2
F8A F 0.1197(4) 0.18983(17) 0.3129(3) 0.089(3) Uiso 0.60 1 d PD B 2
F9A F 0.2549(4) 0.10870(17) 0.3143(3) 0.086(2) Uiso 0.60 1 d PD B 2
F10A F 0.2511(4) 0.17826(18) 0.2672(3) 0.092(2) Uiso 0.60 1 d PD B 2
F11A F 0.1437(5) 0.1288(2) 0.2473(3) 0.153(6) Uiso 0.60 1 d PD B 2
F12A F 0.2312(4) 0.1698(2) 0.3795(2) 0.088(3) Uiso 0.60 1 d PD B 2
O1 O 0.5529(3) 0.02976(17) 0.4408(4) 0.0499(16) Uani 1 1 d . . .
O2 O 0.9422(3) 0.02783(15) 0.4325(3) 0.0395(12) Uani 1 1 d . C .
O3 O 0.7603(3) -0.02409(10) 0.28448(17) 0.0304(7) Uani 1 1 d . E .
O4 O 0.5838(3) 0.03287(15) 0.0637(3) 0.0369(10) Uani 1 1 d . D .
O5 O 0.7386(3) 0.26991(10) 0.31358(18) 0.0320(8) Uani 1 1 d . . .
O6 O 0.9224(2) 0.23056(13) 0.0868(3) 0.0268(8) Uani 1 1 d . . .
O7 O 0.5688(2) 0.22480(14) 0.0857(3) 0.0283(9) Uani 1 1 d . D .
O8 O 0.7535(4) 0.20244(12) 0.47207(16) 0.0398(8) Uani 1 1 d . C .
O9 O 0.9282(3) 0.04314(14) 0.0579(2) 0.0314(9) Uani 1 1 d . D .
C1 C 0.6193(3) 0.0475(2) 0.4387(4) 0.0291(13) Uani 1 1 d . . .
C2 C 0.8754(4) 0.04661(19) 0.4359(4) 0.0270(12) Uani 1 1 d . . .
C3 C 0.7587(4) 0.01343(14) 0.2643(2) 0.0230(8) Uani 1 1 d . . .
C4 C 0.6191(4) 0.0586(2) 0.1010(3) 0.0287(12) Uani 1 1 d . . .
C5 C 0.7423(4) 0.23421(14) 0.2862(2) 0.0263(8) Uani 1 1 d . . .
C6 C 0.8818(3) 0.20282(19) 0.1160(3) 0.0249(11) Uani 1 1 d . . .
C7 C 0.6115(3) 0.19742(19) 0.1146(3) 0.0240(11) Uani 1 1 d . . .
C8 C 0.7556(6) 0.17310(16) 0.4327(2) 0.0381(11) Uani 1 1 d . . .
C9 C 0.8869(4) 0.06529(18) 0.0963(3) 0.0271(11) Uani 1 1 d . . .
C11 C 0.6573(4) 0.2251(3) -0.0597(3) 0.0370(14) Uani 1 1 d . . .
H11A H 0.6565 0.1945 -0.0796 0.055 Uiso 1 1 calc R . .
H11B H 0.6654 0.2476 -0.0959 0.055 Uiso 1 1 calc R . .
H11C H 0.6022 0.2308 -0.0363 0.055 Uiso 1 1 calc R . .
C12 C 0.8359(4) 0.2336(2) -0.0588(4) 0.0356(13) Uani 1 1 d . . .
H12A H 0.8903 0.2363 -0.0332 0.053 Uiso 1 1 calc R . .
H12B H 0.8282 0.2605 -0.0877 0.053 Uiso 1 1 calc R . .
H12C H 0.8380 0.2063 -0.0874 0.053 Uiso 1 1 calc R . .
C13 C 0.7374(4) 0.28732(16) 0.0320(3) 0.0333(12) Uani 1 1 d . . .
H13A H 0.7832 0.2928 0.0656 0.050 Uiso 1 1 calc R . .
H13B H 0.6806 0.2919 0.0534 0.050 Uiso 1 1 calc R . .
H13C H 0.7440 0.3086 -0.0062 0.050 Uiso 1 1 calc R . .
C14 C 0.9434(5) 0.2782(3) 0.3404(5) 0.064(3) Uani 1 1 d . . .
H14A H 0.8860 0.2790 0.3618 0.096 Uiso 1 1 calc R . .
H14B H 0.9723 0.3075 0.3470 0.096 Uiso 1 1 calc R . .
H14C H 0.9783 0.2541 0.3614 0.096 Uiso 1 1 calc R . .
C15 C 1.0431(5) 0.2676(4) 0.2216(6) 0.083(4) Uani 1 1 d . . .
H15A H 1.0720 0.2396 0.2365 0.124 Uiso 1 1 calc R . .
H15B H 1.0729 0.2939 0.2413 0.124 Uiso 1 1 calc R . .
H15C H 1.0448 0.2695 0.1717 0.124 Uiso 1 1 calc R . .
C16 C 0.8913(5) 0.3208(2) 0.2170(5) 0.0545(19) Uani 1 1 d . . .
H16A H 0.8301 0.3243 0.2294 0.082 Uiso 1 1 calc R . .
H16B H 0.8971 0.3213 0.1673 0.082 Uiso 1 1 calc R . .
H16C H 0.9251 0.3458 0.2367 0.082 Uiso 1 1 calc R . .
C17 C 1.1194(4) 0.0900(2) 0.0904(4) 0.0448(15) Uani 1 1 d . . .
H17A H 1.1273 0.0822 0.1385 0.067 Uiso 1 1 calc R . .
H17B H 1.1756 0.0981 0.0703 0.067 Uiso 1 1 calc R . .
H17C H 1.0950 0.0639 0.0660 0.067 Uiso 1 1 calc R . .
C18 C 1.1167(3) 0.1849(2) 0.1056(4) 0.0379(13) Uani 1 1 d . . .
H18A H 1.1276 0.1846 0.1548 0.057 Uiso 1 1 calc R . .
H18B H 1.0891 0.2137 0.0928 0.057 Uiso 1 1 calc R . .
H18C H 1.1719 0.1818 0.0811 0.057 Uiso 1 1 calc R . .
C19 C 1.0395(4) 0.1470(3) -0.0078(3) 0.051(2) Uani 1 1 d . . .
H19A H 1.0007 0.1726 -0.0173 0.076 Uiso 1 1 calc R . .
H19B H 1.0168 0.1195 -0.0298 0.076 Uiso 1 1 calc R . .
H19C H 1.0975 0.1537 -0.0256 0.076 Uiso 1 1 calc R . .
C21 C 0.7558(8) 0.0186(2) -0.0631(4) 0.077(3) Uani 1 1 d . . .
H21A H 0.7122 -0.0013 -0.0423 0.116 Uiso 1 1 calc R . .
H21B H 0.8139 0.0066 -0.0540 0.116 Uiso 1 1 calc R . .
H21C H 0.7461 0.0200 -0.1125 0.116 Uiso 1 1 calc R . .
C22 C 0.6463(5) 0.0951(4) -0.0665(5) 0.079(3) Uani 1 1 d . . .
H22A H 0.6340 0.1259 -0.0504 0.118 Uiso 1 1 calc R . .
H22B H 0.5984 0.0749 -0.0538 0.118 Uiso 1 1 calc R . .
H22C H 0.6527 0.0953 -0.1162 0.118 Uiso 1 1 calc R . .
C23 C 0.8312(5) 0.1053(2) -0.0722(4) 0.0444(16) Uani 1 1 d . . .
H23A H 0.8320 0.1370 -0.0569 0.067 Uiso 1 1 calc R . .
H23B H 0.8199 0.1043 -0.1214 0.067 Uiso 1 1 calc R . .
H23C H 0.8875 0.0912 -0.0626 0.067 Uiso 1 1 calc R . .
C31 C 0.9891(8) 0.1987(3) 0.4751(6) 0.045(3) Uani 0.51 1 d PD C 1
H31A H 0.9418 0.2191 0.4617 0.068 Uiso 0.51 1 calc PR C 1
H31B H 1.0312 0.1964 0.4377 0.068 Uiso 0.51 1 calc PR C 1
H31C H 1.0180 0.2107 0.5158 0.068 Uiso 0.51 1 calc PR C 1
C32 C 0.8949(7) 0.1518(5) 0.5775(4) 0.048(3) Uani 0.51 1 d PD C 1
H32A H 0.8417 0.1696 0.5721 0.071 Uiso 0.51 1 calc PR C 1
H32B H 0.9355 0.1682 0.6071 0.071 Uiso 0.51 1 calc PR C 1
H32C H 0.8808 0.1223 0.5982 0.071 Uiso 0.51 1 calc PR C 1
C33 C 1.0400(6) 0.1090(4) 0.5168(6) 0.043(3) Uani 0.51 1 d PD C 1
H33A H 1.0220 0.0779 0.5275 0.065 Uiso 0.51 1 calc PR C 1
H33B H 1.0680 0.1226 0.5568 0.065 Uiso 0.51 1 calc PR C 1
H33C H 1.0810 0.1086 0.4786 0.065 Uiso 0.51 1 calc PR C 1
C31A C 1.0510(7) 0.1472(5) 0.4509(8) 0.045(3) Uani 0.49 1 d PDU C 2
H31D H 1.0643 0.1185 0.4278 0.067 Uiso 0.49 1 calc PR C 2
H31E H 1.0960 0.1537 0.4849 0.067 Uiso 0.49 1 calc PR C 2
H31F H 1.0490 0.1719 0.4175 0.067 Uiso 0.49 1 calc PR C 2
C32A C 0.9306(9) 0.1972(3) 0.5327(9) 0.052(4) Uani 0.49 1 d PD C 2
H32D H 0.9158 0.2197 0.4978 0.078 Uiso 0.49 1 calc PR C 2
H32E H 0.9844 0.2062 0.5556 0.078 Uiso 0.49 1 calc PR C 2
H32F H 0.8836 0.1954 0.5663 0.078 Uiso 0.49 1 calc PR C 2
C33A C 0.9720(9) 0.1039(4) 0.5623(6) 0.036(3) Uani 0.49 1 d PDU C 2
H33D H 0.9807 0.0732 0.5439 0.054 Uiso 0.49 1 calc PR C 2
H33E H 0.9245 0.1034 0.5955 0.054 Uiso 0.49 1 calc PR C 2
H33F H 1.0254 0.1141 0.5848 0.054 Uiso 0.49 1 calc PR C 2
C41 C 0.5606(5) 0.2007(3) 0.5163(5) 0.061(3) Uani 1 1 d . . .
H41A H 0.5746 0.2219 0.4793 0.092 Uiso 1 1 calc R . .
H41B H 0.6082 0.2003 0.5494 0.092 Uiso 1 1 calc R . .
H41C H 0.5071 0.2105 0.5389 0.092 Uiso 1 1 calc R . .
C42 C 0.5207(6) 0.1122(4) 0.5575(5) 0.068(3) Uani 1 1 d . . .
H42A H 0.5108 0.0803 0.5448 0.102 Uiso 1 1 calc R . .
H42B H 0.4683 0.1244 0.5790 0.102 Uiso 1 1 calc R . .
H42C H 0.5693 0.1140 0.5895 0.102 Uiso 1 1 calc R . .
C43 C 0.4410(4) 0.1485(2) 0.4403(4) 0.0401(15) Uani 1 1 d . . .
H43A H 0.4264 0.1189 0.4203 0.060 Uiso 1 1 calc R . .
H43B H 0.4434 0.1715 0.4043 0.060 Uiso 1 1 calc R . .
H43C H 0.3967 0.1570 0.4738 0.060 Uiso 1 1 calc R . .
C51 C 0.8433(5) -0.0187(3) 0.5809(5) 0.054(2) Uani 1 1 d . . .
H51A H 0.8497 0.0109 0.6032 0.081 Uiso 1 1 calc R . .
H51B H 0.8950 -0.0251 0.5535 0.081 Uiso 1 1 calc R . .
H51C H 0.8364 -0.0424 0.6157 0.081 Uiso 1 1 calc R . .
C52 C 0.6607(4) -0.0168(3) 0.5887(5) 0.055(2) Uani 1 1 d . . .
H52A H 0.6048 -0.0164 0.5648 0.082 Uiso 1 1 calc R . .
H52B H 0.6659 0.0105 0.6170 0.082 Uiso 1 1 calc R . .
H52C H 0.6640 -0.0438 0.6176 0.082 Uiso 1 1 calc R . .
C53 C 0.7438(6) -0.07417(18) 0.4890(4) 0.0628(19) Uani 1 1 d . . .
H53A H 0.6938 -0.0760 0.4583 0.094 Uiso 1 1 calc R . .
H53B H 0.7378 -0.0969 0.5252 0.094 Uiso 1 1 calc R . .
H53C H 0.7972 -0.0800 0.4633 0.094 Uiso 1 1 calc R . .
C61 C 0.3683(5) 0.1276(4) 0.1543(4) 0.062(3) Uani 0.71 1 d PD D 1
H61A H 0.3811 0.1041 0.1882 0.093 Uiso 0.71 1 calc PR D 1
H61B H 0.3114 0.1216 0.1337 0.093 Uiso 0.71 1 calc PR D 1
H61C H 0.3675 0.1574 0.1764 0.093 Uiso 0.71 1 calc PR D 1
C62 C 0.4154(5) 0.0758(3) 0.0409(5) 0.050(2) Uani 0.71 1 d PD D 1
H62A H 0.4316 0.0485 0.0665 0.075 Uiso 0.71 1 calc PR D 1
H62B H 0.4430 0.0751 -0.0041 0.075 Uiso 0.71 1 calc PR D 1
H62C H 0.3522 0.0768 0.0354 0.075 Uiso 0.71 1 calc PR D 1
C63 C 0.4159(7) 0.1720(3) 0.0327(6) 0.064(3) Uani 0.71 1 d PDU D 1
H63A H 0.4562 0.1751 -0.0057 0.096 Uiso 0.71 1 calc PR D 1
H63B H 0.4140 0.2006 0.0583 0.096 Uiso 0.71 1 calc PR D 1
H63C H 0.3578 0.1649 0.0153 0.096 Uiso 0.71 1 calc PR D 1
C61A C 0.3653(11) 0.1697(6) 0.1012(13) 0.095(13) Uiso 0.29 1 d PD D 2
H61D H 0.3912 0.2001 0.1045 0.142 Uiso 0.29 1 calc PR D 2
H61E H 0.3341 0.1628 0.1435 0.142 Uiso 0.29 1 calc PR D 2
H61F H 0.3247 0.1689 0.0627 0.142 Uiso 0.29 1 calc PR D 2
C62A C 0.3758(13) 0.0792(5) 0.0751(16) 0.118(18) Uiso 0.29 1 d PD D 2
H62D H 0.3587 0.0669 0.1195 0.178 Uiso 0.29 1 calc PR D 2
H62E H 0.4041 0.0554 0.0482 0.178 Uiso 0.29 1 calc PR D 2
H62F H 0.3242 0.0901 0.0509 0.178 Uiso 0.29 1 calc PR D 2
C63A C 0.4685(14) 0.1411(9) -0.0037(7) 0.069(9) Uiso 0.29 1 d PD D 2
H63D H 0.5085 0.1669 -0.0075 0.103 Uiso 0.29 1 calc PR D 2
H63E H 0.4127 0.1491 -0.0244 0.103 Uiso 0.29 1 calc PR D 2
H63F H 0.4931 0.1148 -0.0274 0.103 Uiso 0.29 1 calc PR D 2
C71 C 1.0601(5) 0.0297(3) 0.2577(4) 0.061(2) Uani 1 1 d D . .
H71A H 1.0420 0.0483 0.2967 0.091 Uiso 1 1 calc R . .
H71B H 1.0845 0.0494 0.2222 0.091 Uiso 1 1 calc R . .
H71C H 1.1042 0.0078 0.2725 0.091 Uiso 1 1 calc R . .
C72 C 1.0127(5) -0.0322(2) 0.1535(3) 0.0493(17) Uani 1 1 d D . .
H72A H 1.0208 -0.0117 0.1147 0.074 Uiso 1 1 calc R . .
H72B H 0.9750 -0.0575 0.1401 0.074 Uiso 1 1 calc R . .
H72C H 1.0691 -0.0441 0.1681 0.074 Uiso 1 1 calc R . .
C73 C 0.9537(5) -0.0438(2) 0.2886(4) 0.0475(18) Uani 1 1 d D . .
H73A H 0.9271 -0.0301 0.3290 0.071 Uiso 1 1 calc R . .
H73B H 1.0113 -0.0555 0.3003 0.071 Uiso 1 1 calc R . .
H73C H 0.9172 -0.0689 0.2723 0.071 Uiso 1 1 calc R . .
C81 C 0.5491(14) -0.0345(6) 0.3098(6) 0.037(5) Uiso 0.39 1 d PD E 1
H81A H 0.5397 -0.0105 0.3438 0.056 Uiso 0.39 1 calc PR E 1
H81B H 0.6037 -0.0502 0.3196 0.056 Uiso 0.39 1 calc PR E 1
H81C H 0.5010 -0.0562 0.3116 0.056 Uiso 0.39 1 calc PR E 1
C82 C 0.5727(11) -0.0600(4) 0.1711(8) 0.034(3) Uiso 0.39 1 d PD E 1
H82A H 0.5775 -0.0507 0.1232 0.051 Uiso 0.39 1 calc PR E 1
H82B H 0.5239 -0.0810 0.1764 0.051 Uiso 0.39 1 calc PR E 1
H82C H 0.6265 -0.0751 0.1852 0.051 Uiso 0.39 1 calc PR E 1
C83 C 0.4574(11) 0.0226(6) 0.2541(11) 0.062(6) Uiso 0.39 1 d PD E 1
H83A H 0.4374 0.0428 0.2177 0.094 Uiso 0.39 1 calc PR E 1
H83B H 0.4722 0.0406 0.2945 0.094 Uiso 0.39 1 calc PR E 1
H83C H 0.4112 0.0010 0.2657 0.094 Uiso 0.39 1 calc PR E 1
C81A C 0.5669(9) -0.0453(4) 0.2987(6) 0.040(3) Uani 0.61 1 d PD E 2
H81D H 0.6283 -0.0529 0.3047 0.060 Uiso 0.61 1 calc PR E 2
H81E H 0.5333 -0.0733 0.2921 0.060 Uiso 0.61 1 calc PR E 2
H81F H 0.5457 -0.0294 0.3393 0.060 Uiso 0.61 1 calc PR E 2
C82A C 0.5421(11) -0.0538(5) 0.1615(7) 0.068(4) Uani 0.61 1 d PDU E 2
H82D H 0.5973 -0.0699 0.1560 0.102 Uiso 0.61 1 calc PR E 2
H82E H 0.5249 -0.0404 0.1178 0.102 Uiso 0.61 1 calc PR E 2
H82F H 0.4974 -0.0753 0.1765 0.102 Uiso 0.61 1 calc PR E 2
C83A C 0.4422(5) 0.0049(4) 0.2112(7) 0.050(3) Uani 0.61 1 d PD E 2
H83D H 0.4370 0.0242 0.1706 0.074 Uiso 0.61 1 calc PR E 2
H83E H 0.4197 0.0213 0.2509 0.074 Uiso 0.61 1 calc PR E 2
H83F H 0.4088 -0.0231 0.2044 0.074 Uiso 0.61 1 calc PR E 2
C91 C 0.5316(5) 0.2708(3) 0.3355(4) 0.0499(19) Uani 1 1 d . . .
H91A H 0.5155 0.2430 0.3599 0.075 Uiso 1 1 calc R . .
H91B H 0.4852 0.2934 0.3404 0.075 Uiso 1 1 calc R . .
H91C H 0.5855 0.2830 0.3547 0.075 Uiso 1 1 calc R . .
C92 C 0.4364(4) 0.2520(2) 0.2185(5) 0.0490(17) Uani 1 1 d . . .
H92A H 0.4352 0.2447 0.1697 0.074 Uiso 1 1 calc R . .
H92B H 0.4050 0.2805 0.2264 0.074 Uiso 1 1 calc R . .
H92C H 0.4086 0.2274 0.2442 0.074 Uiso 1 1 calc R . .
C93 C 0.5760(4) 0.3128(2) 0.2099(4) 0.0430(15) Uani 1 1 d . . .
H93A H 0.5863 0.3094 0.1608 0.065 Uiso 1 1 calc R . .
H93B H 0.6288 0.3243 0.2319 0.065 Uiso 1 1 calc R . .
H93C H 0.5285 0.3344 0.2173 0.065 Uiso 1 1 calc R . .
O94 O 0.7461(6) 0.87708(18) 0.0504(3) 0.084(2) Uani 1 1 d D . .
C94 C 0.7693(4) 0.9015(2) 0.0973(4) 0.079(3) Uani 1 1 d D . .
C95 C 0.7708(9) 0.9526(2) 0.0904(4) 0.092(4) Uani 1 1 d D . .
H95A H 0.7507 0.9612 0.0447 0.138 Uiso 1 1 calc R . .
H95B H 0.8301 0.9637 0.0972 0.138 Uiso 1 1 calc R . .
H95C H 0.7324 0.9661 0.1247 0.138 Uiso 1 1 calc R . .
C96 C 0.7979(7) 0.8815(3) 0.1637(5) 0.085(3) Uani 1 1 d D . .
H96A H 0.7943 0.8482 0.1612 0.128 Uiso 1 1 calc R . .
H96B H 0.7601 0.8925 0.2003 0.128 Uiso 1 1 calc R . .
H96C H 0.8579 0.8905 0.1730 0.128 Uiso 1 1 calc R . .

loop_
_atom_site_aniso_label
_atom_site_aniso_U_11
_atom_site_aniso_U_22
_atom_site_aniso_U_33
_atom_site_aniso_U_23
_atom_site_aniso_U_13
_atom_site_aniso_U_12
Tl1 0.01934(8) 0.02130(7) 0.02216(10) -0.00057(6) -0.00169(9) 0.00077(6)
Tl1A 0.01806(8) 0.02664(8) 0.02060(9) -0.00051(6) -0.00049(8) 0.00075(6)
Pd1 0.01741(11) 0.02009(12) 0.02125(11) 0.00174(9) -0.00104(18) 0.00078(15)
Pd2 0.02182(12) 0.02131(12) 0.01989(11) -0.00289(9) -0.00041(19) -0.00072(16)
Pd3 0.01761(16) 0.02089(15) 0.0239(2) 0.00170(13) 0.00054(16) 0.00048(13)
Pd3A 0.01737(16) 0.02805(17) 0.0227(2) 0.00258(13) -0.00289(16) -0.00108(13)
Pd4 0.02226(16) 0.01778(14) 0.0241(2) 0.00023(14) -0.00266(14) -0.00113(12)
Pd4A 0.02212(16) 0.02165(15) 0.0230(2) 0.00095(14) -0.00007(14) 0.00549(12)
Pd5 0.02207(15) 0.01758(15) 0.0224(2) -0.00175(13) 0.00080(14) 0.00216(12)
Pd5A 0.02254(16) 0.02056(16) 0.0216(2) -0.00267(13) -0.00026(14) -0.00485(12)
Pd6 0.02492(13) 0.01675(11) 0.02056(11) -0.00109(9) -0.00247(19) 0.00156(15)
Pd7 0.01941(12) 0.01774(11) 0.02033(11) -0.00294(9) -0.00046(16) 0.00013(14)
Pd8 0.01892(17) 0.01988(15) 0.0215(2) -0.00010(14) -0.00297(15) -0.00232(13)
Pd8A 0.01968(17) 0.02123(16) 0.0208(2) 0.00030(14) 0.00118(15) 0.00437(13)
Pd9 0.01726(11) 0.01928(12) 0.02916(13) 0.00389(10) -0.00239(19) -0.00024(15)
Pd10 0.01737(10) 0.01651(11) 0.01937(11) -0.00133(9) -0.0006(2) 0.00063(12)
P1 0.0217(5) 0.0260(5) 0.0228(4) 0.0023(3) -0.0003(6) 0.0021(5)
P2 0.0343(6) 0.0391(6) 0.0249(5) -0.0101(4) 0.0003(8) -0.0061(7)
P3 0.0250(6) 0.0302(7) 0.0301(8) -0.0012(5) -0.0084(5) -0.0062(5)
P4 0.0311(7) 0.0367(8) 0.0340(9) -0.0044(6) 0.0091(6) 0.0089(6)
P5 0.0209(5) 0.0310(5) 0.0546(7) 0.0212(5) -0.0070(9) -0.0021(6)
P6 0.0213(6) 0.0449(9) 0.0438(10) -0.0042(7) -0.0112(6) 0.0008(5)
P7 0.0402(8) 0.0403(8) 0.0275(8) 0.0055(6) 0.0031(6) 0.0199(6)
P8 0.0397(8) 0.0485(9) 0.0297(8) 0.0057(7) -0.0045(6) -0.0256(7)
P9 0.0336(7) 0.0267(6) 0.0371(8) 0.0053(6) 0.0110(6) 0.0116(5)
P10 0.0338(8) 0.0371(8) 0.0448(10) -0.0121(7) -0.0044(7) -0.0099(6)
P11 0.0203(6) 0.0337(7) 0.0291(7) 0.0031(6) 0.0016(5) 0.0023(5)
P12 0.0864(19) 0.0618(11) 0.0627(11) 0.0083(9) -0.0191(14) -0.0112(13)
F1 0.200(7) 0.090(3) 0.087(3) -0.011(2) -0.004(4) -0.010(4)
F2 0.164(6) 0.070(3) 0.066(3) 0.006(2) 0.000(6) -0.029(5)
F3 0.115(4) 0.181(6) 0.163(6) 0.052(5) -0.036(5) -0.054(4)
F4 0.167(9) 0.109(5) 0.093(4) 0.050(4) -0.012(5) 0.017(5)
F5 0.115(4) 0.181(6) 0.163(6) 0.052(5) -0.036(5) -0.054(4)
F6 0.200(7) 0.090(3) 0.087(3) -0.011(2) -0.004(4) -0.010(4)
P13 0.0445(19) 0.0267(13) 0.0285(13) 0.0097(11) -0.003(2) -0.0033(18)
P13A 0.0558(18) 0.0413(14) 0.0262(12) -0.0001(10) 0.0001(11) 0.0074(12)
O1 0.022(2) 0.039(3) 0.089(5) 0.016(3) -0.014(2) -0.0045(17)
O2 0.0204(18) 0.032(2) 0.066(4) -0.001(2) -0.005(2) 0.0001(15)
O3 0.037(2) 0.0217(14) 0.0322(15) 0.0010(12) 0.0002(17) -0.0005(14)
O4 0.039(2) 0.039(2) 0.032(2) -0.0105(18) -0.0063(18) -0.0117(18)
O5 0.040(2) 0.0185(13) 0.0374(17) -0.0050(12) 0.0011(17) 0.0033(15)
O6 0.0191(16) 0.0264(17) 0.035(2) 0.0062(15) -0.0011(15) -0.0028(13)
O7 0.0237(17) 0.034(2) 0.027(2) 0.0058(16) -0.0004(15) 0.0034(14)
O8 0.056(2) 0.0373(18) 0.0266(14) -0.0109(13) -0.004(3) 0.007(3)
O9 0.033(2) 0.0301(19) 0.031(2) -0.0014(16) 0.0050(16) 0.0068(15)
C1 0.017(2) 0.028(3) 0.042(4) 0.007(2) -0.006(2) 0.0047(18)
C2 0.023(2) 0.023(2) 0.035(3) -0.003(2) -0.004(2) 0.0020(18)
C3 0.025(2) 0.0248(18) 0.0189(16) -0.0035(13) -0.0018(18) -0.0037(18)
C4 0.027(2) 0.032(3) 0.027(3) 0.001(2) -0.003(2) -0.0025(19)
C5 0.031(2) 0.0216(17) 0.0261(18) 0.0027(14) -0.003(2) 0.0008(19)
C6 0.018(2) 0.026(2) 0.030(3) 0.000(2) -0.0023(19) -0.0008(17)
C7 0.017(2) 0.030(2) 0.025(3) 0.005(2) -0.0010(17) -0.0022(17)
C8 0.052(3) 0.031(2) 0.031(2) -0.0035(17) -0.009(3) 0.011(3)
C9 0.031(3) 0.022(2) 0.027(3) -0.0005(19) 0.003(2) 0.0019(18)
C11 0.027(3) 0.062(4) 0.021(3) 0.004(3) -0.006(2) 0.000(3)
C12 0.032(3) 0.039(3) 0.035(4) 0.006(2) 0.002(2) 0.002(2)
C13 0.040(3) 0.026(2) 0.034(2) 0.0043(17) 0.000(2) 0.004(2)
C14 0.053(4) 0.089(6) 0.050(5) -0.034(4) -0.019(4) -0.003(4)
C15 0.038(4) 0.095(7) 0.116(9) -0.055(7) 0.009(5) -0.028(4)
C16 0.073(5) 0.028(3) 0.063(5) 0.001(3) 0.009(4) -0.018(3)
C17 0.027(3) 0.039(3) 0.069(4) -0.001(3) 0.010(3) 0.011(2)
C18 0.017(2) 0.037(3) 0.060(4) 0.004(3) -0.001(2) -0.0014(19)
C19 0.024(3) 0.101(6) 0.026(3) 0.008(3) 0.006(2) 0.011(3)
C21 0.116(7) 0.048(4) 0.067(4) -0.033(3) 0.051(6) -0.034(5)
C22 0.052(5) 0.149(10) 0.036(4) 0.030(5) -0.012(3) -0.014(5)
C23 0.051(4) 0.051(4) 0.032(3) -0.005(3) 0.010(3) -0.015(3)
C31 0.046(7) 0.037(6) 0.053(7) -0.014(5) -0.005(5) -0.017(5)
C32 0.030(5) 0.089(10) 0.024(5) -0.011(6) -0.003(4) 0.008(6)
C33 0.035(6) 0.052(7) 0.044(7) -0.007(5) -0.022(5) 0.008(5)
C31A 0.035(4) 0.048(5) 0.051(5) 0.004(4) -0.005(4) -0.003(4)
C32A 0.052(8) 0.034(6) 0.071(11) -0.017(7) -0.016(7) -0.014(6)
C33A 0.045(4) 0.035(4) 0.028(4) 0.007(3) -0.013(4) -0.004(4)
C41 0.042(4) 0.071(5) 0.070(6) -0.046(4) 0.006(4) 0.012(3)
C42 0.068(5) 0.096(7) 0.040(4) 0.014(4) 0.027(4) 0.019(5)
C43 0.024(2) 0.038(3) 0.058(4) -0.004(3) 0.005(2) 0.010(2)
C51 0.031(3) 0.061(5) 0.071(6) 0.034(4) -0.017(3) -0.003(3)
C52 0.026(3) 0.071(5) 0.068(6) 0.039(4) -0.005(3) -0.004(3)
C53 0.050(4) 0.026(2) 0.113(6) 0.019(3) -0.005(6) -0.001(3)
C61 0.028(4) 0.084(8) 0.074(8) -0.019(6) -0.004(4) 0.006(4)
C62 0.028(4) 0.056(5) 0.065(6) -0.011(5) -0.016(4) -0.015(4)
C63 0.053(5) 0.057(5) 0.083(6) 0.024(5) -0.037(5) -0.015(4)
C71 0.035(3) 0.069(5) 0.079(6) 0.018(4) -0.016(3) 0.010(3)
C72 0.063(4) 0.044(4) 0.040(3) 0.003(3) 0.008(3) 0.027(3)
C73 0.056(4) 0.042(3) 0.045(4) 0.017(3) 0.013(3) 0.023(3)
C81A 0.043(6) 0.021(5) 0.057(8) 0.013(5) 0.002(5) -0.013(4)
C82A 0.070(6) 0.067(5) 0.066(5) -0.005(4) -0.004(4) -0.025(4)
C83A 0.035(5) 0.045(6) 0.069(8) 0.021(6) 0.006(5) -0.011(4)
C91 0.054(4) 0.043(4) 0.052(5) -0.005(3) 0.022(3) 0.002(3)
C92 0.029(3) 0.054(4) 0.064(5) 0.003(4) 0.006(3) 0.015(3)
C93 0.037(3) 0.033(3) 0.059(4) 0.010(3) 0.005(3) 0.010(2)
O94 0.087(4) 0.066(3) 0.099(4) -0.025(3) -0.053(5) 0.003(4)
C94 0.135(10) 0.042(4) 0.059(4) -0.010(3) -0.024(6) -0.006(5)
C95 0.167(13) 0.041(4) 0.067(5) -0.004(3) -0.039(7) 0.015(6)
C96 0.141(10) 0.056(5) 0.059(5) 0.008(4) -0.019(5) -0.016(5)

loop_
_atom_type_symbol
_atom_type_description
_atom_type_scat_dispersion_real
_atom_type_scat_dispersion_imag
_atom_type_scat_source
C C 0.0033 0.0016 'International Tables Vol C Tables 4.2.6.8 and 6.1.1.4'
H H 0.0000 0.0000 'International Tables Vol C Tables 4.2.6.8 and 6.1.1.4'
O O 0.0106 0.0060 'International Tables Vol C Tables 4.2.6.8 and 6.1.1.4'
F F 0.0171 0.0103 'International Tables Vol C Tables 4.2.6.8 and 6.1.1.4'
P P 0.1023 0.0942 'International Tables Vol C Tables 4.2.6.8 and 6.1.1.4'
Pd Pd -0.9988 1.0072 'International Tables Vol C Tables 4.2.6.8 and 6.1.1.4'
Tl Tl -2.8358 9.6688 'International Tables Vol C Tables 4.2.6.8 and 6.1.1.4'

loop_
_geom_angle_atom_site_label_1
_geom_angle_atom_site_label_2
_geom_angle_atom_site_label_3
_geom_angle
Pd10 Tl1 Pd4 57.147(10)
Pd10 Tl1 Pd8 100.024(12)
Pd4 Tl1 Pd8 109.366(14)
Pd10 Tl1 Pd5 56.998(10)
Pd4 Tl1 Pd5 107.771(14)
Pd8 Tl1 Pd5 107.839(13)
Pd10 Tl1 Pd3 58.138(12)
Pd4 Tl1 Pd3 61.724(13)
Pd8 Tl1 Pd3 158.122(15)
Pd5 Tl1 Pd3 60.844(13)
Pd10 Tl1 Pd6 56.688(10)
Pd4 Tl1 Pd6 57.082(11)
Pd8 Tl1 Pd6 55.910(10)
Pd5 Tl1 Pd6 104.651(12)
Pd3 Tl1 Pd6 106.651(12)
Pd10 Tl1 Pd7 56.247(10)
Pd4 Tl1 Pd7 104.154(12)
Pd8 Tl1 Pd7 54.828(10)
Pd5 Tl1 Pd7 57.314(10)
Pd3 Tl1 Pd7 106.061(13)
Pd6 Tl1 Pd7 58.583(10)
Pd10 Tl1A Pd4A 57.275(10)
Pd10 Tl1A Pd8A 101.044(12)
Pd4A Tl1A Pd8A 109.456(14)
Pd10 Tl1A Pd5A 57.334(10)
Pd4A Tl1A Pd5A 108.215(15)
Pd8A Tl1A Pd5A 108.733(13)
Pd10 Tl1A Pd6 56.712(10)
Pd4A Tl1A Pd6 57.517(11)
Pd8A Tl1A Pd6 56.112(11)
Pd5A Tl1A Pd6 104.700(12)
Pd10 Tl1A Pd7 56.295(10)
Pd4A Tl1A Pd7 104.505(12)
Pd8A Tl1A Pd7 56.181(10)
Pd5A Tl1A Pd7 57.037(11)
Pd6 Tl1A Pd7 58.585(10)
Pd10 Tl1A Pd3A 58.359(12)
Pd4A Tl1A Pd3A 61.722(14)
Pd8A Tl1A Pd3A 159.392(15)
Pd5A Tl1A Pd3A 61.250(13)
Pd6 Tl1A Pd3A 106.997(13)
Pd7 Tl1A Pd3A 106.169(13)
C6 Pd1 C7 148.93(17)
C6 Pd1 P1 89.91(17)
C7 Pd1 P1 89.76(16)
C6 Pd1 Pd10 91.42(17)
C7 Pd1 Pd10 90.98(16)
P1 Pd1 Pd10 176.12(3)
C6 Pd1 Pd4 48.78(18)
C7 Pd1 Pd4 107.81(17)
P1 Pd1 Pd4 123.67(3)
Pd10 Pd1 Pd4 59.634(12)
C6 Pd1 Pd4A 107.92(17)
C7 Pd1 Pd4A 48.71(17)
P1 Pd1 Pd4A 123.63(4)
Pd10 Pd1 Pd4A 59.311(12)
Pd4 Pd1 Pd4A 60.184(11)
C6 Pd1 Pd3 46.03(15)
C7 Pd1 Pd3 150.78(15)
P1 Pd1 Pd3 118.81(4)
Pd10 Pd1 Pd3 60.092(15)
Pd4 Pd1 Pd3 62.915(14)
Pd4A Pd1 Pd3 111.056(15)
C6 Pd1 Pd3A 151.50(16)
C7 Pd1 Pd3A 45.23(15)
P1 Pd1 Pd3A 118.05(4)
Pd10 Pd1 Pd3A 60.315(15)
Pd4 Pd1 Pd3A 111.333(16)
Pd4A Pd1 Pd3A 62.555(15)
Pd3 Pd1 Pd3A 109.650(12)
C6 Pd1 Pd2 104.24(15)
C7 Pd1 Pd2 102.38(15)
P1 Pd1 Pd2 121.35(3)
Pd10 Pd1 Pd2 54.774(9)
Pd4 Pd1 Pd2 106.754(14)
Pd4A Pd1 Pd2 105.662(14)
Pd3 Pd1 Pd2 58.889(13)
Pd3A Pd1 Pd2 57.814(13)
C9 Pd2 C4 147.62(19)
C9 Pd2 P2 94.58(19)
C4 Pd2 P2 92.34(19)
C9 Pd2 Pd10 93.96(17)
C4 Pd2 Pd10 93.24(18)
P2 Pd2 Pd10 154.44(4)
C9 Pd2 Pd5 50.33(18)
C4 Pd2 Pd5 108.04(17)
P2 Pd2 Pd5 139.63(5)
Pd10 Pd2 Pd5 60.846(13)
C9 Pd2 Pd5A 110.46(17)
C4 Pd2 Pd5A 48.29(18)
P2 Pd2 Pd5A 136.81(5)
Pd10 Pd2 Pd5A 60.530(13)
Pd5 Pd2 Pd5A 61.482(11)
C9 Pd2 Pd3A 155.07(17)
C4 Pd2 Pd3A 47.36(16)
P2 Pd2 Pd3A 105.81(5)
Pd10 Pd2 Pd3A 61.592(16)
Pd5 Pd2 Pd3A 113.691(16)
Pd5A Pd2 Pd3A 63.398(15)
C9 Pd2 Pd3 46.54(15)
C4 Pd2 Pd3 153.71(18)
P2 Pd2 Pd3 110.44(5)
Pd10 Pd2 Pd3 60.556(15)
Pd5 Pd2 Pd3 62.781(15)
Pd5A Pd2 Pd3 112.344(16)
Pd3A Pd2 Pd3 111.229(12)
C9 Pd2 Pd1 103.92(15)
C4 Pd2 Pd1 106.30(16)
P2 Pd2 Pd1 98.29(3)
Pd10 Pd2 Pd1 56.237(9)
Pd5 Pd2 Pd1 108.296(14)
Pd5A Pd2 Pd1 108.448(14)
Pd3A Pd2 Pd1 59.671(13)
Pd3 Pd2 Pd1 58.844(13)
C6 Pd3 C9 148.1(2)
C6 Pd3 P11 92.69(15)
C9 Pd3 P11 93.44(16)
C6 Pd3 Pd10 89.21(16)
C9 Pd3 Pd10 89.32(16)
P11 Pd3 Pd10 171.45(5)
C6 Pd3 Pd1 47.65(14)
C9 Pd3 Pd1 107.42(16)
P11 Pd3 Pd1 130.38(4)
Pd10 Pd3 Pd1 55.893(12)
C6 Pd3 Pd2 109.18(14)
C9 Pd3 Pd2 46.71(15)
P11 Pd3 Pd2 131.80(5)
Pd10 Pd3 Pd2 54.821(12)
Pd1 Pd3 Pd2 62.267(13)
C6 Pd3 Tl1 101.72(18)
C9 Pd3 Tl1 104.70(18)
P11 Pd3 Tl1 112.45(4)
Pd10 Pd3 Tl1 59.006(12)
Pd1 Pd3 Tl1 105.077(16)
Pd2 Pd3 Tl1 104.570(15)
C6 Pd3 Pd5 145.73(16)
C9 Pd3 Pd5 46.99(17)
P11 Pd3 Pd5 120.36(4)
Pd10 Pd3 Pd5 56.756(12)
Pd1 Pd3 Pd5 106.178(16)
Pd2 Pd3 Pd5 56.615(12)
Tl1 Pd3 Pd5 59.384(13)
C6 Pd3 Pd4 45.71(18)
C9 Pd3 Pd4 145.51(16)
P11 Pd3 Pd4 120.36(4)
Pd10 Pd3 Pd4 56.238(12)
Pd1 Pd3 Pd4 57.045(12)
Pd2 Pd3 Pd4 104.888(17)
Tl1 Pd3 Pd4 58.298(13)
Pd5 Pd3 Pd4 104.043(18)
C7 Pd3A C4 152.1(2)
C7 Pd3A P6 94.35(15)
C4 Pd3A P6 93.93(16)
C7 Pd3A Pd10 88.67(15)
C4 Pd3A Pd10 88.95(16)
P6 Pd3A Pd10 167.53(6)
C7 Pd3A Pd2 109.20(14)
C4 Pd3A Pd2 48.64(15)
P6 Pd3A Pd2 134.17(5)
Pd10 Pd3A Pd2 55.063(12)
C7 Pd3A Pd1 47.44(14)
C4 Pd3A Pd1 110.36(16)
P6 Pd3A Pd1 133.69(5)
Pd10 Pd3A Pd1 55.490(12)
Pd2 Pd3A Pd1 62.515(14)
C7 Pd3A Tl1A 101.23(18)
C4 Pd3A Tl1A 101.16(18)
P6 Pd3A Tl1A 109.08(6)
Pd10 Pd3A Tl1A 58.450(12)
Pd2 Pd3A Tl1A 104.205(16)
Pd1 Pd3A Tl1A 104.174(16)
C7 Pd3A Pd5A 144.60(15)
C4 Pd3A Pd5A 45.14(18)
P6 Pd3A Pd5A 118.74(5)
Pd10 Pd3A Pd5A 56.310(12)
Pd2 Pd3A Pd5A 57.184(12)
Pd1 Pd3A Pd5A 105.904(17)
Tl1A Pd3A Pd5A 58.181(12)
C7 Pd3A Pd4A 45.83(17)
C4 Pd3A Pd4A 144.30(17)
P6 Pd3A Pd4A 119.13(5)
Pd10 Pd3A Pd4A 55.863(12)
Pd2 Pd3A Pd4A 105.065(17)
Pd1 Pd3A Pd4A 57.052(13)
Tl1A Pd3A Pd4A 57.489(13)
Pd5A Pd3A Pd4A 102.603(18)
C5 Pd4 C6 146.38(19)
C5 Pd4 P10 90.01(14)
C6 Pd4 P10 95.29(15)
C5 Pd4 Pd10 92.46(13)
C6 Pd4 Pd10 90.21(14)
P10 Pd4 Pd10 166.10(5)
C5 Pd4 Pd6 47.33(11)
C6 Pd4 Pd6 149.75(15)
P10 Pd4 Pd6 113.64(6)
Pd10 Pd4 Pd6 59.621(12)
C5 Pd4 Pd1 105.92(14)
C6 Pd4 Pd1 49.21(14)
P10 Pd4 Pd1 134.37(6)
Pd10 Pd4 Pd1 57.676(11)
Pd6 Pd4 Pd1 108.201(16)
C5 Pd4 Pd4A 47.53(14)
C6 Pd4 Pd4A 108.21(14)
P10 Pd4 Pd4A 130.59(5)
Pd10 Pd4 Pd4A 58.647(15)
Pd6 Pd4 Pd4A 59.728(18)
Pd1 Pd4 Pd4A 60.049(18)
C5 Pd4 Tl1 108.14(11)
C6 Pd4 Tl1 102.26(15)
P10 Pd4 Tl1 105.89(5)
Pd10 Pd4 Tl1 60.383(12)
Pd6 Pd4 Tl1 62.628(13)
Pd1 Pd4 Tl1 108.893(14)
Pd4A Pd4 Tl1 110.394(18)
C5 Pd4 Pd3 150.93(13)
C6 Pd4 Pd3 44.57(15)
P10 Pd4 Pd3 118.26(5)
Pd10 Pd4 Pd3 58.475(14)
Pd6 Pd4 Pd3 109.616(15)
Pd1 Pd4 Pd3 60.040(15)
Pd4A Pd4 Pd3 108.65(2)
Tl1 Pd4 Pd3 59.977(12)
C5 Pd4A C7 146.17(19)
C5 Pd4A P9 91.29(15)
C7 Pd4A P9 94.10(15)
C5 Pd4A Pd10 92.93(13)
C7 Pd4A Pd10 90.04(15)
P9 Pd4A Pd10 165.60(4)
C5 Pd4A Pd6 47.22(11)
C7 Pd4A Pd6 149.64(15)
P9 Pd4A Pd6 114.99(5)
Pd10 Pd4A Pd6 59.632(12)
C5 Pd4A Pd1 105.92(15)
C7 Pd4A Pd1 49.17(14)
P9 Pd4A Pd1 133.82(5)
Pd10 Pd4A Pd1 57.678(12)
Pd6 Pd4A Pd1 107.759(16)
C5 Pd4A Pd4 47.81(15)
C7 Pd4A Pd4 107.85(14)
P9 Pd4A Pd4 131.90(5)
Pd10 Pd4A Pd4 58.964(14)
Pd6 Pd4A Pd4 59.460(18)
Pd1 Pd4A Pd4 59.767(18)
C5 Pd4A Tl1A 107.99(11)
C7 Pd4A Tl1A 102.81(14)
P9 Pd4A Tl1A 104.86(4)
Pd10 Pd4A Tl1A 60.743(12)
Pd6 Pd4A Tl1A 62.902(13)
Pd1 Pd4A Tl1A 109.569(15)
Pd4 Pd4A Tl1A 110.830(18)
C5 Pd4A Pd3A 151.97(13)
C7 Pd4A Pd3A 44.13(15)
P9 Pd4A Pd3A 116.01(5)
Pd10 Pd4A Pd3A 59.038(14)
Pd6 Pd4A Pd3A 110.460(15)
Pd1 Pd4A Pd3A 60.393(15)
Pd4 Pd4A Pd3A 109.25(2)
Tl1A Pd4A Pd3A 60.789(12)
C3 Pd5 C9 147.2(2)
C3 Pd5 P7 94.55(15)
C9 Pd5 P7 96.41(15)
C3 Pd5 Pd10 91.53(13)
C9 Pd5 Pd10 89.62(14)
P7 Pd5 Pd10 158.22(5)
C3 Pd5 Pd2 106.57(14)
C9 Pd5 Pd2 48.70(15)
P7 Pd5 Pd2 139.70(5)
Pd10 Pd5 Pd2 56.765(11)
C3 Pd5 Pd7 45.57(11)
C9 Pd5 Pd7 148.33(14)
P7 Pd5 Pd7 112.92(5)
Pd10 Pd5 Pd7 58.708(11)
Pd2 Pd5 Pd7 106.263(16)
C3 Pd5 Pd5A 48.15(14)
C9 Pd5 Pd5A 106.91(16)
P7 Pd5 Pd5A 137.59(5)
Pd10 Pd5 Pd5A 58.540(14)
Pd2 Pd5 Pd5A 59.479(17)
Pd7 Pd5 Pd5A 58.888(16)
C3 Pd5 Tl1 105.33(11)
C9 Pd5 Tl1 103.52(15)
P7 Pd5 Tl1 98.48(5)
Pd10 Pd5 Tl1 59.739(12)
Pd2 Pd5 Tl1 108.057(14)
Pd7 Pd5 Tl1 61.939(12)
Pd5A Pd5 Tl1 109.401(18)
C3 Pd5 Pd3 150.04(13)
C9 Pd5 Pd3 45.37(15)
P7 Pd5 Pd3 112.57(5)
Pd10 Pd5 Pd3 58.587(14)
Pd2 Pd5 Pd3 60.603(14)
Pd7 Pd5 Pd3 108.850(16)
Pd5A Pd5 Pd3 109.003(19)
Tl1 Pd5 Pd3 59.771(12)
C4 Pd5A C3 145.9(2)
C4 Pd5A P8 94.76(16)
C3 Pd5A P8 94.42(14)
C4 Pd5A Pd10 91.38(16)
C3 Pd5A Pd10 91.30(12)
P8 Pd5A Pd10 159.56(6)
C4 Pd5A Pd7 150.51(16)
C3 Pd5A Pd7 46.07(10)
P8 Pd5A Pd7 112.72(5)
Pd10 Pd5A Pd7 59.144(11)
C4 Pd5A Pd2 49.92(16)
C3 Pd5A Pd2 105.62(14)
P8 Pd5A Pd2 139.10(5)
Pd10 Pd5A Pd2 56.682(11)
Pd7 Pd5A Pd2 106.755(16)
C4 Pd5A Pd5 107.24(16)
C3 Pd5A Pd5 47.62(14)
P8 Pd5A Pd5 136.44(5)
Pd10 Pd5A Pd5 58.743(15)
Pd7 Pd5A Pd5 59.946(16)
Pd2 Pd5A Pd5 59.040(17)
C4 Pd5A Tl1A 103.73(17)
C3 Pd5A Tl1A 107.00(11)
P8 Pd5A Tl1A 99.37(5)
Pd10 Pd5A Tl1A 60.203(12)
Pd7 Pd5A Tl1A 62.752(13)
Pd2 Pd5A Tl1A 107.920(15)
Pd5 Pd5A Tl1A 110.719(18)
C4 Pd5A Pd3A 45.41(16)
C3 Pd5A Pd3A 150.27(12)
P8 Pd5A Pd3A 113.65(5)
Pd10 Pd5A Pd3A 58.967(14)
Pd7 Pd5A Pd3A 110.098(16)
Pd2 Pd5A Pd3A 59.419(15)
Pd5 Pd5A Pd3A 108.466(19)
Tl1A Pd5A Pd3A 60.570(13)
C8 Pd6 C5 112.42(18)
C8 Pd6 Pd8A 55.6(2)
C5 Pd6 Pd8A 140.86(16)
C8 Pd6 Pd10 154.30(14)
C5 Pd6 Pd10 93.04(12)
Pd8A Pd6 Pd10 106.469(16)
C8 Pd6 Pd8 50.38(18)
C5 Pd6 Pd8 143.85(16)
Pd8A Pd6 Pd8 62.172(10)
Pd10 Pd6 Pd8 106.472(16)
C8 Pd6 Pd4 136.8(2)
C5 Pd6 Pd4 48.61(14)
Pd8A Pd6 Pd4 165.507(16)
Pd10 Pd6 Pd4 59.188(12)
Pd8 Pd6 Pd4 117.48(2)
C8 Pd6 Pd4A 142.5(2)
C5 Pd6 Pd4A 48.20(14)
Pd8A Pd6 Pd4A 115.23(2)
Pd10 Pd6 Pd4A 58.878(13)
Pd8 Pd6 Pd4A 164.678(16)
Pd4 Pd6 Pd4A 60.811(10)
C8 Pd6 Pd7 96.65(14)
C5 Pd6 Pd7 150.91(12)
Pd8A Pd6 Pd7 58.255(12)
Pd10 Pd6 Pd7 57.876(9)
Pd8 Pd6 Pd7 57.254(12)
Pd4 Pd6 Pd7 108.506(15)
Pd4A Pd6 Pd7 107.923(14)
C8 Pd6 Tl1 107.3(2)
C5 Pd6 Tl1 107.09(16)
Pd8A Pd6 Tl1 112.049(13)
Pd10 Pd6 Tl1 59.425(13)
Pd8 Pd6 Tl1 61.455(14)
Pd4 Pd6 Tl1 60.290(13)
Pd4A Pd6 Tl1 109.388(14)
Pd7 Pd6 Tl1 60.847(11)
C8 Pd6 Tl1A 113.7(2)
C5 Pd6 Tl1A 105.71(16)
Pd8A Pd6 Tl1A 60.338(14)
Pd10 Pd6 Tl1A 59.330(13)
Pd8 Pd6 Tl1A 110.404(13)
Pd4 Pd6 Tl1A 109.239(14)
Pd4A Pd6 Tl1A 59.581(13)
Pd7 Pd6 Tl1A 60.811(11)
Tl1 Pd6 Tl1A 110.505(9)
C3 Pd7 Pd9 101.15(11)
C3 Pd7 Pd8 140.36(15)
Pd9 Pd7 Pd8 60.402(13)
C3 Pd7 Pd10 94.23(11)
Pd9 Pd7 Pd10 164.489(14)
Pd8 Pd7 Pd10 108.201(15)
C3 Pd7 Pd8A 141.32(15)
Pd9 Pd7 Pd8A 59.427(13)
Pd8 Pd7 Pd8A 62.666(10)
Pd10 Pd7 Pd8A 106.733(16)
C3 Pd7 Pd5A 49.66(14)
Pd9 Pd7 Pd5A 130.763(18)
Pd8 Pd7 Pd5A 167.181(16)
Pd10 Pd7 Pd5A 59.513(12)
Pd8A Pd7 Pd5A 115.29(2)
C3 Pd7 Pd5 48.55(14)
Pd9 Pd7 Pd5 134.069(18)
Pd8 Pd7 Pd5 117.36(2)
Pd10 Pd7 Pd5 59.277(12)
Pd8A Pd7 Pd5 165.841(16)
Pd5A Pd7 Pd5 61.166(10)
C3 Pd7 Pd6 152.62(11)
Pd9 Pd7 Pd6 106.226(12)
Pd8 Pd7 Pd6 58.776(12)
Pd10 Pd7 Pd6 58.397(9)
Pd8A Pd7 Pd6 58.052(13)
Pd5A Pd7 Pd6 108.881(15)
Pd5 Pd7 Pd6 108.983(14)
C3 Pd7 Tl1A 107.98(15)
Pd9 Pd7 Tl1A 112.954(17)
Pd8 Pd7 Tl1A 111.529(14)
Pd10 Pd7 Tl1A 59.410(13)
Pd8A Pd7 Tl1A 60.197(13)
Pd5A Pd7 Tl1A 60.211(12)
Pd5 Pd7 Tl1A 109.663(14)
Pd6 Pd7 Tl1A 60.604(12)
C3 Pd7 Tl1 107.01(15)
Pd9 Pd7 Tl1 116.745(17)
Pd8 Pd7 Tl1 61.832(13)
Pd10 Pd7 Tl1 59.479(13)
Pd8A Pd7 Tl1 111.628(13)
Pd5A Pd7 Tl1 110.259(14)
Pd5 Pd7 Tl1 60.747(12)
Pd6 Pd7 Tl1 60.569(12)
Tl1A Pd7 Tl1 110.115(10)
C2 Pd8 C8 151.6(3)
C2 Pd8 P3 92.98(17)
C8 Pd8 P3 95.07(19)
C2 Pd8 Pd7 76.95(17)
C8 Pd8 Pd7 99.20(18)
P3 Pd8 Pd7 164.73(5)
C2 Pd8 Pd9 46.01(15)
C8 Pd8 Pd9 107.6(2)
P3 Pd8 Pd9 120.81(5)
Pd7 Pd8 Pd9 59.600(12)
C2 Pd8 Pd6 140.85(17)
C8 Pd8 Pd6 46.38(13)
P3 Pd8 Pd6 124.66(4)
Pd7 Pd8 Pd6 63.970(13)
Pd9 Pd8 Pd6 109.637(18)
C2 Pd8 Pd8A 103.75(15)
C8 Pd8 Pd8A 53.0(2)
P3 Pd8 Pd8A 135.31(5)
Pd7 Pd8 Pd8A 59.297(17)
Pd9 Pd8 Pd8A 58.064(15)
Pd6 Pd8 Pd8A 58.658(17)
C2 Pd8 Tl1 98.57(19)
C8 Pd8 Tl1 104.73(14)
P3 Pd8 Tl1 107.73(5)
Pd7 Pd8 Tl1 63.340(13)
Pd9 Pd8 Tl1 117.384(17)
Pd6 Pd8 Tl1 62.635(13)
Pd8A Pd8 Tl1 110.20(2)
C1 Pd8A P4 92.81(18)
C1 Pd8A C8 148.0(2)
P4 Pd8A C8 97.86(18)
C1 Pd8A Pd9 47.49(14)
P4 Pd8A Pd9 125.52(5)
C8 Pd8A Pd9 103.30(17)
C1 Pd8A Pd6 145.10(19)
P4 Pd8A Pd6 119.85(5)
C8 Pd8A Pd6 45.90(12)
Pd9 Pd8A Pd6 110.727(18)
C1 Pd8A Pd7 81.60(19)
P4 Pd8A Pd7 165.12(5)
C8 Pd8A Pd7 94.04(16)
Pd9 Pd8A Pd7 59.411(12)
Pd6 Pd8A Pd7 63.693(13)
C1 Pd8A Pd8 106.24(14)
P4 Pd8A Pd8 136.80(5)
C8 Pd8A Pd8 47.72(18)
Pd9 Pd8A Pd8 58.802(15)
Pd6 Pd8A Pd8 59.170(17)
Pd7 Pd8A Pd8 58.036(16)
C1 Pd8A Tl1A 98.84(19)
P4 Pd8A Tl1A 104.02(5)
C8 Pd8A Tl1A 107.52(12)
Pd9 Pd8A Tl1A 115.940(17)
Pd6 Pd8A Tl1A 63.550(13)
Pd7 Pd8A Tl1A 63.622(13)
Pd8 Pd8A Tl1A 110.59(2)
C2 Pd9 C1 162.46(17)
C2 Pd9 P5 99.12(19)
C1 Pd9 P5 98.42(19)
C2 Pd9 Pd7 79.8(2)
C1 Pd9 Pd7 84.5(2)
P5 Pd9 Pd7 153.10(4)
C2 Pd9 Pd8A 113.90(17)
C1 Pd9 Pd8A 50.52(17)
P5 Pd9 Pd8A 139.09(5)
Pd7 Pd9 Pd8A 61.163(14)
C2 Pd9 Pd8 51.16(16)
C1 Pd9 Pd8 113.60(17)
P5 Pd9 Pd8 138.59(5)
Pd7 Pd9 Pd8 59.998(14)
Pd8A Pd9 Pd8 63.135(10)
Pd2 Pd10 Pd1 68.989(11)
Pd2 Pd10 Pd4A 120.370(19)
Pd1 Pd10 Pd4A 63.012(15)
Pd2 Pd10 Pd7 113.627(12)
Pd1 Pd10 Pd7 177.381(13)
Pd4A Pd10 Pd7 114.954(17)
Pd2 Pd10 Pd4 121.190(18)
Pd1 Pd10 Pd4 62.690(14)
Pd4A Pd10 Pd4 62.389(11)
Pd7 Pd10 Pd4 115.074(16)
Pd2 Pd10 Pd5A 62.788(14)
Pd1 Pd10 Pd5A 120.839(17)
Pd4A Pd10 Pd5A 116.80(2)
Pd7 Pd10 Pd5A 61.343(14)
Pd4 Pd10 Pd5A 175.965(17)
Pd2 Pd10 Pd6 177.322(14)
Pd1 Pd10 Pd6 113.659(12)
Pd4A Pd10 Pd6 61.491(14)
Pd7 Pd10 Pd6 63.727(10)
Pd4 Pd10 Pd6 61.191(14)
Pd5A Pd10 Pd6 114.815(17)
Pd2 Pd10 Pd5 62.389(14)
Pd1 Pd10 Pd5 119.997(17)
Pd4A Pd10 Pd5 176.910(18)
Pd7 Pd10 Pd5 62.016(14)
Pd4 Pd10 Pd5 117.86(2)
Pd5A Pd10 Pd5 62.718(11)
Pd6 Pd10 Pd5 115.700(17)
Pd2 Pd10 Pd3 64.622(16)
Pd1 Pd10 Pd3 64.015(15)
Pd4A Pd10 Pd3 117.432(15)
Pd7 Pd10 Pd3 116.68(2)
Pd4 Pd10 Pd3 65.287(16)
Pd5A Pd10 Pd3 117.595(15)
Pd6 Pd10 Pd3 116.62(2)
Pd5 Pd10 Pd3 64.657(15)
Pd2 Pd10 Pd3A 63.345(16)
Pd1 Pd10 Pd3A 64.195(15)
Pd4A Pd10 Pd3A 65.099(16)
Pd7 Pd10 Pd3A 116.82(2)
Pd4 Pd10 Pd3A 117.108(15)
Pd5A Pd10 Pd3A 64.723(15)
Pd6 Pd10 Pd3A 117.12(2)
Pd5 Pd10 Pd3A 116.441(16)
Pd3 Pd10 Pd3A 115.848(12)
Pd2 Pd10 Tl1A 114.834(18)
Pd1 Pd10 Tl1A 115.027(18)
Pd4A Pd10 Tl1A 61.982(13)
Pd7 Pd10 Tl1A 64.295(13)
Pd4 Pd10 Tl1A 114.713(14)
Pd5A Pd10 Tl1A 62.462(13)
Pd6 Pd10 Tl1A 63.958(14)
Pd5 Pd10 Tl1A 115.966(14)
Pd3 Pd10 Tl1A 178.982(17)
Pd3A Pd10 Tl1A 63.191(15)
Pd2 Pd10 Tl1 115.694(19)
Pd1 Pd10 Tl1 114.750(18)
Pd4A Pd10 Tl1 115.263(14)
Pd7 Pd10 Tl1 64.274(13)
Pd4 Pd10 Tl1 62.471(13)
Pd5A Pd10 Tl1 115.784(14)
Pd6 Pd10 Tl1 63.888(14)
Pd5 Pd10 Tl1 63.262(13)
Pd3 Pd10 Tl1 62.856(14)
Pd3A Pd10 Tl1 178.702(18)
Tl1A Pd10 Tl1 118.104(10)
C11 P1 C13 103.5(3)
C11 P1 C12 99.3(2)
C13 P1 C12 101.7(3)
C11 P1 Pd1 120.9(2)
C13 P1 Pd1 104.99(16)
C12 P1 Pd1 123.5(2)
C21 P2 C23 102.3(4)
C21 P2 C22 101.8(6)
C23 P2 C22 104.1(4)
C21 P2 Pd2 117.5(3)
C23 P2 Pd2 114.3(2)
C22 P2 Pd2 114.9(3)
C32A P3 C33A 105.7(7)
C32A P3 C33 118.5(6)
C33A P3 C33 44.8(6)
C32A P3 C31 47.2(6)
C33A P3 C31 129.2(6)
C33 P3 C31 104.1(5)
C32A P3 C31A 103.8(6)
C33A P3 C31A 100.6(6)
C33 P3 C31A 56.1(6)
C31 P3 C31A 60.8(6)
C32A P3 C32 55.4(7)
C33A P3 C32 61.5(6)
C33 P3 C32 101.1(5)
C31 P3 C32 101.6(5)
C31A P3 C32 140.3(6)
C32A P3 Pd8 118.9(5)
C33A P3 Pd8 114.8(4)
C33 P3 Pd8 122.5(4)
C31 P3 Pd8 116.0(4)
C31A P3 Pd8 110.9(5)
C32 P3 Pd8 108.7(4)
C41 P4 C42 102.0(5)
C41 P4 C43 103.2(4)
C42 P4 C43 102.2(4)
C41 P4 Pd8A 117.5(3)
C42 P4 Pd8A 114.1(3)
C43 P4 Pd8A 115.7(3)
C51 P5 C53 105.1(4)
C51 P5 C52 101.8(3)
C53 P5 C52 104.9(4)
C51 P5 Pd9 114.1(3)
C53 P5 Pd9 113.6(2)
C52 P5 Pd9 115.9(3)
C63 P6 C61 101.6(5)
C63 P6 C62A 106.4(7)
C61 P6 C62A 69.9(11)
C63 P6 C62 101.9(5)
C61 P6 C62 98.5(4)
C62A P6 C62 28.6(11)
C63 P6 C61A 50.4(9)
C61 P6 C61A 52.1(9)
C62A P6 C61A 94.4(8)
C62 P6 C61A 113.7(7)
C63 P6 C63A 45.4(7)
C61 P6 C63A 141.3(7)
C62A P6 C63A 97.4(9)
C62 P6 C63A 75.2(10)
C61A P6 C63A 94.8(8)
C63 P6 Pd3A 119.3(3)
C61 P6 Pd3A 114.8(3)
C62A P6 Pd3A 130.5(6)
C62 P6 Pd3A 117.5(3)
C61A P6 Pd3A 128.6(6)
C63A P6 Pd3A 101.4(7)
C72 P7 C73 103.6(3)
C72 P7 C71 100.9(4)
C73 P7 C71 98.2(4)
C72 P7 Pd5 119.4(2)
C73 P7 Pd5 120.1(2)
C71 P7 Pd5 111.1(2)
C83A P8 C81A 110.9(6)
C83A P8 C82A 87.8(7)
C81A P8 C82A 97.6(7)
C83A P8 C81 100.8(7)
C81A P8 C81 15.0(7)
C82A P8 C81 108.8(9)
C83A P8 C82 104.2(7)
C81A P8 C82 88.0(7)
C82A P8 C82 16.9(7)
C81 P8 C82 101.3(8)
C83A P8 C83 32.3(8)
C81A P8 C83 97.7(7)
C82A P8 C83 119.3(10)
C81 P8 C83 83.5(7)
C82 P8 C83 134.8(10)
C83A P8 Pd5A 119.4(3)
C81A P8 Pd5A 118.8(4)
C82A P8 Pd5A 115.8(5)
C81 P8 Pd5A 119.1(8)
C82 P8 Pd5A 109.6(5)
C83 P8 Pd5A 106.5(7)
C92 P9 C91 100.7(4)
C92 P9 C93 101.6(3)
C91 P9 C93 103.3(4)
C92 P9 Pd4A 121.5(3)
C91 P9 Pd4A 117.2(3)
C93 P9 Pd4A 110.1(2)
C15 P10 C14 101.8(5)
C15 P10 C16 102.0(5)
C14 P10 C16 102.8(4)
C15 P10 Pd4 121.4(3)
C14 P10 Pd4 116.4(3)
C16 P10 Pd4 110.1(3)
C19 P11 C18 99.1(4)
C19 P11 C17 102.8(4)
C18 P11 C17 101.4(3)
C19 P11 Pd3 110.3(2)
C18 P11 Pd3 120.4(2)
C17 P11 Pd3 119.7(2)
F3 P12 F4 88.9(5)
F3 P12 F1 97.7(6)
F4 P12 F1 90.0(4)
F3 P12 F6 90.3(6)
F4 P12 F6 90.1(4)
F1 P12 F6 172.0(6)
F3 P12 F5 174.1(5)
F4 P12 F5 94.3(5)
F1 P12 F5 87.2(6)
F6 P12 F5 84.8(6)
F3 P12 F2 86.9(5)
F4 P12 F2 175.4(5)
F1 P12 F2 92.3(3)
F6 P12 F2 88.1(3)
F5 P12 F2 89.7(5)
F11 P13 F9 90.53(19)
F11 P13 F12 90.35(19)
F9 P13 F12 90.12(19)
F11 P13 F8 90.3(2)
F9 P13 F8 90.10(19)
F12 P13 F8 179.3(3)
F11 P13 F7 90.19(19)
F9 P13 F7 179.3(3)
F12 P13 F7 89.91(19)
F8 P13 F7 89.86(19)
F11 P13 F10 179.7(3)
F9 P13 F10 89.79(19)
F12 P13 F10 89.66(19)
F8 P13 F10 89.66(19)
F7 P13 F10 89.48(19)
F12A P13A F8A 90.38(17)
F12A P13A F9A 90.40(18)
F8A P13A F9A 179.2(3)
F12A P13A F7A 90.62(17)
F8A P13A F7A 89.92(18)
F9A P13A F7A 89.95(17)
F12A P13A F10A 90.39(18)
F8A P13A F10A 89.92(17)
F9A P13A F10A 90.21(18)
F7A P13A F10A 179.0(2)
F12A P13A F11A 179.8(3)
F8A P13A F11A 89.61(18)
F9A P13A F11A 89.61(17)
F7A P13A F11A 89.54(18)
F10A P13A F11A 89.45(17)
O1 C1 Pd9 145.6(5)
O1 C1 Pd8A 132.4(4)
Pd9 C1 Pd8A 82.0(2)
O2 C2 Pd9 145.6(5)
O2 C2 Pd8 131.4(5)
Pd9 C2 Pd8 82.8(2)
O3 C3 Pd7 128.5(3)
O3 C3 Pd5 129.6(4)
Pd7 C3 Pd5 85.88(17)
O3 C3 Pd5A 128.5(4)
Pd7 C3 Pd5A 84.26(17)
Pd5 C3 Pd5A 84.23(15)
O4 C4 Pd5A 127.1(5)
O4 C4 Pd3A 133.3(5)
Pd5A C4 Pd3A 89.4(3)
O4 C4 Pd2 124.5(5)
Pd5A C4 Pd2 81.8(2)
Pd3A C4 Pd2 84.0(2)
O5 C5 Pd6 128.3(3)
O5 C5 Pd4A 129.1(4)
Pd6 C5 Pd4A 84.58(17)
O5 C5 Pd4 129.9(4)
Pd6 C5 Pd4 84.05(17)
Pd4A C5 Pd4 84.66(16)
O6 C6 Pd3 130.5(4)
O6 C6 Pd4 125.6(5)
Pd3 C6 Pd4 89.7(2)
O6 C6 Pd1 127.5(5)
Pd3 C6 Pd1 86.3(2)
Pd4 C6 Pd1 82.0(2)
O7 C7 Pd3A 131.7(4)
O7 C7 Pd4A 124.1(5)
Pd3A C7 Pd4A 90.0(2)
O7 C7 Pd1 126.6(4)
Pd3A C7 Pd1 87.3(2)
Pd4A C7 Pd1 82.11(19)
O8 C8 Pd6 133.9(4)
O8 C8 Pd8 132.9(6)
Pd6 C8 Pd8 83.2(2)
O8 C8 Pd8A 128.2(7)
Pd6 C8 Pd8A 78.5(2)
Pd8 C8 Pd8A 79.24(16)
O9 C9 Pd3 130.2(4)
O9 C9 Pd2 127.4(5)
Pd3 C9 Pd2 86.8(2)
O9 C9 Pd5 128.0(4)
Pd3 C9 Pd5 87.6(2)
Pd2 C9 Pd5 81.0(2)
P1 C11 H11A 109.5
P1 C11 H11B 109.5
H11A C11 H11B 109.5
P1 C11 H11C 109.5
H11A C11 H11C 109.5
H11B C11 H11C 109.5
P1 C12 H12A 109.5
P1 C12 H12B 109.5
H12A C12 H12B 109.5
P1 C12 H12C 109.5
H12A C12 H12C 109.5
H12B C12 H12C 109.5
P1 C13 H13A 109.5
P1 C13 H13B 109.5
H13A C13 H13B 109.5
P1 C13 H13C 109.5
H13A C13 H13C 109.5
H13B C13 H13C 109.5
P10 C14 H14A 109.5
P10 C14 H14B 109.5
H14A C14 H14B 109.5
P10 C14 H14C 109.5
H14A C14 H14C 109.5
H14B C14 H14C 109.5
P10 C15 H15A 109.5
P10 C15 H15B 109.5
H15A C15 H15B 109.5
P10 C15 H15C 109.5
H15A C15 H15C 109.5
H15B C15 H15C 109.5
P10 C16 H16A 109.5
P10 C16 H16B 109.5
H16A C16 H16B 109.5
P10 C16 H16C 109.5
H16A C16 H16C 109.5
H16B C16 H16C 109.5
P11 C17 H17A 109.5
P11 C17 H17B 109.5
H17A C17 H17B 109.5
P11 C17 H17C 109.5
H17A C17 H17C 109.5
H17B C17 H17C 109.5
P11 C18 H18A 109.5
P11 C18 H18B 109.5
H18A C18 H18B 109.5
P11 C18 H18C 109.5
H18A C18 H18C 109.5
H18B C18 H18C 109.5
P11 C19 H19A 109.5
P11 C19 H19B 109.5
H19A C19 H19B 109.5
P11 C19 H19C 109.5
H19A C19 H19C 109.5
H19B C19 H19C 109.5
P2 C21 H21A 109.5
P2 C21 H21B 109.5
H21A C21 H21B 109.5
P2 C21 H21C 109.5
H21A C21 H21C 109.5
H21B C21 H21C 109.5
P2 C22 H22A 109.5
P2 C22 H22B 109.5
H22A C22 H22B 109.5
P2 C22 H22C 109.5
H22A C22 H22C 109.5
H22B C22 H22C 109.5
P2 C23 H23A 109.5
P2 C23 H23B 109.5
H23A C23 H23B 109.5
P2 C23 H23C 109.5
H23A C23 H23C 109.5
H23B C23 H23C 109.5
P3 C31 H31A 109.5
P3 C31 H31B 109.5
H31A C31 H31B 109.5
P3 C31 H31C 109.5
H31A C31 H31C 109.5
H31B C31 H31C 109.5
P3 C32 H32A 109.5
P3 C32 H32B 109.5
H32A C32 H32B 109.5
P3 C32 H32C 109.5
H32A C32 H32C 109.5
H32B C32 H32C 109.5
P3 C33 H33A 109.5
P3 C33 H33B 109.5
H33A C33 H33B 109.5
P3 C33 H33C 109.5
H33A C33 H33C 109.5
H33B C33 H33C 109.5
P3 C31A H31D 109.5
P3 C31A H31E 109.5
H31D C31A H31E 109.5
P3 C31A H31F 109.5
H31D C31A H31F 109.5
H31E C31A H31F 109.5
P3 C32A H32D 109.5
P3 C32A H32E 109.5
H32D C32A H32E 109.5
P3 C32A H32F 109.5
H32D C32A H32F 109.5
H32E C32A H32F 109.5
P3 C33A H33D 109.5
P3 C33A H33E 109.5
H33D C33A H33E 109.5
P3 C33A H33F 109.5
H33D C33A H33F 109.5
H33E C33A H33F 109.5
P4 C41 H41A 109.5
P4 C41 H41B 109.5
H41A C41 H41B 109.5
P4 C41 H41C 109.5
H41A C41 H41C 109.5
H41B C41 H41C 109.5
P4 C42 H42A 109.5
P4 C42 H42B 109.5
H42A C42 H42B 109.5
P4 C42 H42C 109.5
H42A C42 H42C 109.5
H42B C42 H42C 109.5
P4 C43 H43A 109.5
P4 C43 H43B 109.5
H43A C43 H43B 109.5
P4 C43 H43C 109.5
H43A C43 H43C 109.5
H43B C43 H43C 109.5
P5 C51 H51A 109.5
P5 C51 H51B 109.5
H51A C51 H51B 109.5
P5 C51 H51C 109.5
H51A C51 H51C 109.5
H51B C51 H51C 109.5
P5 C52 H52A 109.5
P5 C52 H52B 109.5
H52A C52 H52B 109.5
P5 C52 H52C 109.5
H52A C52 H52C 109.5
H52B C52 H52C 109.5
P5 C53 H53A 109.5
P5 C53 H53B 109.5
H53A C53 H53B 109.5
P5 C53 H53C 109.5
H53A C53 H53C 109.5
H53B C53 H53C 109.5
P6 C61 H61A 109.5
P6 C61 H61B 109.5
H61A C61 H61B 109.5
P6 C61 H61C 109.5
H61A C61 H61C 109.5
H61B C61 H61C 109.5
P6 C62 H62A 109.5
P6 C62 H62B 109.5
H62A C62 H62B 109.5
P6 C62 H62C 109.5
H62A C62 H62C 109.5
H62B C62 H62C 109.5
P6 C63 H63A 109.5
P6 C63 H63B 109.5
H63A C63 H63B 109.5
P6 C63 H63C 109.5
H63A C63 H63C 109.5
H63B C63 H63C 109.5
P6 C61A H61D 109.5
P6 C61A H61E 109.5
H61D C61A H61E 109.5
P6 C61A H61F 109.5
H61D C61A H61F 109.5
H61E C61A H61F 109.5
P6 C62A H62D 109.5
P6 C62A H62E 109.5
H62D C62A H62E 109.5
P6 C62A H62F 109.5
H62D C62A H62F 109.5
H62E C62A H62F 109.5
P6 C63A H63D 109.5
P6 C63A H63E 109.5
H63D C63A H63E 109.5
P6 C63A H63F 109.5
H63D C63A H63F 109.5
H63E C63A H63F 109.5
P7 C71 H71A 109.5
P7 C71 H71B 109.5
H71A C71 H71B 109.5
P7 C71 H71C 109.5
H71A C71 H71C 109.5
H71B C71 H71C 109.5
P7 C72 H72A 109.5
P7 C72 H72B 109.5
H72A C72 H72B 109.5
P7 C72 H72C 109.5
H72A C72 H72C 109.5
H72B C72 H72C 109.5
P7 C73 H73A 109.5
P7 C73 H73B 109.5
H73A C73 H73B 109.5
P7 C73 H73C 109.5
H73A C73 H73C 109.5
H73B C73 H73C 109.5
P8 C81 H81A 109.5
P8 C81 H81B 109.5
H81A C81 H81B 109.5
P8 C81 H81C 109.5
H81A C81 H81C 109.5
H81B C81 H81C 109.5
P8 C82 H82A 109.5
P8 C82 H82B 109.5
H82A C82 H82B 109.5
P8 C82 H82C 109.5
H82A C82 H82C 109.5
H82B C82 H82C 109.5
P8 C83 H83A 109.5
P8 C83 H83B 109.5
H83A C83 H83B 109.5
P8 C83 H83C 109.5
H83A C83 H83C 109.5
H83B C83 H83C 109.5
P8 C81A H81D 109.5
P8 C81A H81E 109.5
H81D C81A H81E 109.5
P8 C81A H81F 109.5
H81D C81A H81F 109.5
H81E C81A H81F 109.5
P8 C82A H82D 109.5
P8 C82A H82E 109.5
H82D C82A H82E 109.5
P8 C82A H82F 109.5
H82D C82A H82F 109.5
H82E C82A H82F 109.5
P8 C83A H83D 109.5
P8 C83A H83E 109.5
H83D C83A H83E 109.5
P8 C83A H83F 109.5
H83D C83A H83F 109.5
H83E C83A H83F 109.5
P9 C91 H91A 109.5
P9 C91 H91B 109.5
H91A C91 H91B 109.5
P9 C91 H91C 109.5
H91A C91 H91C 109.5
H91B C91 H91C 109.5
P9 C92 H92A 109.5
P9 C92 H92B 109.5
H92A C92 H92B 109.5
P9 C92 H92C 109.5
H92A C92 H92C 109.5
H92B C92 H92C 109.5
P9 C93 H93A 109.5
P9 C93 H93B 109.5
H93A C93 H93B 109.5
P9 C93 H93C 109.5
H93A C93 H93C 109.5
H93B C93 H93C 109.5
O94 C94 C96 120.7(7)
O94 C94 C95 121.5(7)
C96 C94 C95 117.8(7)
C94 C95 H95A 109.5
C94 C95 H95B 109.5
H95A C95 H95B 109.5
C94 C95 H95C 109.5
H95A C95 H95C 109.5
H95B C95 H95C 109.5
C94 C96 H96A 109.5
C94 C96 H96B 109.5
H96A C96 H96B 109.5
C94 C96 H96C 109.5
H96A C96 H96C 109.5
H96B C96 H96C 109.5

loop_
_geom_bond_atom_site_label_1
_geom_bond_atom_site_label_2
_geom_bond_distance
Tl1 Pd10 2.8405(5)
Tl1 Pd4 2.8975(4)
Tl1 Pd8 2.9303(5)
Tl1 Pd5 2.9370(5)
Tl1 Pd3 2.9487(5)
Tl1 Pd6 2.9625(5)
Tl1 Pd7 2.9706(5)
Tl1A Pd10 2.8370(5)
Tl1A Pd4A 2.8707(5)
Tl1A Pd8A 2.8762(5)
Tl1A Pd5A 2.8988(5)
Tl1A Pd6 2.9635(5)
Tl1A Pd7 2.9695(5)
Tl1A Pd3A 2.9712(5)
Pd1 C6 2.161(5)
Pd1 C7 2.166(5)
Pd1 P1 2.3429(10)
Pd1 Pd10 2.6883(4)
Pd1 Pd4 2.8267(6)
Pd1 Pd4A 2.8347(6)
Pd1 Pd3 2.9185(6)
Pd1 Pd3A 2.9370(6)
Pd1 Pd2 3.0187(4)
Pd2 C9 2.129(6)
Pd2 C4 2.173(6)
Pd2 P2 2.3073(11)
Pd2 Pd10 2.6415(4)
Pd2 Pd5 2.7984(6)
Pd2 Pd5A 2.8112(6)
Pd2 Pd3A 2.8798(6)
Pd2 Pd3 2.9199(6)
Pd3 C6 2.105(5)
Pd3 C9 2.123(6)
Pd3 P11 2.3528(15)
Pd3 Pd10 2.8144(6)
Pd3 Pd5 2.9803(6)
Pd3 Pd4 2.9992(6)
Pd3A C7 2.088(6)
Pd3A C4 2.130(6)
Pd3A P6 2.3478(17)
Pd3A Pd10 2.8342(6)
Pd3A Pd5A 2.9909(6)
Pd3A Pd4A 2.9979(6)
Pd4 C5 2.112(5)
Pd4 C6 2.147(7)
Pd4 P10 2.3444(16)
Pd4 Pd10 2.7448(5)
Pd4 Pd6 2.8004(6)
Pd4 Pd4A 2.8386(4)
Pd4A C5 2.103(5)
Pd4A C7 2.150(6)
Pd4A P9 2.3416(15)
Pd4A Pd10 2.7357(5)
Pd4A Pd6 2.8081(6)
Pd5 C3 2.129(5)
Pd5 C9 2.181(6)
Pd5 P7 2.3488(15)
Pd5 Pd10 2.7580(5)
Pd5 Pd7 2.8332(5)
Pd5 Pd5A 2.8674(4)
Pd5A C4 2.120(7)
Pd5A C3 2.147(5)
Pd5A P8 2.3550(15)
Pd5A Pd10 2.7521(5)
Pd5A Pd7 2.8024(5)
Pd6 C8 2.014(5)
Pd6 C5 2.070(4)
Pd6 Pd8A 2.7477(6)
Pd6 Pd10 2.7571(4)
Pd6 Pd8 2.7625(5)
Pd6 Pd7 2.9028(4)
Pd7 C3 2.028(4)
Pd7 Pd9 2.7061(4)
Pd7 Pd8 2.7171(5)
Pd7 Pd10 2.7416(4)
Pd7 Pd8A 2.7538(5)
Pd8 C2 2.142(6)
Pd8 C8 2.143(6)
Pd8 P3 2.3023(16)
Pd8 Pd9 2.7281(5)
Pd8 Pd8A 2.8451(4)
Pd8A C1 2.110(6)
Pd8A P4 2.2989(16)
Pd8A C8 2.314(7)
Pd8A Pd9 2.7066(5)
Pd9 C2 1.978(6)
Pd9 C1 2.015(5)
Pd9 P5 2.2863(11)
P1 C11 1.804(6)
P1 C13 1.820(5)
P1 C12 1.823(7)
P2 C21 1.796(6)
P2 C23 1.809(7)
P2 C22 1.826(9)
P3 C32A 1.796(8)
P3 C33A 1.813(8)
P3 C33 1.820(6)
P3 C31 1.820(6)
P3 C31A 1.836(8)
P3 C32 1.842(6)
P4 C41 1.791(7)
P4 C42 1.806(8)
P4 C43 1.811(7)
P5 C51 1.807(8)
P5 C53 1.812(6)
P5 C52 1.824(9)
P6 C63 1.798(6)
P6 C61 1.835(6)
P6 C62A 1.846(10)
P6 C62 1.850(6)
P6 C61A 1.855(10)
P6 C63A 1.858(10)
P7 C72 1.792(5)
P7 C73 1.798(7)
P7 C71 1.881(8)
P8 C83A 1.798(7)
P8 C81A 1.807(8)
P8 C82A 1.821(8)
P8 C81 1.826(9)
P8 C82 1.853(9)
P8 C83 1.853(9)
P9 C92 1.804(7)
P9 C91 1.808(8)
P9 C93 1.814(6)
P10 C15 1.803(8)
P10 C14 1.817(9)
P10 C16 1.820(8)
P11 C19 1.810(6)
P11 C18 1.813(6)
P11 C17 1.816(6)
P12 F3 1.514(9)
P12 F4 1.553(6)
P12 F1 1.575(7)
P12 F6 1.582(7)
P12 F5 1.588(9)
P12 F2 1.592(5)
P13 F11 1.573(4)
P13 F9 1.579(3)
P13 F12 1.584(4)
P13 F8 1.584(4)
P13 F7 1.588(3)
P13 F10 1.591(4)
P13A F12A 1.569(3)
P13A F8A 1.584(3)
P13A F9A 1.584(3)
P13A F7A 1.584(3)
P13A F10A 1.586(3)
P13A F11A 1.593(3)
O1 C1 1.148(7)
O2 C2 1.170(7)
O3 C3 1.173(5)
O4 C4 1.186(7)
O5 C5 1.180(5)
O6 C6 1.177(7)
O7 C7 1.185(7)
O8 C8 1.159(5)
O9 C9 1.182(7)
C11 H11A 0.9800
C11 H11B 0.9800
C11 H11C 0.9800
C12 H12A 0.9800
C12 H12B 0.9800
C12 H12C 0.9800
C13 H13A 0.9800
C13 H13B 0.9800
C13 H13C 0.9800
C14 H14A 0.9800
C14 H14B 0.9800
C14 H14C 0.9800
C15 H15A 0.9800
C15 H15B 0.9800
C15 H15C 0.9800
C16 H16A 0.9800
C16 H16B 0.9800
C16 H16C 0.9800
C17 H17A 0.9800
C17 H17B 0.9800
C17 H17C 0.9800
C18 H18A 0.9800
C18 H18B 0.9800
C18 H18C 0.9800
C19 H19A 0.9800
C19 H19B 0.9800
C19 H19C 0.9800
C21 H21A 0.9800
C21 H21B 0.9800
C21 H21C 0.9800
C22 H22A 0.9800
C22 H22B 0.9800
C22 H22C 0.9800
C23 H23A 0.9800
C23 H23B 0.9800
C23 H23C 0.9800
C31 H31A 0.9800
C31 H31B 0.9800
C31 H31C 0.9800
C32 H32A 0.9800
C32 H32B 0.9800
C32 H32C 0.9800
C33 H33A 0.9800
C33 H33B 0.9800
C33 H33C 0.9800
C31A H31D 0.9800
C31A H31E 0.9800
C31A H31F 0.9800
C32A H32D 0.9800
C32A H32E 0.9800
C32A H32F 0.9800
C33A H33D 0.9800
C33A H33E 0.9800
C33A H33F 0.9800
C41 H41A 0.9800
C41 H41B 0.9800
C41 H41C 0.9800
C42 H42A 0.9800
C42 H42B 0.9800
C42 H42C 0.9800
C43 H43A 0.9800
C43 H43B 0.9800
C43 H43C 0.9800
C51 H51A 0.9800
C51 H51B 0.9800
C51 H51C 0.9800
C52 H52A 0.9800
C52 H52B 0.9800
C52 H52C 0.9800
C53 H53A 0.9800
C53 H53B 0.9800
C53 H53C 0.9800
C61 H61A 0.9800
C61 H61B 0.9800
C61 H61C 0.9800
C62 H62A 0.9800
C62 H62B 0.9800
C62 H62C 0.9800
C63 H63A 0.9800
C63 H63B 0.9800
C63 H63C 0.9800
C61A H61D 0.9800
C61A H61E 0.9800
C61A H61F 0.9800
C62A H62D 0.9800
C62A H62E 0.9800
C62A H62F 0.9800
C63A H63D 0.9800
C63A H63E 0.9800
C63A H63F 0.9800
C71 H71A 0.9800
C71 H71B 0.9800
C71 H71C 0.9800
C72 H72A 0.9800
C72 H72B 0.9800
C72 H72C 0.9800
C73 H73A 0.9800
C73 H73B 0.9800
C73 H73C 0.9800
C81 H81A 0.9800
C81 H81B 0.9800
C81 H81C 0.9800
C82 H82A 0.9800
C82 H82B 0.9800
C82 H82C 0.9800
C83 H83A 0.9800
C83 H83B 0.9800
C83 H83C 0.9800
C81A H81D 0.9800
C81A H81E 0.9800
C81A H81F 0.9800
C82A H82D 0.9800
C82A H82E 0.9800
C82A H82F 0.9800
C83A H83D 0.9800
C83A H83E 0.9800
C83A H83F 0.9800
C91 H91A 0.9800
C91 H91B 0.9800
C91 H91C 0.9800
C92 H92A 0.9800
C92 H92B 0.9800
C92 H92C 0.9800
C93 H93A 0.9800
C93 H93B 0.9800
C93 H93C 0.9800
O94 C94 1.220(8)
C94 C96 1.496(9)
C94 C95 1.510(8)
C95 H95A 0.9800
C95 H95B 0.9800
C95 H95C 0.9800
C96 H96A 0.9800
C96 H96B 0.9800
C96 H96C 0.9800

loop_
_geom_torsion_atom_site_label_1
_geom_torsion_atom_site_label_2
_geom_torsion_atom_site_label_3
_geom_torsion_atom_site_label_4
_geom_torsion
C6 Pd1 Pd2 C9 -3.9(3)
C7 Pd1 Pd2 C9 -167.7(2)
P1 Pd1 Pd2 C9 94.87(19)
Pd10 Pd1 Pd2 C9 -85.40(19)
Pd4 Pd1 Pd2 C9 -54.59(19)
Pd4A Pd1 Pd2 C9 -117.53(18)
Pd3 Pd1 Pd2 C9 -12.07(18)
Pd3A Pd1 Pd2 C9 -159.63(19)
C6 Pd1 Pd2 C4 164.3(3)
C7 Pd1 Pd2 C4 0.5(2)
P1 Pd1 Pd2 C4 -96.89(19)
Pd10 Pd1 Pd2 C4 82.84(19)
Pd4 Pd1 Pd2 C4 113.65(19)
Pd4A Pd1 Pd2 C4 50.71(19)
Pd3 Pd1 Pd2 C4 156.17(19)
Pd3A Pd1 Pd2 C4 8.62(19)
C6 Pd1 Pd2 P2 -100.76(19)
C7 Pd1 Pd2 P2 95.42(18)
P1 Pd1 Pd2 P2 -1.98(8)
Pd10 Pd1 Pd2 P2 177.75(6)
Pd4 Pd1 Pd2 P2 -151.44(6)
Pd4A Pd1 Pd2 P2 145.62(6)
Pd3 Pd1 Pd2 P2 -108.92(6)
Pd3A Pd1 Pd2 P2 103.52(6)
C6 Pd1 Pd2 Pd10 81.50(18)
C7 Pd1 Pd2 Pd10 -82.33(17)
P1 Pd1 Pd2 Pd10 -179.72(5)
Pd4 Pd1 Pd2 Pd10 30.814(19)
Pd4A Pd1 Pd2 Pd10 -32.129(19)
Pd3 Pd1 Pd2 Pd10 73.334(18)
Pd3A Pd1 Pd2 Pd10 -74.222(18)
C6 Pd1 Pd2 Pd5 48.45(18)
C7 Pd1 Pd2 Pd5 -115.38(17)
P1 Pd1 Pd2 Pd5 147.23(5)
Pd10 Pd1 Pd2 Pd5 -33.048(18)
Pd4 Pd1 Pd2 Pd5 -2.23(2)
Pd4A Pd1 Pd2 Pd5 -65.18(2)
Pd3 Pd1 Pd2 Pd5 40.286(18)
Pd3A Pd1 Pd2 Pd5 -107.270(19)
C6 Pd1 Pd2 Pd5A 113.63(18)
C7 Pd1 Pd2 Pd5A -50.20(17)
P1 Pd1 Pd2 Pd5A -147.59(5)
Pd10 Pd1 Pd2 Pd5A 32.130(18)
Pd4 Pd1 Pd2 Pd5A 62.94(2)
Pd4A Pd1 Pd2 Pd5A 0.00(2)
Pd3 Pd1 Pd2 Pd5A 105.464(19)
Pd3A Pd1 Pd2 Pd5A -42.092(18)
C6 Pd1 Pd2 Pd3A 155.72(18)
C7 Pd1 Pd2 Pd3A -8.11(17)
P1 Pd1 Pd2 Pd3A -105.50(5)
Pd10 Pd1 Pd2 Pd3A 74.222(18)
Pd4 Pd1 Pd2 Pd3A 105.037(19)
Pd4A Pd1 Pd2 Pd3A 42.094(18)
Pd3 Pd1 Pd2 Pd3A 147.556(12)
C6 Pd1 Pd2 Pd3 8.16(18)
C7 Pd1 Pd2 Pd3 -155.66(17)
P1 Pd1 Pd2 Pd3 106.94(5)
Pd10 Pd1 Pd2 Pd3 -73.334(18)
Pd4 Pd1 Pd2 Pd3 -42.520(18)
Pd4A Pd1 Pd2 Pd3 -105.463(18)
Pd3A Pd1 Pd2 Pd3 -147.556(12)
C7 Pd1 Pd3 C6 -135.5(3)
P1 Pd1 Pd3 C6 57.8(2)
Pd10 Pd1 Pd3 C6 -126.5(2)
Pd4 Pd1 Pd3 C6 -57.7(2)
Pd4A Pd1 Pd3 C6 -95.0(2)
Pd3A Pd1 Pd3 C6 -162.2(2)
Pd2 Pd1 Pd3 C6 169.0(2)
C6 Pd1 Pd3 C9 -156.7(3)
C7 Pd1 Pd3 C9 67.8(4)
P1 Pd1 Pd3 C9 -98.88(18)
Pd10 Pd1 Pd3 C9 76.85(18)
Pd4 Pd1 Pd3 C9 145.69(18)
Pd4A Pd1 Pd3 C9 108.38(18)
Pd3A Pd1 Pd3 C9 41.14(18)
Pd2 Pd1 Pd3 C9 12.32(18)
C6 Pd1 Pd3 P11 -46.2(3)
C7 Pd1 Pd3 P11 178.3(3)
P1 Pd1 Pd3 P11 11.58(7)
Pd10 Pd1 Pd3 P11 -172.70(6)
Pd4 Pd1 Pd3 P11 -103.85(6)
Pd4A Pd1 Pd3 P11 -141.17(6)
Pd3A Pd1 Pd3 P11 151.60(6)
Pd2 Pd1 Pd3 P11 122.77(6)
C6 Pd1 Pd3 Pd10 126.5(2)
C7 Pd1 Pd3 Pd10 -9.0(3)
P1 Pd1 Pd3 Pd10 -175.72(4)
Pd4 Pd1 Pd3 Pd10 68.847(14)
Pd4A Pd1 Pd3 Pd10 31.530(15)
Pd3A Pd1 Pd3 Pd10 -35.706(12)
Pd2 Pd1 Pd3 Pd10 -64.528(12)
C6 Pd1 Pd3 Pd2 -169.0(2)
C7 Pd1 Pd3 Pd2 55.5(3)
P1 Pd1 Pd3 Pd2 -111.20(4)
Pd10 Pd1 Pd3 Pd2 64.528(12)
Pd4 Pd1 Pd3 Pd2 133.376(16)
Pd4A Pd1 Pd3 Pd2 96.058(17)
Pd3A Pd1 Pd3 Pd2 28.823(12)
C6 Pd1 Pd3 Tl1 92.2(2)
C7 Pd1 Pd3 Tl1 -43.3(3)
P1 Pd1 Pd3 Tl1 150.02(3)
Pd10 Pd1 Pd3 Tl1 -34.256(12)
Pd4 Pd1 Pd3 Tl1 34.591(14)
Pd4A Pd1 Pd3 Tl1 -2.73(2)
Pd3A Pd1 Pd3 Tl1 -69.962(16)
Pd2 Pd1 Pd3 Tl1 -98.785(15)
C6 Pd1 Pd3 Pd5 154.1(2)
C7 Pd1 Pd3 Pd5 18.6(3)
P1 Pd1 Pd3 Pd5 -148.08(4)
Pd10 Pd1 Pd3 Pd5 27.643(15)
Pd4 Pd1 Pd3 Pd5 96.490(19)
Pd4A Pd1 Pd3 Pd5 59.17(2)
Pd3A Pd1 Pd3 Pd5 -8.063(17)
Pd2 Pd1 Pd3 Pd5 -36.886(14)
C6 Pd1 Pd3 Pd4 57.7(2)
C7 Pd1 Pd3 Pd4 -77.8(3)
P1 Pd1 Pd3 Pd4 115.43(4)
Pd10 Pd1 Pd3 Pd4 -68.847(14)
Pd4A Pd1 Pd3 Pd4 -37.317(16)
Pd3A Pd1 Pd3 Pd4 -104.553(17)
Pd2 Pd1 Pd3 Pd4 -133.376(16)
C9 Pd2 Pd3 C6 155.2(3)
C4 Pd2 Pd3 C6 -69.7(4)
P2 Pd2 Pd3 C6 78.8(2)
Pd10 Pd2 Pd3 C6 -74.75(19)
Pd5 Pd2 Pd3 C6 -144.95(19)
Pd5A Pd2 Pd3 C6 -107.31(19)
Pd3A Pd2 Pd3 C6 -38.39(19)
Pd1 Pd2 Pd3 C6 -8.61(19)
C4 Pd2 Pd3 C9 135.1(4)
P2 Pd2 Pd3 C9 -76.4(2)
Pd10 Pd2 Pd3 C9 130.1(2)
Pd5 Pd2 Pd3 C9 59.9(2)
Pd5A Pd2 Pd3 C9 97.5(2)
Pd3A Pd2 Pd3 C9 166.5(2)
Pd1 Pd2 Pd3 C9 -163.8(2)
C9 Pd2 Pd3 P11 43.0(2)
C4 Pd2 Pd3 P11 178.1(4)
P2 Pd2 Pd3 P11 -33.40(7)
Pd10 Pd2 Pd3 P11 173.07(6)
Pd5 Pd2 Pd3 P11 102.87(6)
Pd5A Pd2 Pd3 P11 140.51(6)
Pd3A Pd2 Pd3 P11 -150.57(6)
Pd1 Pd2 Pd3 P11 -120.79(6)
C9 Pd2 Pd3 Pd10 -130.1(2)
C4 Pd2 Pd3 Pd10 5.0(4)
P2 Pd2 Pd3 Pd10 153.53(5)
Pd5 Pd2 Pd3 Pd10 -70.200(14)
Pd5A Pd2 Pd3 Pd10 -32.562(15)
Pd3A Pd2 Pd3 Pd10 36.355(12)
Pd1 Pd2 Pd3 Pd10 66.141(12)
C9 Pd2 Pd3 Pd1 163.8(2)
C4 Pd2 Pd3 Pd1 -61.1(4)
P2 Pd2 Pd3 Pd1 87.39(5)
Pd10 Pd2 Pd3 Pd1 -66.141(12)
Pd5 Pd2 Pd3 Pd1 -136.341(16)
Pd5A Pd2 Pd3 Pd1 -98.703(17)
Pd3A Pd2 Pd3 Pd1 -29.786(12)
C9 Pd2 Pd3 Tl1 -96.6(2)
C4 Pd2 Pd3 Tl1 38.5(4)
P2 Pd2 Pd3 Tl1 -173.00(5)
Pd10 Pd2 Pd3 Tl1 33.471(13)
Pd5 Pd2 Pd3 Tl1 -36.729(14)
Pd5A Pd2 Pd3 Tl1 0.91(2)
Pd3A Pd2 Pd3 Tl1 69.826(16)
Pd1 Pd2 Pd3 Tl1 99.612(15)
C9 Pd2 Pd3 Pd5 -59.9(2)
C4 Pd2 Pd3 Pd5 75.2(4)
P2 Pd2 Pd3 Pd5 -136.27(5)
Pd10 Pd2 Pd3 Pd5 70.200(14)
Pd5A Pd2 Pd3 Pd5 37.638(17)
Pd3A Pd2 Pd3 Pd5 106.555(17)
Pd1 Pd2 Pd3 Pd5 136.341(16)
C9 Pd2 Pd3 Pd4 -157.1(2)
C4 Pd2 Pd3 Pd4 -22.0(4)
P2 Pd2 Pd3 Pd4 126.52(5)
Pd10 Pd2 Pd3 Pd4 -27.009(15)
Pd5 Pd2 Pd3 Pd4 -97.210(19)
Pd5A Pd2 Pd3 Pd4 -59.57(2)
Pd3A Pd2 Pd3 Pd4 9.345(17)
Pd1 Pd2 Pd3 Pd4 39.131(14)
Pd10 Tl1 Pd3 C6 81.89(14)
Pd4 Tl1 Pd3 C6 14.90(14)
Pd8 Tl1 Pd3 C6 85.69(15)
Pd5 Tl1 Pd3 C6 149.08(14)
Pd6 Tl1 Pd3 C6 51.30(14)
Pd7 Tl1 Pd3 C6 112.61(14)
Pd10 Tl1 Pd3 C9 -80.10(16)
Pd4 Tl1 Pd3 C9 -147.08(16)
Pd8 Tl1 Pd3 C9 -76.30(16)
Pd5 Tl1 Pd3 C9 -12.90(16)
Pd6 Tl1 Pd3 C9 -110.69(16)
Pd7 Tl1 Pd3 C9 -49.38(16)
Pd10 Tl1 Pd3 P11 179.79(5)
Pd4 Tl1 Pd3 P11 112.81(5)
Pd8 Tl1 Pd3 P11 -176.40(5)
Pd5 Tl1 Pd3 P11 -113.01(5)
Pd6 Tl1 Pd3 P11 149.20(4)
Pd7 Tl1 Pd3 P11 -149.49(4)
Pd4 Tl1 Pd3 Pd10 -66.986(12)
Pd8 Tl1 Pd3 Pd10 3.80(3)
Pd5 Tl1 Pd3 Pd10 67.194(11)
Pd6 Tl1 Pd3 Pd10 -30.591(12)
Pd7 Tl1 Pd3 Pd10 30.719(12)
Pd10 Tl1 Pd3 Pd1 32.936(12)
Pd4 Tl1 Pd3 Pd1 -34.050(13)
Pd8 Tl1 Pd3 Pd1 36.74(4)
Pd5 Tl1 Pd3 Pd1 100.130(16)
Pd6 Tl1 Pd3 Pd1 2.345(17)
Pd7 Tl1 Pd3 Pd1 63.655(15)
Pd10 Tl1 Pd3 Pd2 -31.727(12)
Pd4 Tl1 Pd3 Pd2 -98.713(16)
Pd8 Tl1 Pd3 Pd2 -27.92(4)
Pd5 Tl1 Pd3 Pd2 35.467(13)
Pd6 Tl1 Pd3 Pd2 -62.318(16)
Pd7 Tl1 Pd3 Pd2 -1.008(17)
Pd10 Tl1 Pd3 Pd5 -67.194(11)
Pd4 Tl1 Pd3 Pd5 -134.180(15)
Pd8 Tl1 Pd3 Pd5 -63.39(3)
Pd6 Tl1 Pd3 Pd5 -97.785(13)
Pd7 Tl1 Pd3 Pd5 -36.475(13)
Pd10 Tl1 Pd3 Pd4 66.986(12)
Pd8 Tl1 Pd3 Pd4 70.79(3)
Pd5 Tl1 Pd3 Pd4 134.180(15)
Pd6 Tl1 Pd3 Pd4 36.395(13)
Pd7 Tl1 Pd3 Pd4 97.705(13)
C9 Pd2 Pd3A C7 62.0(4)
C4 Pd2 Pd3A C7 -160.0(3)
P2 Pd2 Pd3A C7 -81.75(18)
Pd10 Pd2 Pd3A C7 74.15(18)
Pd5 Pd2 Pd3A C7 106.78(18)
Pd5A Pd2 Pd3A C7 143.37(18)
Pd3 Pd2 Pd3A C7 38.21(18)
Pd1 Pd2 Pd3A C7 8.70(18)
C9 Pd2 Pd3A C4 -138.0(4)
P2 Pd2 Pd3A C4 78.3(2)
Pd10 Pd2 Pd3A C4 -125.8(2)
Pd5 Pd2 Pd3A C4 -93.2(2)
Pd5A Pd2 Pd3A C4 -56.6(2)
Pd3 Pd2 Pd3A C4 -161.8(2)
Pd1 Pd2 Pd3A C4 168.7(2)
C9 Pd2 Pd3A P6 178.8(4)
C4 Pd2 Pd3A P6 -43.3(3)
P2 Pd2 Pd3A P6 35.01(8)
Pd10 Pd2 Pd3A P6 -169.09(7)
Pd5 Pd2 Pd3A P6 -136.46(7)
Pd5A Pd2 Pd3A P6 -99.86(7)
Pd3 Pd2 Pd3A P6 154.97(7)
Pd1 Pd2 Pd3A P6 125.47(7)
C9 Pd2 Pd3A Pd10 -12.1(4)
C4 Pd2 Pd3A Pd10 125.8(2)
P2 Pd2 Pd3A Pd10 -155.89(4)
Pd5 Pd2 Pd3A Pd10 32.632(16)
Pd5A Pd2 Pd3A Pd10 69.227(13)
Pd3 Pd2 Pd3A Pd10 -35.937(12)
Pd1 Pd2 Pd3A Pd10 -65.443(12)
C9 Pd2 Pd3A Pd1 53.3(4)
C4 Pd2 Pd3A Pd1 -168.7(2)
P2 Pd2 Pd3A Pd1 -90.45(4)
Pd10 Pd2 Pd3A Pd1 65.443(12)
Pd5 Pd2 Pd3A Pd1 98.074(17)
Pd5A Pd2 Pd3A Pd1 134.670(16)
Pd3 Pd2 Pd3A Pd1 29.506(12)
C9 Pd2 Pd3A Tl1A -45.5(4)
C4 Pd2 Pd3A Tl1A 92.5(2)
P2 Pd2 Pd3A Tl1A 170.75(4)
Pd10 Pd2 Pd3A Tl1A -33.360(12)
Pd5 Pd2 Pd3A Tl1A -0.73(2)
Pd5A Pd2 Pd3A Tl1A 35.867(14)
Pd3 Pd2 Pd3A Tl1A -69.297(16)
Pd1 Pd2 Pd3A Tl1A -98.803(15)
C9 Pd2 Pd3A Pd5A -81.4(4)
C4 Pd2 Pd3A Pd5A 56.6(2)
P2 Pd2 Pd3A Pd5A 134.88(4)
Pd10 Pd2 Pd3A Pd5A -69.227(13)
Pd5 Pd2 Pd3A Pd5A -36.595(17)
Pd3 Pd2 Pd3A Pd5A -105.164(16)
Pd1 Pd2 Pd3A Pd5A -134.670(16)
C9 Pd2 Pd3A Pd4A 14.1(4)
C4 Pd2 Pd3A Pd4A 152.1(2)
P2 Pd2 Pd3A Pd4A -129.65(4)
Pd10 Pd2 Pd3A Pd4A 26.241(15)
Pd5 Pd2 Pd3A Pd4A 58.87(2)
Pd5A Pd2 Pd3A Pd4A 95.468(19)
Pd3 Pd2 Pd3A Pd4A -9.695(18)
Pd1 Pd2 Pd3A Pd4A -39.202(14)
C6 Pd1 Pd3A C7 134.5(3)
P1 Pd1 Pd3A C7 -57.6(2)
Pd10 Pd1 Pd3A C7 126.4(2)
Pd4 Pd1 Pd3A C7 94.3(2)
Pd4A Pd1 Pd3A C7 57.8(2)
Pd3 Pd1 Pd3A C7 162.0(2)
Pd2 Pd1 Pd3A C7 -168.8(2)
C6 Pd1 Pd3A C4 -65.6(4)
C7 Pd1 Pd3A C4 159.8(3)
P1 Pd1 Pd3A C4 102.17(19)
Pd10 Pd1 Pd3A C4 -73.81(19)
Pd4 Pd1 Pd3A C4 -105.88(19)
Pd4A Pd1 Pd3A C4 -142.34(19)
Pd3 Pd1 Pd3A C4 -38.19(19)
Pd2 Pd1 Pd3A C4 -9.00(19)
C6 Pd1 Pd3A P6 177.3(3)
C7 Pd1 Pd3A P6 42.7(2)
P1 Pd1 Pd3A P6 -14.94(8)
Pd10 Pd1 Pd3A P6 169.09(7)
Pd4 Pd1 Pd3A P6 137.01(7)
Pd4A Pd1 Pd3A P6 100.55(7)
Pd3 Pd1 Pd3A P6 -155.30(7)
Pd2 Pd1 Pd3A P6 -126.11(7)
C6 Pd1 Pd3A Pd10 8.2(3)
C7 Pd1 Pd3A Pd10 -126.4(2)
P1 Pd1 Pd3A Pd10 175.97(4)
Pd4 Pd1 Pd3A Pd10 -32.079(15)
Pd4A Pd1 Pd3A Pd10 -68.535(14)
Pd3 Pd1 Pd3A Pd10 35.614(12)
Pd2 Pd1 Pd3A Pd10 64.804(12)
C6 Pd1 Pd3A Pd2 -56.6(3)
C7 Pd1 Pd3A Pd2 168.8(2)
P1 Pd1 Pd3A Pd2 111.17(3)
Pd10 Pd1 Pd3A Pd2 -64.804(12)
Pd4 Pd1 Pd3A Pd2 -96.883(17)
Pd4A Pd1 Pd3A Pd2 -133.339(16)
Pd3 Pd1 Pd3A Pd2 -29.190(12)
C6 Pd1 Pd3A Tl1A 42.2(3)
C7 Pd1 Pd3A Tl1A -92.3(2)
P1 Pd1 Pd3A Tl1A -149.98(3)
Pd10 Pd1 Pd3A Tl1A 34.049(12)
Pd4 Pd1 Pd3A Tl1A 1.97(2)
Pd4A Pd1 Pd3A Tl1A -34.485(14)
Pd3 Pd1 Pd3A Tl1A 69.663(16)
Pd2 Pd1 Pd3A Tl1A 98.854(15)
C6 Pd1 Pd3A Pd5A -18.2(3)
C7 Pd1 Pd3A Pd5A -152.8(2)
P1 Pd1 Pd3A Pd5A 149.59(4)
Pd10 Pd1 Pd3A Pd5A -26.381(15)
Pd4 Pd1 Pd3A Pd5A -58.46(2)
Pd4A Pd1 Pd3A Pd5A -94.916(19)
Pd3 Pd1 Pd3A Pd5A 9.233(18)
Pd2 Pd1 Pd3A Pd5A 38.423(14)
C6 Pd1 Pd3A Pd4A 76.7(3)
C7 Pd1 Pd3A Pd4A -57.8(2)
P1 Pd1 Pd3A Pd4A -115.49(4)
Pd10 Pd1 Pd3A Pd4A 68.535(14)
Pd4 Pd1 Pd3A Pd4A 36.456(15)
Pd3 Pd1 Pd3A Pd4A 104.148(16)
Pd2 Pd1 Pd3A Pd4A 133.339(16)
Pd10 Tl1A Pd3A C7 -81.39(14)
Pd4A Tl1A Pd3A C7 -14.32(14)
Pd8A Tl1A Pd3A C7 -83.47(14)
Pd5A Tl1A Pd3A C7 -148.75(14)
Pd6 Tl1A Pd3A C7 -50.99(14)
Pd7 Tl1A Pd3A C7 -112.38(14)
Pd10 Tl1A Pd3A C4 81.78(16)
Pd4A Tl1A Pd3A C4 148.85(16)
Pd8A Tl1A Pd3A C4 79.71(16)
Pd5A Tl1A Pd3A C4 14.43(16)
Pd6 Tl1A Pd3A C4 112.18(16)
Pd7 Tl1A Pd3A C4 50.80(16)
Pd10 Tl1A Pd3A P6 179.95(5)
Pd4A Tl1A Pd3A P6 -112.98(5)
Pd8A Tl1A Pd3A P6 177.87(5)
Pd5A Tl1A Pd3A P6 112.60(5)
Pd6 Tl1A Pd3A P6 -149.65(5)
Pd7 Tl1A Pd3A P6 148.96(5)
Pd4A Tl1A Pd3A Pd10 67.073(12)
Pd8A Tl1A Pd3A Pd10 -2.07(4)
Pd5A Tl1A Pd3A Pd10 -67.352(12)
Pd6 Tl1A Pd3A Pd10 30.404(12)
Pd7 Tl1A Pd3A Pd10 -30.984(12)
Pd10 Tl1A Pd3A Pd2 31.937(12)
Pd4A Tl1A Pd3A Pd2 99.010(16)
Pd8A Tl1A Pd3A Pd2 29.86(4)
Pd5A Tl1A Pd3A Pd2 -35.415(13)
Pd6 Tl1A Pd3A Pd2 62.342(16)
Pd7 Tl1A Pd3A Pd2 0.953(17)
Pd10 Tl1A Pd3A Pd1 -32.780(12)
Pd4A Tl1A Pd3A Pd1 34.293(13)
Pd8A Tl1A Pd3A Pd1 -34.85(4)
Pd5A Tl1A Pd3A Pd1 -100.132(17)
Pd6 Tl1A Pd3A Pd1 -2.375(18)
Pd7 Tl1A Pd3A Pd1 -63.764(16)
Pd10 Tl1A Pd3A Pd5A 67.352(12)
Pd4A Tl1A Pd3A Pd5A 134.425(15)
Pd8A Tl1A Pd3A Pd5A 65.28(4)
Pd6 Tl1A Pd3A Pd5A 97.757(13)
Pd7 Tl1A Pd3A Pd5A 36.368(13)
Pd10 Tl1A Pd3A Pd4A -67.073(12)
Pd8A Tl1A Pd3A Pd4A -69.15(4)
Pd5A Tl1A Pd3A Pd4A -134.425(15)
Pd6 Tl1A Pd3A Pd4A -36.668(13)
Pd7 Tl1A Pd3A Pd4A -98.057(13)
C6 Pd1 Pd4 C5 153.9(2)
C7 Pd1 Pd4 C5 -2.30(19)
P1 Pd1 Pd4 C5 99.74(13)
Pd10 Pd1 Pd4 C5 -82.67(12)
Pd4A Pd1 Pd4 C5 -12.91(12)
Pd3 Pd1 Pd4 C5 -152.21(12)
Pd3A Pd1 Pd4 C5 -50.34(12)
Pd2 Pd1 Pd4 C5 -111.68(12)
C7 Pd1 Pd4 C6 -156.2(2)
P1 Pd1 Pd4 C6 -54.1(2)
Pd10 Pd1 Pd4 C6 123.48(19)
Pd4A Pd1 Pd4 C6 -166.77(19)
Pd3 Pd1 Pd4 C6 53.93(19)
Pd3A Pd1 Pd4 C6 155.80(19)
Pd2 Pd1 Pd4 C6 94.47(19)
C6 Pd1 Pd4 P10 47.6(2)
C7 Pd1 Pd4 P10 -108.52(17)
P1 Pd1 Pd4 P10 -6.47(8)
Pd10 Pd1 Pd4 P10 171.11(7)
Pd4A Pd1 Pd4 P10 -119.13(7)
Pd3 Pd1 Pd4 P10 101.57(7)
Pd3A Pd1 Pd4 P10 -156.56(7)
Pd2 Pd1 Pd4 P10 142.10(7)
C6 Pd1 Pd4 Pd10 -123.48(19)
C7 Pd1 Pd4 Pd10 80.37(15)
P1 Pd1 Pd4 Pd10 -177.59(5)
Pd4A Pd1 Pd4 Pd10 69.756(17)
Pd3 Pd1 Pd4 Pd10 -69.547(15)
Pd3A Pd1 Pd4 Pd10 32.327(17)
Pd2 Pd1 Pd4 Pd10 -29.012(17)
C6 Pd1 Pd4 Pd6 -156.54(19)
C7 Pd1 Pd4 Pd6 47.30(15)
P1 Pd1 Pd4 Pd6 149.35(5)
Pd10 Pd1 Pd4 Pd6 -33.067(16)
Pd4A Pd1 Pd4 Pd6 36.689(15)
Pd3 Pd1 Pd4 Pd6 -102.614(17)
Pd3A Pd1 Pd4 Pd6 -0.74(2)
Pd2 Pd1 Pd4 Pd6 -62.08(2)
C6 Pd1 Pd4 Pd4A 166.77(19)
C7 Pd1 Pd4 Pd4A 10.61(15)
P1 Pd1 Pd4 Pd4A 112.66(5)
Pd10 Pd1 Pd4 Pd4A -69.756(17)
Pd3 Pd1 Pd4 Pd4A -139.303(18)
Pd3A Pd1 Pd4 Pd4A -37.429(18)
Pd2 Pd1 Pd4 Pd4A -98.768(18)
C6 Pd1 Pd4 Tl1 -90.06(19)
C7 Pd1 Pd4 Tl1 113.78(15)
P1 Pd1 Pd4 Tl1 -144.17(5)
Pd10 Pd1 Pd4 Tl1 33.416(16)
Pd4A Pd1 Pd4 Tl1 103.17(2)
Pd3 Pd1 Pd4 Tl1 -36.130(16)
Pd3A Pd1 Pd4 Tl1 65.74(2)
Pd2 Pd1 Pd4 Tl1 4.40(2)
C6 Pd1 Pd4 Pd3 -53.93(19)
C7 Pd1 Pd4 Pd3 149.91(15)
P1 Pd1 Pd4 Pd3 -108.04(5)
Pd10 Pd1 Pd4 Pd3 69.547(15)
Pd4A Pd1 Pd4 Pd3 139.303(18)
Pd3A Pd1 Pd4 Pd3 101.873(15)
Pd2 Pd1 Pd4 Pd3 40.535(16)
Pd10 Tl1 Pd4 C5 82.29(15)
Pd8 Tl1 Pd4 C5 -7.29(15)
Pd5 Tl1 Pd4 C5 109.68(15)
Pd3 Tl1 Pd4 C5 150.81(15)
Pd6 Tl1 Pd4 C5 13.43(15)
Pd7 Tl1 Pd4 C5 49.95(15)
Pd10 Tl1 Pd4 C6 -83.15(14)
Pd8 Tl1 Pd4 C6 -172.73(14)
Pd5 Tl1 Pd4 C6 -55.75(14)
Pd3 Tl1 Pd4 C6 -14.63(14)
Pd6 Tl1 Pd4 C6 -152.01(14)
Pd7 Tl1 Pd4 C6 -115.49(14)
Pd10 Tl1 Pd4 P10 177.65(6)
Pd8 Tl1 Pd4 P10 88.07(5)
Pd5 Tl1 Pd4 P10 -154.95(5)
Pd3 Tl1 Pd4 P10 -113.83(5)
Pd6 Tl1 Pd4 P10 108.79(5)
Pd7 Tl1 Pd4 P10 145.31(5)
Pd8 Tl1 Pd4 Pd10 -89.578(15)
Pd5 Tl1 Pd4 Pd10 27.399(15)
Pd3 Tl1 Pd4 Pd10 68.522(14)
Pd6 Tl1 Pd4 Pd10 -68.854(13)
Pd7 Tl1 Pd4 Pd10 -32.334(13)
Pd10 Tl1 Pd4 Pd6 68.854(13)
Pd8 Tl1 Pd4 Pd6 -20.724(14)
Pd5 Tl1 Pd4 Pd6 96.253(15)
Pd3 Tl1 Pd4 Pd6 137.376(16)
Pd7 Tl1 Pd4 Pd6 36.520(13)
Pd10 Tl1 Pd4 Pd1 -32.365(15)
Pd8 Tl1 Pd4 Pd1 -121.944(18)
Pd5 Tl1 Pd4 Pd1 -4.97(2)
Pd3 Tl1 Pd4 Pd1 36.157(17)
Pd6 Tl1 Pd4 Pd1 -101.219(18)
Pd7 Tl1 Pd4 Pd1 -64.699(19)
Pd10 Tl1 Pd4 Pd4A 31.802(19)
Pd8 Tl1 Pd4 Pd4A -57.78(3)
Pd5 Tl1 Pd4 Pd4A 59.20(3)
Pd3 Tl1 Pd4 Pd4A 100.32(2)
Pd6 Tl1 Pd4 Pd4A -37.05(2)
Pd7 Tl1 Pd4 Pd4A -0.53(3)
Pd10 Tl1 Pd4 Pd3 -68.522(14)
Pd8 Tl1 Pd4 Pd3 -158.100(16)
Pd5 Tl1 Pd4 Pd3 -41.123(15)
Pd6 Tl1 Pd4 Pd3 -137.376(16)
Pd7 Tl1 Pd4 Pd3 -100.856(14)
C6 Pd3 Pd4 C5 128.0(3)
C9 Pd3 Pd4 C5 -4.4(4)
P11 Pd3 Pd4 C5 -171.7(3)
Pd10 Pd3 Pd4 C5 -0.9(3)
Pd1 Pd3 Pd4 C5 67.3(3)
Pd2 Pd3 Pd4 C5 25.6(3)
Tl1 Pd3 Pd4 C5 -72.6(3)
Pd5 Pd3 Pd4 C5 -33.1(3)
C9 Pd3 Pd4 C6 -132.4(4)
P11 Pd3 Pd4 C6 60.3(2)
Pd10 Pd3 Pd4 C6 -129.0(2)
Pd1 Pd3 Pd4 C6 -60.7(2)
Pd2 Pd3 Pd4 C6 -102.4(2)
Tl1 Pd3 Pd4 C6 159.4(2)
Pd5 Pd3 Pd4 C6 -161.1(2)
C6 Pd3 Pd4 P10 -66.6(2)
C9 Pd3 Pd4 P10 160.9(3)
P11 Pd3 Pd4 P10 -6.34(8)
Pd10 Pd3 Pd4 P10 164.40(6)
Pd1 Pd3 Pd4 P10 -127.34(6)
Pd2 Pd3 Pd4 P10 -169.08(6)
Tl1 Pd3 Pd4 P10 92.77(6)
Pd5 Pd3 Pd4 P10 132.28(6)
C6 Pd3 Pd4 Pd10 129.0(2)
C9 Pd3 Pd4 Pd10 -3.5(3)
P11 Pd3 Pd4 Pd10 -170.74(5)
Pd1 Pd3 Pd4 Pd10 68.256(14)
Pd2 Pd3 Pd4 Pd10 26.519(14)
Tl1 Pd3 Pd4 Pd10 -71.630(13)
Pd5 Pd3 Pd4 Pd10 -32.121(15)
C6 Pd3 Pd4 Pd6 160.9(2)
C9 Pd3 Pd4 Pd6 28.5(3)
P11 Pd3 Pd4 Pd6 -138.78(5)
Pd10 Pd3 Pd4 Pd6 31.956(17)
Pd1 Pd3 Pd4 Pd6 100.212(18)
Pd2 Pd3 Pd4 Pd6 58.48(2)
Tl1 Pd3 Pd4 Pd6 -39.674(16)
Pd5 Pd3 Pd4 Pd6 -0.17(2)
C6 Pd3 Pd4 Pd1 60.7(2)
C9 Pd3 Pd4 Pd1 -71.7(3)
P11 Pd3 Pd4 Pd1 121.01(5)
Pd10 Pd3 Pd4 Pd1 -68.256(14)
Pd2 Pd3 Pd4 Pd1 -41.737(15)
Tl1 Pd3 Pd4 Pd1 -139.886(16)
Pd5 Pd3 Pd4 Pd1 -100.377(18)
C6 Pd3 Pd4 Pd4A 97.3(2)
C9 Pd3 Pd4 Pd4A -35.1(3)
P11 Pd3 Pd4 Pd4A 157.61(5)
Pd10 Pd3 Pd4 Pd4A -31.651(19)
Pd1 Pd3 Pd4 Pd4A 36.61(2)
Pd2 Pd3 Pd4 Pd4A -5.13(3)
Tl1 Pd3 Pd4 Pd4A -103.28(2)
Pd5 Pd3 Pd4 Pd4A -63.77(3)
C6 Pd3 Pd4 Tl1 -159.4(2)
C9 Pd3 Pd4 Tl1 68.1(3)
P11 Pd3 Pd4 Tl1 -99.11(5)
Pd10 Pd3 Pd4 Tl1 71.630(13)
Pd1 Pd3 Pd4 Tl1 139.886(16)
Pd2 Pd3 Pd4 Tl1 98.149(15)
Pd5 Pd3 Pd4 Tl1 39.509(14)
C6 Pd1 Pd4A C5 2.5(2)
C7 Pd1 Pd4A C5 -153.5(2)
P1 Pd1 Pd4A C5 -99.75(13)
Pd10 Pd1 Pd4A C5 83.25(12)
Pd4 Pd1 Pd4A C5 12.97(12)
Pd3 Pd1 Pd4A C5 51.44(12)
Pd3A Pd1 Pd4A C5 153.33(12)
Pd2 Pd1 Pd4A C5 113.60(12)
C6 Pd1 Pd4A C7 156.1(2)
P1 Pd1 Pd4A C7 53.8(2)
Pd10 Pd1 Pd4A C7 -123.21(19)
Pd4 Pd1 Pd4A C7 166.51(19)
Pd3 Pd1 Pd4A C7 -155.02(19)
Pd3A Pd1 Pd4A C7 -53.13(19)
Pd2 Pd1 Pd4A C7 -92.87(19)
C6 Pd1 Pd4A P9 110.37(17)
C7 Pd1 Pd4A P9 -45.7(2)
P1 Pd1 Pd4A P9 8.08(8)
Pd10 Pd1 Pd4A P9 -168.92(7)
Pd4 Pd1 Pd4A P9 120.80(7)
Pd3 Pd1 Pd4A P9 159.27(6)
Pd3A Pd1 Pd4A P9 -98.84(7)
Pd2 Pd1 Pd4A P9 -138.58(6)
C6 Pd1 Pd4A Pd10 -80.71(16)
C7 Pd1 Pd4A Pd10 123.21(19)
P1 Pd1 Pd4A Pd10 177.00(5)
Pd4 Pd1 Pd4A Pd10 -70.281(16)
Pd3 Pd1 Pd4A Pd10 -31.812(16)
Pd3A Pd1 Pd4A Pd10 70.081(15)
Pd2 Pd1 Pd4A Pd10 30.344(16)
C6 Pd1 Pd4A Pd6 -46.89(16)
C7 Pd1 Pd4A Pd6 157.03(19)
P1 Pd1 Pd4A Pd6 -149.19(5)
Pd10 Pd1 Pd4A Pd6 33.815(16)
Pd4 Pd1 Pd4A Pd6 -36.465(14)
Pd3 Pd1 Pd4A Pd6 2.00(2)
Pd3A Pd1 Pd4A Pd6 103.897(18)
Pd2 Pd1 Pd4A Pd6 64.16(2)
C6 Pd1 Pd4A Pd4 -10.42(16)
C7 Pd1 Pd4A Pd4 -166.51(19)
P1 Pd1 Pd4A Pd4 -112.72(5)
Pd10 Pd1 Pd4A Pd4 70.281(16)
Pd3 Pd1 Pd4A Pd4 38.469(17)
Pd3A Pd1 Pd4A Pd4 140.362(18)
Pd2 Pd1 Pd4A Pd4 100.625(18)
C6 Pd1 Pd4A Tl1A -113.70(16)
C7 Pd1 Pd4A Tl1A 90.22(19)
P1 Pd1 Pd4A Tl1A 144.00(5)
Pd10 Pd1 Pd4A Tl1A -32.995(16)
Pd4 Pd1 Pd4A Tl1A -103.275(19)
Pd3 Pd1 Pd4A Tl1A -64.81(2)
Pd3A Pd1 Pd4A Tl1A 37.087(15)
Pd2 Pd1 Pd4A Tl1A -2.65(2)
C6 Pd1 Pd4A Pd3A -150.79(16)
C7 Pd1 Pd4A Pd3A 53.13(19)
P1 Pd1 Pd4A Pd3A 106.92(5)
Pd10 Pd1 Pd4A Pd3A -70.081(15)
Pd4 Pd1 Pd4A Pd3A -140.362(18)
Pd3 Pd1 Pd4A Pd3A -101.893(15)
Pd2 Pd1 Pd4A Pd3A -39.737(16)
C6 Pd4 Pd4A C5 -152.5(2)
P10 Pd4 Pd4A C5 -38.37(17)
Pd10 Pd4 Pd4A C5 128.75(15)
Pd6 Pd4 Pd4A C5 58.02(15)
Pd1 Pd4 Pd4A C5 -163.06(15)
Tl1 Pd4 Pd4A C5 96.31(15)
Pd3 Pd4 Pd4A C5 160.34(15)
C5 Pd4 Pd4A C7 152.4(2)
C6 Pd4 Pd4A C7 -0.2(3)
P10 Pd4 Pd4A C7 114.00(17)
Pd10 Pd4 Pd4A C7 -78.88(16)
Pd6 Pd4 Pd4A C7 -149.60(16)
Pd1 Pd4 Pd4A C7 -10.69(16)
Tl1 Pd4 Pd4A C7 -111.32(16)
Pd3 Pd4 Pd4A C7 -47.29(16)
C5 Pd4 Pd4A P9 39.43(16)
C6 Pd4 Pd4A P9 -113.12(17)
P10 Pd4 Pd4A P9 1.06(13)
Pd10 Pd4 Pd4A P9 168.18(7)
Pd6 Pd4 Pd4A P9 97.45(7)
Pd1 Pd4 Pd4A P9 -123.63(7)
Tl1 Pd4 Pd4A P9 135.74(6)
Pd3 Pd4 Pd4A P9 -160.23(6)
C5 Pd4 Pd4A Pd10 -128.75(15)
C6 Pd4 Pd4A Pd10 78.70(15)
P10 Pd4 Pd4A Pd10 -167.12(8)
Pd6 Pd4 Pd4A Pd10 -70.728(11)
Pd1 Pd4 Pd4A Pd10 68.187(10)
Tl1 Pd4 Pd4A Pd10 -32.444(18)
Pd3 Pd4 Pd4A Pd10 31.586(17)
C5 Pd4 Pd4A Pd6 -58.02(15)
C6 Pd4 Pd4A Pd6 149.43(16)
P10 Pd4 Pd4A Pd6 -96.39(8)
Pd10 Pd4 Pd4A Pd6 70.728(11)
Pd1 Pd4 Pd4A Pd6 138.915(13)
Tl1 Pd4 Pd4A Pd6 38.284(18)
Pd3 Pd4 Pd4A Pd6 102.313(19)
C5 Pd4 Pd4A Pd1 163.06(15)
C6 Pd4 Pd4A Pd1 10.51(15)
P10 Pd4 Pd4A Pd1 124.69(8)
Pd10 Pd4 Pd4A Pd1 -68.187(10)
Pd6 Pd4 Pd4A Pd1 -138.915(13)
Tl1 Pd4 Pd4A Pd1 -100.631(19)
Pd3 Pd4 Pd4A Pd1 -36.601(17)
C5 Pd4 Pd4A Tl1A -95.81(15)
C6 Pd4 Pd4A Tl1A 111.64(16)
P10 Pd4 Pd4A Tl1A -134.18(7)
Pd10 Pd4 Pd4A Tl1A 32.944(18)
Pd6 Pd4 Pd4A Tl1A -37.783(18)
Pd1 Pd4 Pd4A Tl1A 101.131(19)
Tl1 Pd4 Pd4A Tl1A 0.50(3)
Pd3 Pd4 Pd4A Tl1A 64.53(3)
C5 Pd4 Pd4A Pd3A -160.96(15)
C6 Pd4 Pd4A Pd3A 46.49(16)
P10 Pd4 Pd4A Pd3A 160.67(7)
Pd10 Pd4 Pd4A Pd3A -32.208(18)
Pd6 Pd4 Pd4A Pd3A -102.935(19)
Pd1 Pd4 Pd4A Pd3A 35.979(18)
Tl1 Pd4 Pd4A Pd3A -64.65(3)
Pd3 Pd4 Pd4A Pd3A -0.62(3)
Pd10 Tl1A Pd4A C5 -83.09(15)
Pd8A Tl1A Pd4A C5 7.74(15)
Pd5A Tl1A Pd4A C5 -110.61(15)
Pd6 Tl1A Pd4A C5 -14.46(15)
Pd7 Tl1A Pd4A C5 -51.04(15)
Pd3A Tl1A Pd4A C5 -151.85(15)
Pd10 Tl1A Pd4A C7 82.73(15)
Pd8A Tl1A Pd4A C7 173.56(14)
Pd5A Tl1A Pd4A C7 55.21(15)
Pd6 Tl1A Pd4A C7 151.37(15)
Pd7 Tl1A Pd4A C7 114.78(14)
Pd3A Tl1A Pd4A C7 13.98(14)
Pd10 Tl1A Pd4A P9 -179.45(5)
Pd8A Tl1A Pd4A P9 -88.62(5)
Pd5A Tl1A Pd4A P9 153.04(5)
Pd6 Tl1A Pd4A P9 -110.81(5)
Pd7 Tl1A Pd4A P9 -147.40(5)
Pd3A Tl1A Pd4A P9 111.80(5)
Pd8A Tl1A Pd4A Pd10 90.830(15)
Pd5A Tl1A Pd4A Pd10 -27.518(16)
Pd6 Tl1A Pd4A Pd10 68.636(13)
Pd7 Tl1A Pd4A Pd10 32.050(13)
Pd3A Tl1A Pd4A Pd10 -68.753(15)
Pd10 Tl1A Pd4A Pd6 -68.636(13)
Pd8A Tl1A Pd4A Pd6 22.194(15)
Pd5A Tl1A Pd4A Pd6 -96.154(16)
Pd7 Tl1A Pd4A Pd6 -36.586(13)
Pd3A Tl1A Pd4A Pd6 -137.389(17)
Pd10 Tl1A Pd4A Pd1 31.835(14)
Pd8A Tl1A Pd4A Pd1 122.665(18)
Pd5A Tl1A Pd4A Pd1 4.32(2)
Pd6 Tl1A Pd4A Pd1 100.471(18)
Pd7 Tl1A Pd4A Pd1 63.885(19)
Pd3A Tl1A Pd4A Pd1 -36.918(17)
Pd10 Tl1A Pd4A Pd4 -32.284(19)
Pd8A Tl1A Pd4A Pd4 58.55(3)
Pd5A Tl1A Pd4A Pd4 -59.80(3)
Pd6 Tl1A Pd4A Pd4 36.35(2)
Pd7 Tl1A Pd4A Pd4 -0.23(3)
Pd3A Tl1A Pd4A Pd4 -101.04(3)
Pd10 Tl1A Pd4A Pd3A 68.753(15)
Pd8A Tl1A Pd4A Pd3A 159.584(16)
Pd5A Tl1A Pd4A Pd3A 41.236(15)
Pd6 Tl1A Pd4A Pd3A 137.389(17)
Pd7 Tl1A Pd4A Pd3A 100.803(14)
C7 Pd3A Pd4A C5 -127.1(3)
C4 Pd3A Pd4A C5 12.3(4)
P6 Pd3A Pd4A C5 167.8(3)
Pd10 Pd3A Pd4A C5 1.2(3)
Pd2 Pd3A Pd4A C5 -24.7(3)
Pd1 Pd3A Pd4A C5 -66.7(3)
Tl1A Pd3A Pd4A C5 72.7(3)
Pd5A Pd3A Pd4A C5 34.3(3)
C4 Pd3A Pd4A C7 139.4(4)
P6 Pd3A Pd4A C7 -65.1(2)
Pd10 Pd3A Pd4A C7 128.3(2)
Pd2 Pd3A Pd4A C7 102.3(2)
Pd1 Pd3A Pd4A C7 60.4(2)
Tl1A Pd3A Pd4A C7 -160.2(2)
Pd5A Pd3A Pd4A C7 161.3(2)
C7 Pd3A Pd4A P9 67.1(2)
C4 Pd3A Pd4A P9 -153.5(3)
P6 Pd3A Pd4A P9 1.98(8)
Pd10 Pd3A Pd4A P9 -164.59(5)
Pd2 Pd3A Pd4A P9 169.44(5)
Pd1 Pd3A Pd4A P9 127.51(5)
Tl1A Pd3A Pd4A P9 -93.11(5)
Pd5A Pd3A Pd4A P9 -131.55(5)
C7 Pd3A Pd4A Pd10 -128.3(2)
C4 Pd3A Pd4A Pd10 11.1(3)
P6 Pd3A Pd4A Pd10 166.57(6)
Pd2 Pd3A Pd4A Pd10 -25.972(14)
Pd1 Pd3A Pd4A Pd10 -67.899(14)
Tl1A Pd3A Pd4A Pd10 71.486(13)
Pd5A Pd3A Pd4A Pd10 33.037(15)
C7 Pd3A Pd4A Pd6 -159.7(2)
C4 Pd3A Pd4A Pd6 -20.4(3)
P6 Pd3A Pd4A Pd6 135.12(6)
Pd10 Pd3A Pd4A Pd6 -31.450(17)
Pd2 Pd3A Pd4A Pd6 -57.42(2)
Pd1 Pd3A Pd4A Pd6 -99.348(19)
Tl1A Pd3A Pd4A Pd6 40.036(17)
Pd5A Pd3A Pd4A Pd6 1.59(2)
C7 Pd3A Pd4A Pd1 -60.4(2)
C4 Pd3A Pd4A Pd1 79.0(3)
P6 Pd3A Pd4A Pd1 -125.53(6)
Pd10 Pd3A Pd4A Pd1 67.899(14)
Pd2 Pd3A Pd4A Pd1 41.927(15)
Tl1A Pd3A Pd4A Pd1 139.385(16)
Pd5A Pd3A Pd4A Pd1 100.936(18)
C7 Pd3A Pd4A Pd4 -96.1(2)
C4 Pd3A Pd4A Pd4 43.3(3)
P6 Pd3A Pd4A Pd4 -161.25(6)
Pd10 Pd3A Pd4A Pd4 32.180(19)
Pd2 Pd3A Pd4A Pd4 6.21(3)
Pd1 Pd3A Pd4A Pd4 -35.72(2)
Tl1A Pd3A Pd4A Pd4 103.67(2)
Pd5A Pd3A Pd4A Pd4 65.22(3)
C7 Pd3A Pd4A Tl1A 160.2(2)
C4 Pd3A Pd4A Tl1A -60.4(3)
P6 Pd3A Pd4A Tl1A 95.08(6)
Pd10 Pd3A Pd4A Tl1A -71.486(13)
Pd2 Pd3A Pd4A Tl1A -97.458(15)
Pd1 Pd3A Pd4A Tl1A -139.385(16)
Pd5A Pd3A Pd4A Tl1A -38.449(13)
C9 Pd2 Pd5 C3 -154.9(2)
C4 Pd2 Pd5 C3 -2.8(2)
P2 Pd2 Pd5 C3 -119.48(13)
Pd10 Pd2 Pd5 C3 80.69(12)
Pd5A Pd2 Pd5 C3 10.45(11)
Pd3A Pd2 Pd5 C3 47.80(12)
Pd3 Pd2 Pd5 C3 150.45(12)
Pd1 Pd2 Pd5 C3 111.97(12)
C4 Pd2 Pd5 C9 152.1(2)
P2 Pd2 Pd5 C9 35.4(2)
Pd10 Pd2 Pd5 C9 -124.4(2)
Pd5A Pd2 Pd5 C9 165.3(2)
Pd3A Pd2 Pd5 C9 -157.3(2)
Pd3 Pd2 Pd5 C9 -54.7(2)
Pd1 Pd2 Pd5 C9 -93.1(2)
C9 Pd2 Pd5 P7 -36.3(2)
C4 Pd2 Pd5 P7 115.82(19)
P2 Pd2 Pd5 P7 -0.88(11)
Pd10 Pd2 Pd5 P7 -160.71(8)
Pd5A Pd2 Pd5 P7 129.05(8)
Pd3A Pd2 Pd5 P7 166.40(8)
Pd3 Pd2 Pd5 P7 -90.95(8)
Pd1 Pd2 Pd5 P7 -129.43(8)
C9 Pd2 Pd5 Pd10 124.4(2)
C4 Pd2 Pd5 Pd10 -83.48(18)
P2 Pd2 Pd5 Pd10 159.83(7)
Pd5A Pd2 Pd5 Pd10 -70.243(17)
Pd3A Pd2 Pd5 Pd10 -32.895(17)
Pd3 Pd2 Pd5 Pd10 69.754(15)
Pd1 Pd2 Pd5 Pd10 31.274(16)
C9 Pd2 Pd5 Pd7 157.5(2)
C4 Pd2 Pd5 Pd7 -50.41(18)
P2 Pd2 Pd5 Pd7 -167.11(7)
Pd10 Pd2 Pd5 Pd7 33.069(16)
Pd5A Pd2 Pd5 Pd7 -37.174(14)
Pd3A Pd2 Pd5 Pd7 0.17(2)
Pd3 Pd2 Pd5 Pd7 102.823(17)
Pd1 Pd2 Pd5 Pd7 64.34(2)
C9 Pd2 Pd5 Pd5A -165.3(2)
C4 Pd2 Pd5 Pd5A -13.23(18)
P2 Pd2 Pd5 Pd5A -129.93(7)
Pd10 Pd2 Pd5 Pd5A 70.243(17)
Pd3A Pd2 Pd5 Pd5A 37.348(19)
Pd3 Pd2 Pd5 Pd5A 139.997(18)
Pd1 Pd2 Pd5 Pd5A 101.517(19)
C9 Pd2 Pd5 Tl1 92.3(2)
C4 Pd2 Pd5 Tl1 -115.55(18)
P2 Pd2 Pd5 Tl1 127.75(7)
Pd10 Pd2 Pd5 Tl1 -32.077(16)
Pd5A Pd2 Pd5 Tl1 -102.321(19)
Pd3A Pd2 Pd5 Tl1 -64.97(2)
Pd3 Pd2 Pd5 Tl1 37.676(15)
Pd1 Pd2 Pd5 Tl1 -0.80(2)
C9 Pd2 Pd5 Pd3 54.7(2)
C4 Pd2 Pd5 Pd3 -153.23(18)
P2 Pd2 Pd5 Pd3 90.07(7)
Pd10 Pd2 Pd5 Pd3 -69.754(15)
Pd5A Pd2 Pd5 Pd3 -139.997(18)
Pd3A Pd2 Pd5 Pd3 -102.649(15)
Pd1 Pd2 Pd5 Pd3 -38.480(16)
Pd10 Tl1 Pd5 C3 -82.65(15)
Pd4 Tl1 Pd5 C3 -110.10(15)
Pd8 Tl1 Pd5 C3 7.87(15)
Pd3 Tl1 Pd5 C3 -151.65(15)
Pd6 Tl1 Pd5 C3 -50.50(15)
Pd7 Tl1 Pd5 C3 -14.39(15)
Pd10 Tl1 Pd5 C9 81.48(15)
Pd4 Tl1 Pd5 C9 54.03(15)
Pd8 Tl1 Pd5 C9 172.00(15)
Pd3 Tl1 Pd5 C9 12.49(15)
Pd6 Tl1 Pd5 C9 113.63(15)
Pd7 Tl1 Pd5 C9 149.74(15)
Pd10 Tl1 Pd5 P7 -179.77(5)
Pd4 Tl1 Pd5 P7 152.78(5)
Pd8 Tl1 Pd5 P7 -89.26(5)
Pd3 Tl1 Pd5 P7 111.23(5)
Pd6 Tl1 Pd5 P7 -147.62(5)
Pd7 Tl1 Pd5 P7 -111.52(5)
Pd4 Tl1 Pd5 Pd10 -27.449(15)
Pd8 Tl1 Pd5 Pd10 90.517(14)
Pd3 Tl1 Pd5 Pd10 -68.996(14)
Pd6 Tl1 Pd5 Pd10 32.149(13)
Pd7 Tl1 Pd5 Pd10 68.258(13)
Pd10 Tl1 Pd5 Pd2 30.949(15)
Pd4 Tl1 Pd5 Pd2 3.50(2)
Pd8 Tl1 Pd5 Pd2 121.466(17)
Pd3 Tl1 Pd5 Pd2 -38.047(17)
Pd6 Tl1 Pd5 Pd2 63.098(18)
Pd7 Tl1 Pd5 Pd2 99.206(18)
Pd10 Tl1 Pd5 Pd7 -68.258(13)
Pd4 Tl1 Pd5 Pd7 -95.707(15)
Pd8 Tl1 Pd5 Pd7 22.259(14)
Pd3 Tl1 Pd5 Pd7 -137.253(16)
Pd6 Tl1 Pd5 Pd7 -36.108(13)
Pd10 Tl1 Pd5 Pd5A -32.211(18)
Pd4 Tl1 Pd5 Pd5A -59.66(2)
Pd8 Tl1 Pd5 Pd5A 58.31(2)
Pd3 Tl1 Pd5 Pd5A -101.21(2)
Pd6 Tl1 Pd5 Pd5A -0.06(2)
Pd7 Tl1 Pd5 Pd5A 36.047(18)
Pd10 Tl1 Pd5 Pd3 68.996(14)
Pd4 Tl1 Pd5 Pd3 41.547(15)
Pd8 Tl1 Pd5 Pd3 159.513(15)
Pd6 Tl1 Pd5 Pd3 101.145(13)
Pd7 Tl1 Pd5 Pd3 137.253(16)
C6 Pd3 Pd5 C3 3.2(4)
C9 Pd3 Pd5 C3 -130.7(3)
P11 Pd3 Pd5 C3 166.2(2)
Pd10 Pd3 Pd5 C3 -4.4(2)
Pd1 Pd3 Pd5 C3 -31.7(2)
Pd2 Pd3 Pd5 C3 -71.2(2)
Tl1 Pd3 Pd5 C3 66.5(2)
Pd4 Pd3 Pd5 C3 27.5(2)
C6 Pd3 Pd5 C9 133.9(4)
P11 Pd3 Pd5 C9 -63.2(2)
Pd10 Pd3 Pd5 C9 126.3(2)
Pd1 Pd3 Pd5 C9 99.0(2)
Pd2 Pd3 Pd5 C9 59.4(2)
Tl1 Pd3 Pd5 C9 -162.8(2)
Pd4 Pd3 Pd5 C9 158.2(2)
C6 Pd3 Pd5 P7 -150.0(3)
C9 Pd3 Pd5 P7 76.1(2)
P11 Pd3 Pd5 P7 12.93(8)
Pd10 Pd3 Pd5 P7 -157.60(6)
Pd1 Pd3 Pd5 P7 175.06(6)
Pd2 Pd3 Pd5 P7 135.54(6)
Tl1 Pd3 Pd5 P7 -86.72(6)
Pd4 Pd3 Pd5 P7 -125.69(6)
C6 Pd3 Pd5 Pd10 7.6(3)
C9 Pd3 Pd5 Pd10 -126.3(2)
P11 Pd3 Pd5 Pd10 170.53(5)
Pd1 Pd3 Pd5 Pd10 -27.343(14)
Pd2 Pd3 Pd5 Pd10 -66.856(14)
Tl1 Pd3 Pd5 Pd10 70.880(13)
Pd4 Pd3 Pd5 Pd10 31.907(15)
C6 Pd3 Pd5 Pd2 74.4(3)
C9 Pd3 Pd5 Pd2 -59.4(2)
P11 Pd3 Pd5 Pd2 -122.62(5)
Pd10 Pd3 Pd5 Pd2 66.856(14)
Pd1 Pd3 Pd5 Pd2 39.513(15)
Tl1 Pd3 Pd5 Pd2 137.736(16)
Pd4 Pd3 Pd5 Pd2 98.763(18)
C6 Pd3 Pd5 Pd7 -24.0(3)
C9 Pd3 Pd5 Pd7 -157.9(2)
P11 Pd3 Pd5 Pd7 138.91(5)
Pd10 Pd3 Pd5 Pd7 -31.614(16)
Pd1 Pd3 Pd5 Pd7 -58.96(2)
Pd2 Pd3 Pd5 Pd7 -98.470(18)
Tl1 Pd3 Pd5 Pd7 39.265(16)
Pd4 Pd3 Pd5 Pd7 0.29(2)
C6 Pd3 Pd5 Pd5A 38.6(3)
C9 Pd3 Pd5 Pd5A -95.3(2)
P11 Pd3 Pd5 Pd5A -158.47(5)
Pd10 Pd3 Pd5 Pd5A 31.006(18)
Pd1 Pd3 Pd5 Pd5A 3.66(3)
Pd2 Pd3 Pd5 Pd5A -35.851(19)
Tl1 Pd3 Pd5 Pd5A 101.89(2)
Pd4 Pd3 Pd5 Pd5A 62.91(3)
C6 Pd3 Pd5 Tl1 -63.3(3)
C9 Pd3 Pd5 Tl1 162.8(2)
P11 Pd3 Pd5 Tl1 99.65(5)
Pd10 Pd3 Pd5 Tl1 -70.880(13)
Pd1 Pd3 Pd5 Tl1 -98.223(16)
Pd2 Pd3 Pd5 Tl1 -137.736(16)
Pd4 Pd3 Pd5 Tl1 -38.973(14)
C9 Pd2 Pd5A C4 -151.0(2)
P2 Pd2 Pd5A C4 -29.6(2)
Pd10 Pd2 Pd5A C4 126.2(2)
Pd5 Pd2 Pd5A C4 -163.0(2)
Pd3A Pd2 Pd5A C4 55.4(2)
Pd3 Pd2 Pd5A C4 158.8(2)
Pd1 Pd2 Pd5A C4 95.7(2)
C9 Pd2 Pd5A C3 1.7(2)
C4 Pd2 Pd5A C3 152.7(2)
P2 Pd2 Pd5A C3 123.16(13)
Pd10 Pd2 Pd5A C3 -81.06(11)
Pd5 Pd2 Pd5A C3 -10.31(11)
Pd3A Pd2 Pd5A C3 -151.90(11)
Pd3 Pd2 Pd5A C3 -48.48(11)
Pd1 Pd2 Pd5A C3 -111.58(11)
C9 Pd2 Pd5A P8 -114.73(19)
C4 Pd2 Pd5A P8 36.3(2)
P2 Pd2 Pd5A P8 6.74(11)
Pd10 Pd2 Pd5A P8 162.52(8)
Pd5 Pd2 Pd5A P8 -126.73(8)
Pd3A Pd2 Pd5A P8 91.68(8)
Pd3 Pd2 Pd5A P8 -164.91(8)
Pd1 Pd2 Pd5A P8 132.00(8)
C9 Pd2 Pd5A Pd10 82.75(17)
C4 Pd2 Pd5A Pd10 -126.2(2)
P2 Pd2 Pd5A Pd10 -155.79(7)
Pd5 Pd2 Pd5A Pd10 70.745(17)
Pd3A Pd2 Pd5A Pd10 -70.843(16)
Pd3 Pd2 Pd5A Pd10 32.571(17)
Pd1 Pd2 Pd5A Pd10 -30.521(16)
C9 Pd2 Pd5A Pd7 49.77(17)
C4 Pd2 Pd5A Pd7 -159.2(2)
P2 Pd2 Pd5A Pd7 171.23(7)
Pd10 Pd2 Pd5A Pd7 -32.980(17)
Pd5 Pd2 Pd5A Pd7 37.765(14)
Pd3A Pd2 Pd5A Pd7 -103.823(18)
Pd3 Pd2 Pd5A Pd7 -0.41(2)
Pd1 Pd2 Pd5A Pd7 -63.50(2)
C9 Pd2 Pd5A Pd5 12.00(17)
C4 Pd2 Pd5A Pd5 163.0(2)
P2 Pd2 Pd5A Pd5 133.47(7)
Pd10 Pd2 Pd5A Pd5 -70.745(17)
Pd3A Pd2 Pd5A Pd5 -141.589(18)
Pd3 Pd2 Pd5A Pd5 -38.174(18)
Pd1 Pd2 Pd5A Pd5 -101.266(18)
C9 Pd2 Pd5A Tl1A 115.87(17)
C4 Pd2 Pd5A Tl1A -93.1(2)
P2 Pd2 Pd5A Tl1A -122.67(7)
Pd10 Pd2 Pd5A Tl1A 33.118(16)
Pd5 Pd2 Pd5A Tl1A 103.863(19)
Pd3A Pd2 Pd5A Tl1A -37.725(16)
Pd3 Pd2 Pd5A Tl1A 65.69(2)
Pd1 Pd2 Pd5A Tl1A 2.60(2)
C9 Pd2 Pd5A Pd3A 153.59(17)
C4 Pd2 Pd5A Pd3A -55.4(2)
P2 Pd2 Pd5A Pd3A -84.94(7)
Pd10 Pd2 Pd5A Pd3A 70.843(16)
Pd5 Pd2 Pd5A Pd3A 141.589(18)
Pd3 Pd2 Pd5A Pd3A 103.415(16)
Pd1 Pd2 Pd5A Pd3A 40.323(16)
C3 Pd5 Pd5A C4 -153.0(2)
C9 Pd5 Pd5A C4 2.0(3)
P7 Pd5 Pd5A C4 -118.35(19)
Pd10 Pd5 Pd5A C4 80.85(17)
Pd2 Pd5 Pd5A C4 13.51(17)
Pd7 Pd5 Pd5A C4 150.86(17)
Tl1 Pd5 Pd5A C4 113.52(17)
Pd3 Pd5 Pd5A C4 49.83(17)
C9 Pd5 Pd5A C3 155.0(2)
P7 Pd5 Pd5A C3 34.65(16)
Pd10 Pd5 Pd5A C3 -126.15(14)
Pd2 Pd5 Pd5A C3 166.50(14)
Pd7 Pd5 Pd5A C3 -56.15(14)
Tl1 Pd5 Pd5A C3 -93.48(14)
Pd3 Pd5 Pd5A C3 -157.17(14)
C3 Pd5 Pd5A P8 -36.09(16)
C9 Pd5 Pd5A P8 118.95(17)
P7 Pd5 Pd5A P8 -1.44(14)
Pd10 Pd5 Pd5A P8 -162.24(8)
Pd2 Pd5 Pd5A P8 130.42(8)
Pd7 Pd5 Pd5A P8 -92.23(8)
Tl1 Pd5 Pd5A P8 -129.57(8)
Pd3 Pd5 Pd5A P8 166.74(8)
C3 Pd5 Pd5A Pd10 126.15(14)
C9 Pd5 Pd5A Pd10 -78.81(15)
P7 Pd5 Pd5A Pd10 160.80(8)
Pd2 Pd5 Pd5A Pd10 -67.346(11)
Pd7 Pd5 Pd5A Pd10 70.004(10)
Tl1 Pd5 Pd5A Pd10 32.666(16)
Pd3 Pd5 Pd5A Pd10 -31.023(17)
C3 Pd5 Pd5A Pd7 56.15(14)
C9 Pd5 Pd5A Pd7 -148.81(15)
P7 Pd5 Pd5A Pd7 90.79(8)
Pd10 Pd5 Pd5A Pd7 -70.004(10)
Pd2 Pd5 Pd5A Pd7 -137.350(13)
Tl1 Pd5 Pd5A Pd7 -37.338(16)
Pd3 Pd5 Pd5A Pd7 -101.027(19)
C3 Pd5 Pd5A Pd2 -166.50(14)
C9 Pd5 Pd5A Pd2 -11.46(15)
P7 Pd5 Pd5A Pd2 -131.86(8)
Pd10 Pd5 Pd5A Pd2 67.346(11)
Pd7 Pd5 Pd5A Pd2 137.350(13)
Tl1 Pd5 Pd5A Pd2 100.012(17)
Pd3 Pd5 Pd5A Pd2 36.323(18)
C3 Pd5 Pd5A Tl1A 94.48(14)
C9 Pd5 Pd5A Tl1A -110.48(15)
P7 Pd5 Pd5A Tl1A 129.13(8)
Pd10 Pd5 Pd5A Tl1A -31.669(17)
Pd2 Pd5 Pd5A Tl1A -99.015(18)
Pd7 Pd5 Pd5A Tl1A 38.335(17)
Tl1 Pd5 Pd5A Tl1A 1.00(3)
Pd3 Pd5 Pd5A Tl1A -62.69(3)
C3 Pd5 Pd5A Pd3A 159.17(14)
C9 Pd5 Pd5A Pd3A -45.79(15)
P7 Pd5 Pd5A Pd3A -166.18(8)
Pd10 Pd5 Pd5A Pd3A 33.019(17)
Pd2 Pd5 Pd5A Pd3A -34.327(18)
Pd7 Pd5 Pd5A Pd3A 103.023(19)
Tl1 Pd5 Pd5A Pd3A 65.68(3)
Pd3 Pd5 Pd5A Pd3A 2.00(3)
Pd10 Tl1A Pd5A C4 -83.60(16)
Pd4A Tl1A Pd5A C4 -56.11(16)
Pd8A Tl1A Pd5A C4 -174.91(16)
Pd6 Tl1A Pd5A C4 -116.23(16)
Pd7 Tl1A Pd5A C4 -151.90(16)
Pd3A Tl1A Pd5A C4 -14.65(16)
Pd10 Tl1A Pd5A C3 81.51(14)
Pd4A Tl1A Pd5A C3 109.00(14)
Pd8A Tl1A Pd5A C3 -9.80(14)
Pd6 Tl1A Pd5A C3 48.88(14)
Pd7 Tl1A Pd5A C3 13.21(14)
Pd3A Tl1A Pd5A C3 150.47(14)
Pd10 Tl1A Pd5A P8 179.10(5)
Pd4A Tl1A Pd5A P8 -153.40(5)
Pd8A Tl1A Pd5A P8 87.79(5)
Pd6 Tl1A Pd5A P8 146.48(5)
Pd7 Tl1A Pd5A P8 110.81(5)
Pd3A Tl1A Pd5A P8 -111.94(5)
Pd4A Tl1A Pd5A Pd10 27.498(16)
Pd8A Tl1A Pd5A Pd10 -91.310(15)
Pd6 Tl1A Pd5A Pd10 -32.622(13)
Pd7 Tl1A Pd5A Pd10 -68.292(13)
Pd3A Tl1A Pd5A Pd10 68.959(14)
Pd10 Tl1A Pd5A Pd7 68.292(13)
Pd4A Tl1A Pd5A Pd7 95.790(15)
Pd8A Tl1A Pd5A Pd7 -23.018(15)
Pd6 Tl1A Pd5A Pd7 35.669(13)
Pd3A Tl1A Pd5A Pd7 137.251(16)
Pd10 Tl1A Pd5A Pd2 -31.744(15)
Pd4A Tl1A Pd5A Pd2 -4.25(2)
Pd8A Tl1A Pd5A Pd2 -123.053(18)
Pd6 Tl1A Pd5A Pd2 -64.366(18)
Pd7 Tl1A Pd5A Pd2 -100.036(17)
Pd3A Tl1A Pd5A Pd2 37.216(17)
Pd10 Tl1A Pd5A Pd5 31.143(18)
Pd4A Tl1A Pd5A Pd5 58.64(3)
Pd8A Tl1A Pd5A Pd5 -60.17(2)
Pd6 Tl1A Pd5A Pd5 -1.48(2)
Pd7 Tl1A Pd5A Pd5 -37.148(18)
Pd3A Tl1A Pd5A Pd5 100.10(2)
Pd10 Tl1A Pd5A Pd3A -68.959(14)
Pd4A Tl1A Pd5A Pd3A -41.461(16)
Pd8A Tl1A Pd5A Pd3A -160.269(16)
Pd6 Tl1A Pd5A Pd3A -101.582(14)
Pd7 Tl1A Pd5A Pd3A -137.251(16)
C7 Pd3A Pd5A C4 -138.7(4)
P6 Pd3A Pd5A C4 64.2(2)
Pd10 Pd3A Pd5A C4 -129.2(2)
Pd2 Pd3A Pd5A C4 -62.1(2)
Pd1 Pd3A Pd5A C4 -103.1(2)
Tl1A Pd3A Pd5A C4 159.8(2)
Pd4A Pd3A Pd5A C4 -162.1(2)
C7 Pd3A Pd5A C3 -10.4(4)
C4 Pd3A Pd5A C3 128.3(3)
P6 Pd3A Pd5A C3 -167.5(3)
Pd10 Pd3A Pd5A C3 -0.9(2)
Pd2 Pd3A Pd5A C3 66.2(2)
Pd1 Pd3A Pd5A C3 25.2(2)
Tl1A Pd3A Pd5A C3 -71.9(2)
Pd4A Pd3A Pd5A C3 -33.8(2)
C7 Pd3A Pd5A P8 149.0(3)
C4 Pd3A Pd5A P8 -72.3(2)
P6 Pd3A Pd5A P8 -8.11(9)
Pd10 Pd3A Pd5A P8 158.49(6)
Pd2 Pd3A Pd5A P8 -134.41(6)
Pd1 Pd3A Pd5A P8 -175.40(6)
Tl1A Pd3A Pd5A P8 87.54(6)
Pd4A Pd3A Pd5A P8 125.65(6)
C7 Pd3A Pd5A Pd10 -9.5(3)
C4 Pd3A Pd5A Pd10 129.2(2)
P6 Pd3A Pd5A Pd10 -166.60(6)
Pd2 Pd3A Pd5A Pd10 67.104(14)
Pd1 Pd3A Pd5A Pd10 26.108(14)
Tl1A Pd3A Pd5A Pd10 -70.948(13)
Pd4A Pd3A Pd5A Pd10 -32.842(15)
C7 Pd3A Pd5A Pd7 21.5(3)
C4 Pd3A Pd5A Pd7 160.2(2)
P6 Pd3A Pd5A Pd7 -135.64(6)
Pd10 Pd3A Pd5A Pd7 30.963(17)
Pd2 Pd3A Pd5A Pd7 98.067(18)
Pd1 Pd3A Pd5A Pd7 57.07(2)
Tl1A Pd3A Pd5A Pd7 -39.985(16)
Pd4A Pd3A Pd5A Pd7 -1.88(2)
C7 Pd3A Pd5A Pd2 -76.6(3)
C4 Pd3A Pd5A Pd2 62.1(2)
P6 Pd3A Pd5A Pd2 126.30(6)
Pd10 Pd3A Pd5A Pd2 -67.104(14)
Pd1 Pd3A Pd5A Pd2 -40.996(15)
Tl1A Pd3A Pd5A Pd2 -138.052(16)
Pd4A Pd3A Pd5A Pd2 -99.946(18)
C7 Pd3A Pd5A Pd5 -42.4(3)
C4 Pd3A Pd5A Pd5 96.3(2)
P6 Pd3A Pd5A Pd5 160.47(6)
Pd10 Pd3A Pd5A Pd5 -32.930(19)
Pd2 Pd3A Pd5A Pd5 34.174(19)
Pd1 Pd3A Pd5A Pd5 -6.82(3)
Tl1A Pd3A Pd5A Pd5 -103.88(2)
Pd4A Pd3A Pd5A Pd5 -65.77(3)
C7 Pd3A Pd5A Tl1A 61.5(3)
C4 Pd3A Pd5A Tl1A -159.8(2)
P6 Pd3A Pd5A Tl1A -95.65(6)
Pd10 Pd3A Pd5A Tl1A 70.948(13)
Pd2 Pd3A Pd5A Tl1A 138.052(16)
Pd1 Pd3A Pd5A Tl1A 97.056(16)
Pd4A Pd3A Pd5A Tl1A 38.106(14)
C5 Pd4 Pd6 C8 -78.8(3)
C6 Pd4 Pd6 C8 149.4(4)
P10 Pd4 Pd6 C8 -12.5(3)
Pd10 Pd4 Pd6 C8 153.8(3)
Pd1 Pd4 Pd6 C8 -173.9(3)
Pd4A Pd4 Pd6 C8 -137.1(3)
Tl1 Pd4 Pd6 C8 83.8(3)
Pd3 Pd4 Pd6 C8 122.3(3)
C6 Pd4 Pd6 C5 -131.9(3)
P10 Pd4 Pd6 C5 66.2(2)
Pd10 Pd4 Pd6 C5 -127.4(2)
Pd1 Pd4 Pd6 C5 -95.1(2)
Pd4A Pd4 Pd6 C5 -58.31(19)
Tl1 Pd4 Pd6 C5 162.5(2)
Pd3 Pd4 Pd6 C5 -159.0(2)
C5 Pd4 Pd6 Pd8A 136.2(2)
C6 Pd4 Pd6 Pd8A 4.3(3)
P10 Pd4 Pd6 Pd8A -157.59(9)
Pd10 Pd4 Pd6 Pd8A 8.75(8)
Pd1 Pd4 Pd6 Pd8A 41.05(9)
Pd4A Pd4 Pd6 Pd8A 77.88(9)
Tl1 Pd4 Pd6 Pd8A -61.28(9)
Pd3 Pd4 Pd6 Pd8A -22.79(9)
C5 Pd4 Pd6 Pd10 127.4(2)
C6 Pd4 Pd6 Pd10 -4.4(3)
P10 Pd4 Pd6 Pd10 -166.33(5)
Pd1 Pd4 Pd6 Pd10 32.307(16)
Pd4A Pd4 Pd6 Pd10 69.134(17)
Tl1 Pd4 Pd6 Pd10 -70.027(13)
Pd3 Pd4 Pd6 Pd10 -31.531(18)
C5 Pd4 Pd6 Pd8 -139.0(2)
C6 Pd4 Pd6 Pd8 89.1(3)
P10 Pd4 Pd6 Pd8 -72.78(5)
Pd10 Pd4 Pd6 Pd8 93.551(18)
Pd1 Pd4 Pd6 Pd8 125.858(18)
Pd4A Pd4 Pd6 Pd8 162.686(18)
Tl1 Pd4 Pd6 Pd8 23.525(16)
Pd3 Pd4 Pd6 Pd8 62.02(2)
C5 Pd4 Pd6 Pd4A 58.31(19)
C6 Pd4 Pd6 Pd4A -73.6(3)
P10 Pd4 Pd6 Pd4A 124.53(5)
Pd10 Pd4 Pd6 Pd4A -69.134(17)
Pd1 Pd4 Pd6 Pd4A -36.828(14)
Tl1 Pd4 Pd6 Pd4A -139.161(17)
Pd3 Pd4 Pd6 Pd4A -100.67(2)
C5 Pd4 Pd6 Pd7 159.0(2)
C6 Pd4 Pd6 Pd7 27.1(3)
P10 Pd4 Pd6 Pd7 -134.82(5)
Pd10 Pd4 Pd6 Pd7 31.512(17)
Pd1 Pd4 Pd6 Pd7 63.82(2)
Pd4A Pd4 Pd6 Pd7 100.646(19)
Tl1 Pd4 Pd6 Pd7 -38.515(15)
Pd3 Pd4 Pd6 Pd7 -0.02(2)
C5 Pd4 Pd6 Tl1 -162.5(2)
C6 Pd4 Pd6 Tl1 65.6(3)
P10 Pd4 Pd6 Tl1 -96.31(5)
Pd10 Pd4 Pd6 Tl1 70.027(13)
Pd1 Pd4 Pd6 Tl1 102.333(16)
Pd4A Pd4 Pd6 Tl1 139.161(17)
Pd3 Pd4 Pd6 Tl1 38.495(14)
C5 Pd4 Pd6 Tl1A 94.3(2)
C6 Pd4 Pd6 Tl1A -37.6(3)
P10 Pd4 Pd6 Tl1A 160.51(5)
Pd10 Pd4 Pd6 Tl1A -33.154(14)
Pd1 Pd4 Pd6 Tl1A -0.85(2)
Pd4A Pd4 Pd6 Tl1A 35.980(16)
Tl1 Pd4 Pd6 Tl1A -103.181(12)
Pd3 Pd4 Pd6 Tl1A -64.69(2)
C5 Pd4A Pd6 C8 71.1(4)
C7 Pd4A Pd6 C8 -157.6(4)
P9 Pd4A Pd6 C8 4.5(4)
Pd10 Pd4A Pd6 C8 -160.4(3)
Pd1 Pd4A Pd6 C8 166.6(3)
Pd4 Pd4A Pd6 C8 130.0(3)
Tl1A Pd4A Pd6 C8 -90.0(3)
Pd3A Pd4A Pd6 C8 -129.1(3)
C7 Pd4A Pd6 C5 131.3(3)
P9 Pd4A Pd6 C5 -66.6(2)
Pd10 Pd4A Pd6 C5 128.5(2)
Pd1 Pd4A Pd6 C5 95.5(2)
Pd4 Pd4A Pd6 C5 58.9(2)
Tl1A Pd4A Pd6 C5 -161.1(2)
Pd3A Pd4A Pd6 C5 159.8(2)
C5 Pd4A Pd6 Pd8A 136.8(2)
C7 Pd4A Pd6 Pd8A -91.9(3)
P9 Pd4A Pd6 Pd8A 70.21(5)
Pd10 Pd4A Pd6 Pd8A -94.678(18)
Pd1 Pd4A Pd6 Pd8A -127.708(17)
Pd4 Pd4A Pd6 Pd8A -164.307(18)
Tl1A Pd4A Pd6 Pd8A -24.341(15)
Pd3A Pd4A Pd6 Pd8A -63.44(2)
C5 Pd4A Pd6 Pd10 -128.5(2)
C7 Pd4A Pd6 Pd10 2.7(3)
P9 Pd4A Pd6 Pd10 164.89(5)
Pd1 Pd4A Pd6 Pd10 -33.030(16)
Pd4 Pd4A Pd6 Pd10 -69.628(17)
Tl1A Pd4A Pd6 Pd10 70.338(13)
Pd3A Pd4A Pd6 Pd10 31.235(18)
C5 Pd4A Pd6 Pd8 -146.7(2)
C7 Pd4A Pd6 Pd8 -15.4(3)
P9 Pd4A Pd6 Pd8 146.74(9)
Pd10 Pd4A Pd6 Pd8 -18.15(8)
Pd1 Pd4A Pd6 Pd8 -51.18(9)
Pd4 Pd4A Pd6 Pd8 -87.78(9)
Tl1A Pd4A Pd6 Pd8 52.19(8)
Pd3A Pd4A Pd6 Pd8 13.09(9)
C5 Pd4A Pd6 Pd4 -58.9(2)
C7 Pd4A Pd6 Pd4 72.4(3)
P9 Pd4A Pd6 Pd4 -125.48(5)
Pd10 Pd4A Pd6 Pd4 69.628(17)
Pd1 Pd4A Pd6 Pd4 36.599(14)
Tl1A Pd4A Pd6 Pd4 139.966(18)
Pd3A Pd4A Pd6 Pd4 100.86(2)
C5 Pd4A Pd6 Pd7 -160.5(2)
C7 Pd4A Pd6 Pd7 -29.3(3)
P9 Pd4A Pd6 Pd7 132.90(5)
Pd10 Pd4A Pd6 Pd7 -31.993(17)
Pd1 Pd4A Pd6 Pd7 -65.02(2)
Pd4 Pd4A Pd6 Pd7 -101.621(19)
Tl1A Pd4A Pd6 Pd7 38.345(15)
Pd3A Pd4A Pd6 Pd7 -0.76(3)
C5 Pd4A Pd6 Tl1 -95.9(2)
C7 Pd4A Pd6 Tl1 35.3(3)
P9 Pd4A Pd6 Tl1 -162.50(5)
Pd10 Pd4A Pd6 Tl1 32.607(14)
Pd1 Pd4A Pd6 Tl1 -0.42(2)
Pd4 Pd4A Pd6 Tl1 -37.022(16)
Tl1A Pd4A Pd6 Tl1 102.944(12)
Pd3A Pd4A Pd6 Tl1 63.84(2)
C5 Pd4A Pd6 Tl1A 161.1(2)
C7 Pd4A Pd6 Tl1A -67.6(3)
P9 Pd4A Pd6 Tl1A 94.55(5)
Pd10 Pd4A Pd6 Tl1A -70.338(13)
Pd1 Pd4A Pd6 Tl1A -103.367(16)
Pd4 Pd4A Pd6 Tl1A -139.966(18)
Pd3A Pd4A Pd6 Tl1A -39.102(16)
Pd10 Tl1 Pd6 C8 155.84(19)
Pd4 Tl1 Pd6 C8 -134.52(19)
Pd8 Tl1 Pd6 C8 21.71(19)
Pd5 Tl1 Pd6 C8 123.56(19)
Pd3 Tl1 Pd6 C8 -173.01(19)
Pd7 Tl1 Pd6 C8 88.03(19)
Pd10 Tl1 Pd6 C5 -83.27(14)
Pd4 Tl1 Pd6 C5 -13.63(14)
Pd8 Tl1 Pd6 C5 142.60(14)
Pd5 Tl1 Pd6 C5 -115.55(14)
Pd3 Tl1 Pd6 C5 -52.13(14)
Pd7 Tl1 Pd6 C5 -151.08(14)
Pd10 Tl1 Pd6 Pd8A 96.660(18)
Pd4 Tl1 Pd6 Pd8A 166.30(2)
Pd8 Tl1 Pd6 Pd8A -37.471(17)
Pd5 Tl1 Pd6 Pd8A 64.382(19)
Pd3 Tl1 Pd6 Pd8A 127.805(16)
Pd7 Tl1 Pd6 Pd8A 28.848(15)
Pd4 Tl1 Pd6 Pd10 69.643(13)
Pd8 Tl1 Pd6 Pd10 -134.130(14)
Pd5 Tl1 Pd6 Pd10 -32.277(13)
Pd3 Tl1 Pd6 Pd10 31.145(12)
Pd7 Tl1 Pd6 Pd10 -67.812(11)
Pd10 Tl1 Pd6 Pd8 134.130(14)
Pd4 Tl1 Pd6 Pd8 -156.227(17)
Pd5 Tl1 Pd6 Pd8 101.853(15)
Pd3 Tl1 Pd6 Pd8 165.276(14)
Pd7 Tl1 Pd6 Pd8 66.319(12)
Pd10 Tl1 Pd6 Pd4 -69.643(13)
Pd8 Tl1 Pd6 Pd4 156.227(17)
Pd5 Tl1 Pd6 Pd4 -101.920(16)
Pd3 Tl1 Pd6 Pd4 -38.498(15)
Pd7 Tl1 Pd6 Pd4 -137.455(15)
Pd10 Tl1 Pd6 Pd4A -32.399(13)
Pd4 Tl1 Pd6 Pd4A 37.245(15)
Pd8 Tl1 Pd6 Pd4A -166.529(19)
Pd5 Tl1 Pd6 Pd4A -64.676(17)
Pd3 Tl1 Pd6 Pd4A -1.253(18)
Pd7 Tl1 Pd6 Pd4A -100.210(16)
Pd10 Tl1 Pd6 Pd7 67.812(11)
Pd4 Tl1 Pd6 Pd7 137.455(15)
Pd8 Tl1 Pd6 Pd7 -66.319(12)
Pd5 Tl1 Pd6 Pd7 35.534(13)
Pd3 Tl1 Pd6 Pd7 98.957(13)
Pd10 Tl1 Pd6 Tl1A 31.405(9)
Pd4 Tl1 Pd6 Tl1A 101.048(15)
Pd8 Tl1 Pd6 Tl1A -102.725(14)
Pd5 Tl1 Pd6 Tl1A -0.872(14)
Pd3 Tl1 Pd6 Tl1A 62.550(14)
Pd7 Tl1 Pd6 Tl1A -36.407(9)
Pd10 Tl1A Pd6 C8 -152.10(18)
Pd4A Tl1A Pd6 C8 138.30(18)
Pd8A Tl1A Pd6 C8 -16.29(18)
Pd5A Tl1A Pd6 C8 -119.22(18)
Pd7 Tl1A Pd6 C8 -84.24(18)
Pd3A Tl1A Pd6 C8 176.87(18)
Pd10 Tl1A Pd6 C5 84.10(14)
Pd4A Tl1A Pd6 C5 14.51(14)
Pd8A Tl1A Pd6 C5 -140.08(14)
Pd5A Tl1A Pd6 C5 116.99(14)
Pd7 Tl1A Pd6 C5 151.97(14)
Pd3A Tl1A Pd6 C5 53.08(14)
Pd10 Tl1A Pd6 Pd8A -135.812(15)
Pd4A Tl1A Pd6 Pd8A 154.592(17)
Pd5A Tl1A Pd6 Pd8A -102.930(15)
Pd7 Tl1A Pd6 Pd8A -67.951(12)
Pd3A Tl1A Pd6 Pd8A -166.840(15)
Pd4A Tl1A Pd6 Pd10 -69.596(13)
Pd8A Tl1A Pd6 Pd10 135.812(15)
Pd5A Tl1A Pd6 Pd10 32.882(13)
Pd7 Tl1A Pd6 Pd10 67.861(11)
Pd3A Tl1A Pd6 Pd10 -31.027(13)
Pd10 Tl1A Pd6 Pd8 -97.535(18)
Pd4A Tl1A Pd6 Pd8 -167.13(2)
Pd8A Tl1A Pd6 Pd8 38.278(16)
Pd5A Tl1A Pd6 Pd8 -64.65(2)
Pd7 Tl1A Pd6 Pd8 -29.674(15)
Pd3A Tl1A Pd6 Pd8 -128.562(17)
Pd10 Tl1A Pd6 Pd4 33.099(13)
Pd4A Tl1A Pd6 Pd4 -36.497(15)
Pd8A Tl1A Pd6 Pd4 168.911(19)
Pd5A Tl1A Pd6 Pd4 65.981(18)
Pd7 Tl1A Pd6 Pd4 100.960(16)
Pd3A Tl1A Pd6 Pd4 2.072(18)
Pd10 Tl1A Pd6 Pd4A 69.596(13)
Pd8A Tl1A Pd6 Pd4A -154.592(17)
Pd5A Tl1A Pd6 Pd4A 102.478(16)
Pd7 Tl1A Pd6 Pd4A 137.457(15)
Pd3A Tl1A Pd6 Pd4A 38.568(15)
Pd10 Tl1A Pd6 Pd7 -67.861(11)
Pd4A Tl1A Pd6 Pd7 -137.457(15)
Pd8A Tl1A Pd6 Pd7 67.951(12)
Pd5A Tl1A Pd6 Pd7 -34.979(13)
Pd3A Tl1A Pd6 Pd7 -98.888(13)
Pd10 Tl1A Pd6 Tl1 -31.439(10)
Pd4A Tl1A Pd6 Tl1 -101.035(15)
Pd8A Tl1A Pd6 Tl1 104.373(14)
Pd5A Tl1A Pd6 Tl1 1.443(14)
Pd7 Tl1A Pd6 Tl1 36.422(9)
Pd3A Tl1A Pd6 Tl1 -62.466(14)
C4 Pd5A Pd7 C3 -129.3(4)
P8 Pd5A Pd7 C3 73.3(2)
Pd10 Pd5A Pd7 C3 -127.76(19)
Pd2 Pd5A Pd7 C3 -95.76(19)
Pd5 Pd5A Pd7 C3 -58.40(19)
Tl1A Pd5A Pd7 C3 162.33(19)
Pd3A Pd5A Pd7 C3 -158.65(19)
C4 Pd5A Pd7 Pd9 164.1(3)
C3 Pd5A Pd7 Pd9 -66.60(19)
P8 Pd5A Pd7 Pd9 6.70(6)
Pd10 Pd5A Pd7 Pd9 165.64(3)
Pd2 Pd5A Pd7 Pd9 -162.36(2)
Pd5 Pd5A Pd7 Pd9 -125.01(2)
Tl1A Pd5A Pd7 Pd9 95.73(2)
Pd3A Pd5A Pd7 Pd9 134.74(2)
C4 Pd5A Pd7 Pd8 16.0(4)
C3 Pd5A Pd7 Pd8 145.3(2)
P8 Pd5A Pd7 Pd8 -141.44(11)
Pd10 Pd5A Pd7 Pd8 17.50(9)
Pd2 Pd5A Pd7 Pd8 49.50(10)
Pd5 Pd5A Pd7 Pd8 86.85(10)
Tl1A Pd5A Pd7 Pd8 -52.41(10)
Pd3A Pd5A Pd7 Pd8 -13.40(10)
C4 Pd5A Pd7 Pd10 -1.5(3)
C3 Pd5A Pd7 Pd10 127.76(19)
P8 Pd5A Pd7 Pd10 -158.94(6)
Pd2 Pd5A Pd7 Pd10 31.997(16)
Pd5 Pd5A Pd7 Pd10 69.351(16)
Tl1A Pd5A Pd7 Pd10 -69.914(13)
Pd3A Pd5A Pd7 Pd10 -30.899(18)
C4 Pd5A Pd7 Pd8A 93.7(3)
C3 Pd5A Pd7 Pd8A -137.00(19)
P8 Pd5A Pd7 Pd8A -63.70(6)
Pd10 Pd5A Pd7 Pd8A 95.241(18)
Pd2 Pd5A Pd7 Pd8A 127.237(18)
Pd5 Pd5A Pd7 Pd8A 164.592(18)
Tl1A Pd5A Pd7 Pd8A 25.326(15)
Pd3A Pd5A Pd7 Pd8A 64.34(2)
C4 Pd5A Pd7 Pd5 -70.9(3)
C3 Pd5A Pd7 Pd5 58.40(19)
P8 Pd5A Pd7 Pd5 131.71(6)
Pd10 Pd5A Pd7 Pd5 -69.351(16)
Pd2 Pd5A Pd7 Pd5 -37.354(14)
Tl1A Pd5A Pd7 Pd5 -139.265(17)
Pd3A Pd5A Pd7 Pd5 -100.25(2)
C4 Pd5A Pd7 Pd6 30.9(3)
C3 Pd5A Pd7 Pd6 160.19(19)
P8 Pd5A Pd7 Pd6 -126.51(6)
Pd10 Pd5A Pd7 Pd6 32.429(17)
Pd2 Pd5A Pd7 Pd6 64.43(2)
Pd5 Pd5A Pd7 Pd6 101.780(19)
Tl1A Pd5A Pd7 Pd6 -37.485(15)
Pd3A Pd5A Pd7 Pd6 1.53(2)
C4 Pd5A Pd7 Tl1A 68.4(3)
C3 Pd5A Pd7 Tl1A -162.33(19)
P8 Pd5A Pd7 Tl1A -89.02(6)
Pd10 Pd5A Pd7 Tl1A 69.914(13)
Pd2 Pd5A Pd7 Tl1A 101.911(16)
Pd5 Pd5A Pd7 Tl1A 139.265(17)
Pd3A Pd5A Pd7 Tl1A 39.015(15)
C4 Pd5A Pd7 Tl1 -33.8(3)
C3 Pd5A Pd7 Tl1 95.48(19)
P8 Pd5A Pd7 Tl1 168.79(6)
Pd10 Pd5A Pd7 Tl1 -32.273(14)
Pd2 Pd5A Pd7 Tl1 -0.28(2)
Pd5 Pd5A Pd7 Tl1 37.078(16)
Tl1A Pd5A Pd7 Tl1 -102.187(12)
Pd3A Pd5A Pd7 Tl1 -63.17(2)
C9 Pd5 Pd7 C3 130.7(4)
P7 Pd5 Pd7 C3 -72.9(2)
Pd10 Pd5 Pd7 C3 129.75(19)
Pd2 Pd5 Pd7 C3 97.47(19)
Pd5A Pd5 Pd7 C3 60.03(19)
Tl1 Pd5 Pd7 C3 -160.38(19)
Pd3 Pd5 Pd7 C3 161.32(19)
C3 Pd5 Pd7 Pd9 60.26(19)
C9 Pd5 Pd7 Pd9 -169.0(3)
P7 Pd5 Pd7 Pd9 -12.64(6)
Pd10 Pd5 Pd7 Pd9 -169.98(3)
Pd2 Pd5 Pd7 Pd9 157.74(2)
Pd5A Pd5 Pd7 Pd9 120.29(3)
Tl1 Pd5 Pd7 Pd9 -100.12(3)
Pd3 Pd5 Pd7 Pd9 -138.41(2)
C3 Pd5 Pd7 Pd8 134.42(19)
C9 Pd5 Pd7 Pd8 -94.9(3)
P7 Pd5 Pd7 Pd8 61.52(6)
Pd10 Pd5 Pd7 Pd8 -95.831(18)
Pd2 Pd5 Pd7 Pd8 -128.113(18)
Pd5A Pd5 Pd7 Pd8 -165.556(18)
Tl1 Pd5 Pd7 Pd8 -25.968(15)
Pd3 Pd5 Pd7 Pd8 -64.26(2)
C3 Pd5 Pd7 Pd10 -129.75(19)
C9 Pd5 Pd7 Pd10 0.9(3)
P7 Pd5 Pd7 Pd10 157.35(6)
Pd2 Pd5 Pd7 Pd10 -32.282(15)
Pd5A Pd5 Pd7 Pd10 -69.725(16)
Tl1 Pd5 Pd7 Pd10 69.863(13)
Pd3 Pd5 Pd7 Pd10 31.569(17)
C3 Pd5 Pd7 Pd8A -139.2(2)
C9 Pd5 Pd7 Pd8A -8.5(3)
P7 Pd5 Pd7 Pd8A 147.94(9)
Pd10 Pd5 Pd7 Pd8A -9.41(8)
Pd2 Pd5 Pd7 Pd8A -41.69(9)
Pd5A Pd5 Pd7 Pd8A -79.13(9)
Tl1 Pd5 Pd7 Pd8A 60.46(8)
Pd3 Pd5 Pd7 Pd8A 22.16(9)
C3 Pd5 Pd7 Pd5A -60.03(19)
C9 Pd5 Pd7 Pd5A 70.7(3)
P7 Pd5 Pd7 Pd5A -132.93(6)
Pd10 Pd5 Pd7 Pd5A 69.725(16)
Pd2 Pd5 Pd7 Pd5A 37.443(14)
Tl1 Pd5 Pd7 Pd5A 139.588(17)
Pd3 Pd5 Pd7 Pd5A 101.29(2)
C3 Pd5 Pd7 Pd6 -161.64(19)
C9 Pd5 Pd7 Pd6 -31.0(3)
P7 Pd5 Pd7 Pd6 125.46(5)
Pd10 Pd5 Pd7 Pd6 -31.886(17)
Pd2 Pd5 Pd7 Pd6 -64.17(2)
Pd5A Pd5 Pd7 Pd6 -101.611(19)
Tl1 Pd5 Pd7 Pd6 37.977(15)
Pd3 Pd5 Pd7 Pd6 -0.32(2)
C3 Pd5 Pd7 Tl1A -97.00(19)
C9 Pd5 Pd7 Tl1A 33.7(3)
P7 Pd5 Pd7 Tl1A -169.90(5)
Pd10 Pd5 Pd7 Tl1A 32.755(14)
Pd2 Pd5 Pd7 Tl1A 0.472(19)
Pd5A Pd5 Pd7 Tl1A -36.970(16)
Tl1 Pd5 Pd7 Tl1A 102.618(12)
Pd3 Pd5 Pd7 Tl1A 64.32(2)
C3 Pd5 Pd7 Tl1 160.38(19)
C9 Pd5 Pd7 Tl1 -68.9(3)
P7 Pd5 Pd7 Tl1 87.48(5)
Pd10 Pd5 Pd7 Tl1 -69.863(13)
Pd2 Pd5 Pd7 Tl1 -102.145(15)
Pd5A Pd5 Pd7 Tl1 -139.588(17)
Pd3 Pd5 Pd7 Tl1 -38.294(15)
C8 Pd6 Pd7 C3 -175.0(4)
C5 Pd6 Pd7 C3 3.0(5)
Pd8A Pd6 Pd7 C3 142.8(4)
Pd10 Pd6 Pd7 C3 1.3(4)
Pd8 Pd6 Pd7 C3 -142.0(4)
Pd4 Pd6 Pd7 C3 -30.7(4)
Pd4A Pd6 Pd7 C3 33.7(4)
Tl1 Pd6 Pd7 C3 -68.9(4)
Tl1A Pd6 Pd7 C3 71.5(4)
C8 Pd6 Pd7 Pd9 5.9(3)
C5 Pd6 Pd7 Pd9 -176.1(4)
Pd8A Pd6 Pd7 Pd9 -36.314(18)
Pd10 Pd6 Pd7 Pd9 -177.77(3)
Pd8 Pd6 Pd7 Pd9 38.926(18)
Pd4 Pd6 Pd7 Pd9 150.23(2)
Pd4A Pd6 Pd7 Pd9 -145.39(2)
Tl1 Pd6 Pd7 Pd9 111.959(19)
Tl1A Pd6 Pd7 Pd9 -107.592(19)
C8 Pd6 Pd7 Pd8 -33.0(3)
C5 Pd6 Pd7 Pd8 145.0(4)
Pd8A Pd6 Pd7 Pd8 -75.240(11)
Pd10 Pd6 Pd7 Pd8 143.31(2)
Pd4 Pd6 Pd7 Pd8 111.30(2)
Pd4A Pd6 Pd7 Pd8 175.69(2)
Tl1 Pd6 Pd7 Pd8 73.033(16)
Tl1A Pd6 Pd7 Pd8 -146.518(17)
C8 Pd6 Pd7 Pd10 -176.3(3)
C5 Pd6 Pd7 Pd10 1.6(4)
Pd8A Pd6 Pd7 Pd10 141.45(2)
Pd8 Pd6 Pd7 Pd10 -143.31(2)
Pd4 Pd6 Pd7 Pd10 -32.009(18)
Pd4A Pd6 Pd7 Pd10 32.381(18)
Tl1 Pd6 Pd7 Pd10 -70.274(15)
Tl1A Pd6 Pd7 Pd10 70.174(15)
C8 Pd6 Pd7 Pd8A 42.2(3)
C5 Pd6 Pd7 Pd8A -139.8(4)
Pd10 Pd6 Pd7 Pd8A -141.45(2)
Pd8 Pd6 Pd7 Pd8A 75.240(11)
Pd4 Pd6 Pd7 Pd8A -173.46(2)
Pd4A Pd6 Pd7 Pd8A -109.07(2)
Tl1 Pd6 Pd7 Pd8A 148.273(17)
Tl1A Pd6 Pd7 Pd8A -71.278(16)
C8 Pd6 Pd7 Pd5A 150.8(3)
C5 Pd6 Pd7 Pd5A -31.2(4)
Pd8A Pd6 Pd7 Pd5A 108.59(2)
Pd10 Pd6 Pd7 Pd5A -32.860(19)
Pd8 Pd6 Pd7 Pd5A -176.17(2)
Pd4 Pd6 Pd7 Pd5A -64.87(2)
Pd4A Pd6 Pd7 Pd5A -0.48(2)
Tl1 Pd6 Pd7 Pd5A -103.134(16)
Tl1A Pd6 Pd7 Pd5A 37.314(15)
C8 Pd6 Pd7 Pd5 -144.1(3)
C5 Pd6 Pd7 Pd5 33.9(4)
Pd8A Pd6 Pd7 Pd5 173.67(2)
Pd10 Pd6 Pd7 Pd5 32.219(18)
Pd8 Pd6 Pd7 Pd5 -111.09(2)
Pd4 Pd6 Pd7 Pd5 0.21(2)
Pd4A Pd6 Pd7 Pd5 64.60(2)
Tl1 Pd6 Pd7 Pd5 -38.055(15)
Tl1A Pd6 Pd7 Pd5 102.393(16)
C8 Pd6 Pd7 Tl1A 113.5(3)
C5 Pd6 Pd7 Tl1A -68.5(4)
Pd8A Pd6 Pd7 Tl1A 71.278(16)
Pd10 Pd6 Pd7 Tl1A -70.174(15)
Pd8 Pd6 Pd7 Tl1A 146.518(17)
Pd4 Pd6 Pd7 Tl1A -102.183(17)
Pd4A Pd6 Pd7 Tl1A -37.793(16)
Tl1 Pd6 Pd7 Tl1A -140.448(9)
C8 Pd6 Pd7 Tl1 -106.1(3)
C5 Pd6 Pd7 Tl1 71.9(4)
Pd8A Pd6 Pd7 Tl1 -148.273(17)
Pd10 Pd6 Pd7 Tl1 70.274(15)
Pd8 Pd6 Pd7 Tl1 -73.033(16)
Pd4 Pd6 Pd7 Tl1 38.266(16)
Pd4A Pd6 Pd7 Tl1 102.655(17)
Tl1A Pd6 Pd7 Tl1 140.448(9)
Pd10 Tl1A Pd7 C3 -84.16(14)
Pd4A Tl1A Pd7 C3 -116.61(14)
Pd8A Tl1A Pd7 C3 139.45(14)
Pd5A Tl1A Pd7 C3 -14.08(14)
Pd6 Tl1A Pd7 C3 -152.71(14)
Pd3A Tl1A Pd7 C3 -52.37(14)
Pd10 Tl1A Pd7 Pd9 164.849(16)
Pd4A Tl1A Pd7 Pd9 132.394(16)
Pd8A Tl1A Pd7 Pd9 28.460(14)
Pd5A Tl1A Pd7 Pd9 -125.071(18)
Pd6 Tl1A Pd7 Pd9 96.297(15)
Pd3A Tl1A Pd7 Pd9 -163.359(14)
Pd10 Tl1A Pd7 Pd8 99.025(17)
Pd4A Tl1A Pd7 Pd8 66.570(19)
Pd8A Tl1A Pd7 Pd8 -37.364(17)
Pd5A Tl1A Pd7 Pd8 169.11(2)
Pd6 Tl1A Pd7 Pd8 30.473(15)
Pd3A Tl1A Pd7 Pd8 130.817(16)
Pd4A Tl1A Pd7 Pd10 -32.455(14)
Pd8A Tl1A Pd7 Pd10 -136.389(15)
Pd5A Tl1A Pd7 Pd10 70.080(13)
Pd6 Tl1A Pd7 Pd10 -68.551(11)
Pd3A Tl1A Pd7 Pd10 31.792(12)
Pd10 Tl1A Pd7 Pd8A 136.389(15)
Pd4A Tl1A Pd7 Pd8A 103.934(16)
Pd5A Tl1A Pd7 Pd8A -153.531(17)
Pd6 Tl1A Pd7 Pd8A 67.838(13)
Pd3A Tl1A Pd7 Pd8A 168.181(15)
Pd10 Tl1A Pd7 Pd5A -70.080(13)
Pd4A Tl1A Pd7 Pd5A -102.535(17)
Pd8A Tl1A Pd7 Pd5A 153.531(17)
Pd6 Tl1A Pd7 Pd5A -138.632(15)
Pd3A Tl1A Pd7 Pd5A -38.288(15)
Pd10 Tl1A Pd7 Pd5 -32.704(13)
Pd4A Tl1A Pd7 Pd5 -65.159(18)
Pd8A Tl1A Pd7 Pd5 -169.093(19)
Pd5A Tl1A Pd7 Pd5 37.376(15)
Pd6 Tl1A Pd7 Pd5 -101.255(16)
Pd3A Tl1A Pd7 Pd5 -0.912(17)
Pd10 Tl1A Pd7 Pd6 68.551(11)
Pd4A Tl1A Pd7 Pd6 36.096(14)
Pd8A Tl1A Pd7 Pd6 -67.838(13)
Pd5A Tl1A Pd7 Pd6 138.632(15)
Pd3A Tl1A Pd7 Pd6 100.344(13)
Pd10 Tl1A Pd7 Tl1 32.350(9)
Pd4A Tl1A Pd7 Tl1 -0.105(15)
Pd8A Tl1A Pd7 Tl1 -104.039(14)
Pd5A Tl1A Pd7 Tl1 102.431(14)
Pd6 Tl1A Pd7 Tl1 -36.201(9)
Pd3A Tl1A Pd7 Tl1 64.142(13)
Pd10 Tl1 Pd7 C3 84.80(14)
Pd4 Tl1 Pd7 C3 117.51(14)
Pd8 Tl1 Pd7 C3 -138.57(14)
Pd5 Tl1 Pd7 C3 15.26(14)
Pd3 Tl1 Pd7 C3 53.34(14)
Pd6 Tl1 Pd7 C3 153.34(14)
Pd10 Tl1 Pd7 Pd9 -162.839(18)
Pd4 Tl1 Pd7 Pd9 -130.128(17)
Pd8 Tl1 Pd7 Pd9 -26.203(14)
Pd5 Tl1 Pd7 Pd9 127.622(19)
Pd3 Tl1 Pd7 Pd9 165.707(15)
Pd6 Tl1 Pd7 Pd9 -94.298(15)
Pd10 Tl1 Pd7 Pd8 -136.636(15)
Pd4 Tl1 Pd7 Pd8 -103.926(16)
Pd5 Tl1 Pd7 Pd8 153.824(17)
Pd3 Tl1 Pd7 Pd8 -168.090(14)
Pd6 Tl1 Pd7 Pd8 -68.096(13)
Pd4 Tl1 Pd7 Pd10 32.710(14)
Pd8 Tl1 Pd7 Pd10 136.636(15)
Pd5 Tl1 Pd7 Pd10 -69.540(13)
Pd3 Tl1 Pd7 Pd10 -31.454(12)
Pd6 Tl1 Pd7 Pd10 68.540(11)
Pd10 Tl1 Pd7 Pd8A -97.226(17)
Pd4 Tl1 Pd7 Pd8A -64.516(19)
Pd8 Tl1 Pd7 Pd8A 39.410(16)
Pd5 Tl1 Pd7 Pd8A -166.77(2)
Pd3 Tl1 Pd7 Pd8A -128.681(16)
Pd6 Tl1 Pd7 Pd8A -28.686(15)
Pd10 Tl1 Pd7 Pd5A 32.285(13)
Pd4 Tl1 Pd7 Pd5A 64.996(18)
Pd8 Tl1 Pd7 Pd5A 168.921(19)
Pd5 Tl1 Pd7 Pd5A -37.254(15)
Pd3 Tl1 Pd7 Pd5A 0.831(18)
Pd6 Tl1 Pd7 Pd5A 100.826(16)
Pd10 Tl1 Pd7 Pd5 69.540(13)
Pd4 Tl1 Pd7 Pd5 102.250(16)
Pd8 Tl1 Pd7 Pd5 -153.824(17)
Pd3 Tl1 Pd7 Pd5 38.085(14)
Pd6 Tl1 Pd7 Pd5 138.080(14)
Pd10 Tl1 Pd7 Pd6 -68.540(11)
Pd4 Tl1 Pd7 Pd6 -35.830(13)
Pd8 Tl1 Pd7 Pd6 68.096(13)
Pd5 Tl1 Pd7 Pd6 -138.080(14)
Pd3 Tl1 Pd7 Pd6 -99.995(13)
Pd10 Tl1 Pd7 Tl1A -32.325(10)
Pd4 Tl1 Pd7 Tl1A 0.386(14)
Pd8 Tl1 Pd7 Tl1A 104.311(14)
Pd5 Tl1 Pd7 Tl1A -101.864(14)
Pd3 Tl1 Pd7 Tl1A -63.779(13)
Pd6 Tl1 Pd7 Tl1A 36.216(9)
C3 Pd7 Pd8 C2 -24.0(3)
Pd9 Pd7 Pd8 C2 46.32(17)
Pd10 Pd7 Pd8 C2 -145.22(17)
Pd8A Pd7 Pd8 C2 114.92(17)
Pd5A Pd7 Pd8 C2 -161.1(2)
Pd5 Pd7 Pd8 C2 -81.03(17)
Pd6 Pd7 Pd8 C2 -177.61(17)
Tl1A Pd7 Pd8 C2 151.27(17)
Tl1 Pd7 Pd8 C2 -106.71(17)
C3 Pd7 Pd8 C8 -175.3(3)
Pd9 Pd7 Pd8 C8 -105.03(18)
Pd10 Pd7 Pd8 C8 63.43(19)
Pd8A Pd7 Pd8 C8 -36.43(18)
Pd5A Pd7 Pd8 C8 47.6(2)
Pd5 Pd7 Pd8 C8 127.62(18)
Pd6 Pd7 Pd8 C8 31.04(19)
Tl1A Pd7 Pd8 C8 -0.07(18)
Tl1 Pd7 Pd8 C8 101.94(18)
C3 Pd7 Pd8 P3 25.8(3)
Pd9 Pd7 Pd8 P3 96.05(17)
Pd10 Pd7 Pd8 P3 -95.49(17)
Pd8A Pd7 Pd8 P3 164.65(18)
Pd5A Pd7 Pd8 P3 -111.32(19)
Pd5 Pd7 Pd8 P3 -31.30(18)
Pd6 Pd7 Pd8 P3 -127.88(18)
Tl1A Pd7 Pd8 P3 -158.99(17)
Tl1 Pd7 Pd8 P3 -56.98(17)
C3 Pd7 Pd8 Pd9 -70.3(2)
Pd10 Pd7 Pd8 Pd9 168.46(2)
Pd8A Pd7 Pd8 Pd9 68.599(17)
Pd5A Pd7 Pd8 Pd9 152.63(10)
Pd5 Pd7 Pd8 Pd9 -127.35(2)
Pd6 Pd7 Pd8 Pd9 136.066(19)
Tl1A Pd7 Pd8 Pd9 104.955(18)
Tl1 Pd7 Pd8 Pd9 -153.032(16)
C3 Pd7 Pd8 Pd6 153.6(2)
Pd9 Pd7 Pd8 Pd6 -136.066(19)
Pd10 Pd7 Pd8 Pd6 32.392(19)
Pd8A Pd7 Pd8 Pd6 -67.467(16)
Pd5A Pd7 Pd8 Pd6 16.56(10)
Pd5 Pd7 Pd8 Pd6 96.582(18)
Tl1A Pd7 Pd8 Pd6 -31.110(16)
Tl1 Pd7 Pd8 Pd6 70.902(13)
C3 Pd7 Pd8 Pd8A -138.9(2)
Pd9 Pd7 Pd8 Pd8A -68.599(17)
Pd10 Pd7 Pd8 Pd8A 99.86(2)
Pd5A Pd7 Pd8 Pd8A 84.03(10)
Pd5 Pd7 Pd8 Pd8A 164.048(18)
Pd6 Pd7 Pd8 Pd8A 67.467(16)
Tl1A Pd7 Pd8 Pd8A 36.356(18)
Tl1 Pd7 Pd8 Pd8A 138.368(17)
C3 Pd7 Pd8 Tl1 82.7(2)
Pd9 Pd7 Pd8 Tl1 153.032(16)
Pd10 Pd7 Pd8 Tl1 -38.510(16)
Pd8A Pd7 Pd8 Tl1 -138.368(17)
Pd5A Pd7 Pd8 Tl1 -54.34(10)
Pd5 Pd7 Pd8 Tl1 25.680(15)
Pd6 Pd7 Pd8 Tl1 -70.902(13)
Tl1A Pd7 Pd8 Tl1 -102.012(12)
C8 Pd6 Pd8 C2 139.0(4)
C5 Pd6 Pd8 C2 -148.1(3)
Pd8A Pd6 Pd8 C2 72.1(3)
Pd10 Pd6 Pd8 C2 -28.2(3)
Pd4 Pd6 Pd8 C2 -91.5(3)
Pd4A Pd6 Pd8 C2 -12.0(3)
Pd7 Pd6 Pd8 C2 3.7(3)
Tl1 Pd6 Pd8 C2 -68.3(3)
Tl1A Pd6 Pd8 C2 34.6(3)
C5 Pd6 Pd8 C8 72.9(4)
Pd8A Pd6 Pd8 C8 -66.9(3)
Pd10 Pd6 Pd8 C8 -167.2(3)
Pd4 Pd6 Pd8 C8 129.5(3)
Pd4A Pd6 Pd8 C8 -151.0(3)
Pd7 Pd6 Pd8 C8 -135.3(3)
Tl1 Pd6 Pd8 C8 152.7(3)
Tl1A Pd6 Pd8 C8 -104.4(3)
C8 Pd6 Pd8 P3 -59.3(3)
C5 Pd6 Pd8 P3 13.6(2)
Pd8A Pd6 Pd8 P3 -126.22(6)
Pd10 Pd6 Pd8 P3 133.51(6)
Pd4 Pd6 Pd8 P3 70.15(6)
Pd4A Pd6 Pd8 P3 149.66(9)
Pd7 Pd6 Pd8 P3 165.36(6)
Tl1 Pd6 Pd8 P3 93.39(6)
Tl1A Pd6 Pd8 P3 -163.72(6)
C8 Pd6 Pd8 Pd7 135.3(3)
C5 Pd6 Pd8 Pd7 -151.8(2)
Pd8A Pd6 Pd8 Pd7 68.416(16)
Pd10 Pd6 Pd8 Pd7 -31.850(18)
Pd4 Pd6 Pd8 Pd7 -95.215(18)
Pd4A Pd6 Pd8 Pd7 -15.71(8)
Tl1 Pd6 Pd8 Pd7 -71.971(13)
Tl1A Pd6 Pd8 Pd7 30.921(16)
C8 Pd6 Pd8 Pd9 95.9(3)
C5 Pd6 Pd8 Pd9 168.8(2)
Pd8A Pd6 Pd8 Pd9 28.967(14)
Pd10 Pd6 Pd8 Pd9 -71.30(2)
Pd4 Pd6 Pd8 Pd9 -134.664(18)
Pd4A Pd6 Pd8 Pd9 -55.16(9)
Pd7 Pd6 Pd8 Pd9 -39.449(16)
Tl1 Pd6 Pd8 Pd9 -111.420(19)
Tl1A Pd6 Pd8 Pd9 -8.53(2)
C8 Pd6 Pd8 Pd8A 66.9(3)
C5 Pd6 Pd8 Pd8A 139.8(2)
Pd10 Pd6 Pd8 Pd8A -100.27(2)
Pd4 Pd6 Pd8 Pd8A -163.631(19)
Pd4A Pd6 Pd8 Pd8A -84.12(9)
Pd7 Pd6 Pd8 Pd8A -68.416(16)
Tl1 Pd6 Pd8 Pd8A -140.387(18)
Tl1A Pd6 Pd8 Pd8A -37.495(19)
C8 Pd6 Pd8 Tl1 -152.7(3)
C5 Pd6 Pd8 Tl1 -79.8(2)
Pd8A Pd6 Pd8 Tl1 140.387(18)
Pd10 Pd6 Pd8 Tl1 40.121(15)
Pd4 Pd6 Pd8 Tl1 -23.244(15)
Pd4A Pd6 Pd8 Tl1 56.26(8)
Pd7 Pd6 Pd8 Tl1 71.971(13)
Tl1A Pd6 Pd8 Tl1 102.892(12)
Pd10 Tl1 Pd8 C2 106.09(15)
Pd4 Tl1 Pd8 C2 164.64(15)
Pd5 Tl1 Pd8 C2 47.70(15)
Pd3 Tl1 Pd8 C2 102.81(15)
Pd6 Tl1 Pd8 C2 143.62(15)
Pd7 Tl1 Pd8 C2 70.66(15)
Pd10 Tl1 Pd8 C8 -57.6(2)
Pd4 Tl1 Pd8 C8 0.9(2)
Pd5 Tl1 Pd8 C8 -116.0(2)
Pd3 Tl1 Pd8 C8 -60.9(2)
Pd6 Tl1 Pd8 C8 -20.1(2)
Pd7 Tl1 Pd8 C8 -93.0(2)
Pd10 Tl1 Pd8 P3 -157.97(4)
Pd4 Tl1 Pd8 P3 -99.43(4)
Pd5 Tl1 Pd8 P3 143.64(4)
Pd3 Tl1 Pd8 P3 -161.25(5)
Pd6 Tl1 Pd8 P3 -120.45(5)
Pd7 Tl1 Pd8 P3 166.59(5)
Pd10 Tl1 Pd8 Pd7 35.433(12)
Pd4 Tl1 Pd8 Pd7 93.979(15)
Pd5 Tl1 Pd8 Pd7 -22.956(14)
Pd3 Tl1 Pd8 Pd7 32.15(4)
Pd6 Tl1 Pd8 Pd7 72.959(14)
Pd10 Tl1 Pd8 Pd9 61.568(19)
Pd4 Tl1 Pd8 Pd9 120.114(18)
Pd5 Tl1 Pd8 Pd9 3.18(2)
Pd3 Tl1 Pd8 Pd9 58.29(4)
Pd6 Tl1 Pd8 Pd9 99.09(2)
Pd7 Tl1 Pd8 Pd9 26.136(16)
Pd10 Tl1 Pd8 Pd6 -37.526(12)
Pd4 Tl1 Pd8 Pd6 21.020(14)
Pd5 Tl1 Pd8 Pd6 -95.914(14)
Pd3 Tl1 Pd8 Pd6 -40.80(4)
Pd7 Tl1 Pd8 Pd6 -72.959(14)
Pd10 Tl1 Pd8 Pd8A -2.06(2)
Pd4 Tl1 Pd8 Pd8A 56.49(2)
Pd5 Tl1 Pd8 Pd8A -60.45(2)
Pd3 Tl1 Pd8 Pd8A -5.34(4)
Pd6 Tl1 Pd8 Pd8A 35.467(16)
Pd7 Tl1 Pd8 Pd8A -37.492(16)
C8 Pd6 Pd8A C1 -132.5(4)
C5 Pd6 Pd8A C1 143.7(3)
Pd10 Pd6 Pd8A C1 26.9(3)
Pd8 Pd6 Pd8A C1 -73.4(3)
Pd4 Pd6 Pd8A C1 19.1(3)
Pd4A Pd6 Pd8A C1 89.7(3)
Pd7 Pd6 Pd8A C1 -6.5(3)
Tl1 Pd6 Pd8A C1 -36.2(3)
Tl1A Pd6 Pd8A C1 65.6(3)
C8 Pd6 Pd8A P4 70.3(3)
C5 Pd6 Pd8A P4 -13.4(2)
Pd10 Pd6 Pd8A P4 -130.22(6)
Pd8 Pd6 Pd8A P4 129.51(6)
Pd4 Pd6 Pd8A P4 -138.04(10)
Pd4A Pd6 Pd8A P4 -67.38(6)
Pd7 Pd6 Pd8A P4 -163.61(6)
Tl1 Pd6 Pd8A P4 166.69(6)
Tl1A Pd6 Pd8A P4 -91.52(6)
C5 Pd6 Pd8A C8 -83.8(3)
Pd10 Pd6 Pd8A C8 159.4(2)
Pd8 Pd6 Pd8A C8 59.2(2)
Pd4 Pd6 Pd8A C8 151.6(3)
Pd4A Pd6 Pd8A C8 -137.7(2)
Pd7 Pd6 Pd8A C8 126.0(2)
Tl1 Pd6 Pd8A C8 96.3(2)
Tl1A Pd6 Pd8A C8 -161.9(2)
C8 Pd6 Pd8A Pd9 -88.6(2)
C5 Pd6 Pd8A Pd9 -172.4(2)
Pd10 Pd6 Pd8A Pd9 70.83(2)
Pd8 Pd6 Pd8A Pd9 -29.444(13)
Pd4 Pd6 Pd8A Pd9 63.00(9)
Pd4A Pd6 Pd8A Pd9 133.663(18)
Pd7 Pd6 Pd8A Pd9 37.436(16)
Tl1 Pd6 Pd8A Pd9 7.73(2)
Tl1A Pd6 Pd8A Pd9 109.520(19)
C8 Pd6 Pd8A Pd7 -126.0(2)
C5 Pd6 Pd8A Pd7 150.2(2)
Pd10 Pd6 Pd8A Pd7 33.390(18)
Pd8 Pd6 Pd8A Pd7 -66.880(16)
Pd4 Pd6 Pd8A Pd7 25.56(9)
Pd4A Pd6 Pd8A Pd7 96.228(17)
Tl1 Pd6 Pd8A Pd7 -29.702(15)
Tl1A Pd6 Pd8A Pd7 72.084(13)
C8 Pd6 Pd8A Pd8 -59.2(2)
C5 Pd6 Pd8A Pd8 -142.9(2)
Pd10 Pd6 Pd8A Pd8 100.27(2)
Pd4 Pd6 Pd8A Pd8 92.44(9)
Pd4A Pd6 Pd8A Pd8 163.108(19)
Pd7 Pd6 Pd8A Pd8 66.880(16)
Tl1 Pd6 Pd8A Pd8 37.178(19)
Tl1A Pd6 Pd8A Pd8 138.964(18)
C8 Pd6 Pd8A Tl1A 161.9(2)
C5 Pd6 Pd8A Tl1A 78.1(2)
Pd10 Pd6 Pd8A Tl1A -38.694(15)
Pd8 Pd6 Pd8A Tl1A -138.964(18)
Pd4 Pd6 Pd8A Tl1A -46.52(9)
Pd4A Pd6 Pd8A Tl1A 24.144(15)
Pd7 Pd6 Pd8A Tl1A -72.084(13)
Tl1 Pd6 Pd8A Tl1A -101.786(12)
C3 Pd7 Pd8A C1 22.7(3)
Pd9 Pd7 Pd8A C1 -45.08(16)
Pd8 Pd7 Pd8A C1 -115.18(16)
Pd10 Pd7 Pd8A C1 142.60(16)
Pd5A Pd7 Pd8A C1 78.95(16)
Pd5 Pd7 Pd8A C1 151.04(18)
Pd6 Pd7 Pd8A C1 176.26(16)
Tl1A Pd7 Pd8A C1 104.28(16)
Tl1 Pd7 Pd8A C1 -154.23(16)
C3 Pd7 Pd8A P4 -46.0(3)
Pd9 Pd7 Pd8A P4 -113.79(19)
Pd8 Pd7 Pd8A P4 176.1(2)
Pd10 Pd7 Pd8A P4 73.89(19)
Pd5A Pd7 Pd8A P4 10.2(2)
Pd5 Pd7 Pd8A P4 82.3(2)
Pd6 Pd7 Pd8A P4 107.55(19)
Tl1A Pd7 Pd8A P4 35.57(19)
Tl1 Pd7 Pd8A P4 137.06(19)
C3 Pd7 Pd8A C8 170.8(3)
Pd9 Pd7 Pd8A C8 103.07(14)
Pd8 Pd7 Pd8A C8 32.97(14)
Pd10 Pd7 Pd8A C8 -69.26(14)
Pd5A Pd7 Pd8A C8 -132.90(14)
Pd5 Pd7 Pd8A C8 -60.82(16)
Pd6 Pd7 Pd8A C8 -35.60(14)
Tl1A Pd7 Pd8A C8 -107.57(14)
Tl1 Pd7 Pd8A C8 -6.08(14)
C3 Pd7 Pd8A Pd9 67.8(2)
Pd8 Pd7 Pd8A Pd9 -70.098(17)
Pd10 Pd7 Pd8A Pd9 -172.32(2)
Pd5A Pd7 Pd8A Pd9 124.029(19)
Pd5 Pd7 Pd8A Pd9 -163.89(9)
Pd6 Pd7 Pd8A Pd9 -138.667(19)
Tl1A Pd7 Pd8A Pd9 149.359(17)
Tl1 Pd7 Pd8A Pd9 -109.149(18)
C3 Pd7 Pd8A Pd6 -153.6(2)
Pd9 Pd7 Pd8A Pd6 138.667(19)
Pd8 Pd7 Pd8A Pd6 68.569(16)
Pd10 Pd7 Pd8A Pd6 -33.657(18)
Pd5A Pd7 Pd8A Pd6 -97.304(18)
Pd5 Pd7 Pd8A Pd6 -25.22(9)
Tl1A Pd7 Pd8A Pd6 -71.974(13)
Tl1 Pd7 Pd8A Pd6 29.518(16)
C3 Pd7 Pd8A Pd8 137.9(2)
Pd9 Pd7 Pd8A Pd8 70.098(17)
Pd10 Pd7 Pd8A Pd8 -102.23(2)
Pd5A Pd7 Pd8A Pd8 -165.874(18)
Pd5 Pd7 Pd8A Pd8 -93.79(9)
Pd6 Pd7 Pd8A Pd8 -68.569(16)
Tl1A Pd7 Pd8A Pd8 -140.543(18)
Tl1 Pd7 Pd8A Pd8 -39.051(18)
C3 Pd7 Pd8A Tl1A -81.6(2)
Pd9 Pd7 Pd8A Tl1A -149.359(17)
Pd8 Pd7 Pd8A Tl1A 140.543(18)
Pd10 Pd7 Pd8A Tl1A 38.318(15)
Pd5A Pd7 Pd8A Tl1A -25.330(15)
Pd5 Pd7 Pd8A Tl1A 46.75(8)
Pd6 Pd7 Pd8A Tl1A 71.974(13)
Tl1 Pd7 Pd8A Tl1A 101.492(12)
C2 Pd8 Pd8A C1 3.4(4)
C8 Pd8 Pd8A C1 -158.4(3)
P3 Pd8 Pd8A C1 -105.5(2)
Pd7 Pd8 Pd8A C1 68.8(2)
Pd9 Pd8 Pd8A C1 -2.3(2)
Pd6 Pd8 Pd8A C1 145.2(2)
Tl1 Pd8 Pd8A C1 108.1(2)
C2 Pd8 Pd8A P4 116.0(2)
C8 Pd8 Pd8A P4 -45.74(18)
P3 Pd8 Pd8A P4 7.14(12)
Pd7 Pd8 Pd8A P4 -178.54(7)
Pd9 Pd8 Pd8A P4 110.32(7)
Pd6 Pd8 Pd8A P4 -102.19(7)
Tl1 Pd8 Pd8A P4 -139.30(7)
C2 Pd8 Pd8A C8 161.8(3)
P3 Pd8 Pd8A C8 52.88(17)
Pd7 Pd8 Pd8A C8 -132.81(16)
Pd9 Pd8 Pd8A C8 156.06(16)
Pd6 Pd8 Pd8A C8 -56.45(16)
Tl1 Pd8 Pd8A C8 -93.56(16)
C2 Pd8 Pd8A Pd9 5.69(19)
C8 Pd8 Pd8A Pd9 -156.06(16)
P3 Pd8 Pd8A Pd9 -103.18(6)
Pd7 Pd8 Pd8A Pd9 71.134(11)
Pd6 Pd8 Pd8A Pd9 147.487(13)
Tl1 Pd8 Pd8A Pd9 110.377(16)
C2 Pd8 Pd8A Pd6 -141.80(19)
C8 Pd8 Pd8A Pd6 56.45(16)
P3 Pd8 Pd8A Pd6 109.34(6)
Pd7 Pd8 Pd8A Pd6 -76.353(11)
Pd9 Pd8 Pd8A Pd6 -147.487(13)
Tl1 Pd8 Pd8A Pd6 -37.110(15)
C2 Pd8 Pd8A Pd7 -65.44(19)
C8 Pd8 Pd8A Pd7 132.81(16)
P3 Pd8 Pd8A Pd7 -174.31(6)
Pd9 Pd8 Pd8A Pd7 -71.134(11)
Pd6 Pd8 Pd8A Pd7 76.353(11)
Tl1 Pd8 Pd8A Pd7 39.243(15)
C2 Pd8 Pd8A Tl1A -102.90(19)
C8 Pd8 Pd8A Tl1A 95.35(16)
P3 Pd8 Pd8A Tl1A 148.23(6)
Pd7 Pd8 Pd8A Tl1A -37.457(15)
Pd9 Pd8 Pd8A Tl1A -108.591(17)
Pd6 Pd8 Pd8A Tl1A 38.896(15)
Tl1 Pd8 Pd8A Tl1A 1.79(3)
Pd10 Tl1A Pd8A C1 -111.76(16)
Pd4A Tl1A Pd8A C1 -170.75(16)
Pd5A Tl1A Pd8A C1 -52.72(16)
Pd6 Tl1A Pd8A C1 -148.17(16)
Pd7 Tl1A Pd8A C1 -75.98(16)
Pd3A Tl1A Pd8A C1 -109.96(16)
Pd10 Tl1A Pd8A P4 153.08(5)
Pd4A Tl1A Pd8A P4 94.09(5)
Pd5A Tl1A Pd8A P4 -147.89(5)
Pd6 Tl1A Pd8A P4 116.66(5)
Pd7 Tl1A Pd8A P4 -171.15(5)
Pd3A Tl1A Pd8A P4 154.88(6)
Pd10 Tl1A Pd8A C8 49.97(19)
Pd4A Tl1A Pd8A C8 -9.02(19)
Pd5A Tl1A Pd8A C8 109.01(19)
Pd6 Tl1A Pd8A C8 13.55(19)
Pd7 Tl1A Pd8A C8 85.75(19)
Pd3A Tl1A Pd8A C8 51.77(19)
Pd10 Tl1A Pd8A Pd9 -64.980(19)
Pd4A Tl1A Pd8A Pd9 -123.968(19)
Pd5A Tl1A Pd8A Pd9 -5.94(2)
Pd6 Tl1A Pd8A Pd9 -101.40(2)
Pd7 Tl1A Pd8A Pd9 -29.202(16)
Pd3A Tl1A Pd8A Pd9 -63.18(4)
Pd10 Tl1A Pd8A Pd6 36.416(12)
Pd4A Tl1A Pd8A Pd6 -22.573(15)
Pd5A Tl1A Pd8A Pd6 95.452(15)
Pd7 Tl1A Pd8A Pd6 72.193(14)
Pd3A Tl1A Pd8A Pd6 38.21(4)
Pd10 Tl1A Pd8A Pd7 -35.778(12)
Pd4A Tl1A Pd8A Pd7 -94.766(15)
Pd5A Tl1A Pd8A Pd7 23.259(15)
Pd6 Tl1A Pd8A Pd7 -72.193(14)
Pd3A Tl1A Pd8A Pd7 -33.98(4)
Pd10 Tl1A Pd8A Pd8 -0.61(2)
Pd4A Tl1A Pd8A Pd8 -59.60(2)
Pd5A Tl1A Pd8A Pd8 58.42(2)
Pd6 Tl1A Pd8A Pd8 -37.029(17)
Pd7 Tl1A Pd8A Pd8 35.164(16)
Pd3A Tl1A Pd8A Pd8 1.18(5)
C3 Pd7 Pd9 C2 91.5(2)
Pd8 Pd7 Pd9 C2 -50.80(17)
Pd10 Pd7 Pd9 C2 -96.10(19)
Pd8A Pd7 Pd9 C2 -124.68(17)
Pd5A Pd7 Pd9 C2 136.94(17)
Pd5 Pd7 Pd9 C2 49.90(17)
Pd6 Pd7 Pd9 C2 -88.97(17)
Tl1A Pd7 Pd9 C2 -153.38(17)
Tl1 Pd7 Pd9 C2 -24.21(17)
C3 Pd7 Pd9 C1 -96.4(2)
Pd8 Pd7 Pd9 C1 121.34(18)
Pd10 Pd7 Pd9 C1 76.0(2)
Pd8A Pd7 Pd9 C1 47.47(18)
Pd5A Pd7 Pd9 C1 -50.92(18)
Pd5 Pd7 Pd9 C1 -137.96(18)
Pd6 Pd7 Pd9 C1 83.17(18)
Tl1A Pd7 Pd9 C1 18.76(18)
Tl1 Pd7 Pd9 C1 147.93(18)
C3 Pd7 Pd9 P5 1.4(2)
Pd8 Pd7 Pd9 P5 -140.90(12)
Pd10 Pd7 Pd9 P5 173.80(12)
Pd8A Pd7 Pd9 P5 145.23(12)
Pd5A Pd7 Pd9 P5 46.84(12)
Pd5 Pd7 Pd9 P5 -40.20(12)
Pd6 Pd7 Pd9 P5 -179.07(11)
Tl1A Pd7 Pd9 P5 116.52(11)
Tl1 Pd7 Pd9 P5 -114.31(11)
C3 Pd7 Pd9 Pd8A -143.87(17)
Pd8 Pd7 Pd9 Pd8A 73.873(11)
Pd10 Pd7 Pd9 Pd8A 28.58(9)
Pd5A Pd7 Pd9 Pd8A -98.39(3)
Pd5 Pd7 Pd9 Pd8A 174.58(3)
Pd6 Pd7 Pd9 Pd8A 35.707(18)
Tl1A Pd7 Pd9 Pd8A -28.704(14)
Tl1 Pd7 Pd9 Pd8A 100.467(16)
C3 Pd7 Pd9 Pd8 142.26(17)
Pd10 Pd7 Pd9 Pd8 -45.30(9)
Pd8A Pd7 Pd9 Pd8 -73.873(11)
Pd5A Pd7 Pd9 Pd8 -172.26(3)
Pd5 Pd7 Pd9 Pd8 100.71(3)
Pd6 Pd7 Pd9 Pd8 -38.166(17)
Tl1A Pd7 Pd9 Pd8 -102.577(15)
Tl1 Pd7 Pd9 Pd8 26.594(15)
C1 Pd8A Pd9 C2 170.4(2)
P4 Pd8A Pd9 C2 -134.5(2)
C8 Pd8A Pd9 C2 -24.5(3)
Pd6 Pd8A Pd9 C2 23.0(2)
Pd7 Pd8A Pd9 C2 62.3(2)
Pd8 Pd8A Pd9 C2 -6.5(2)
Tl1A Pd8A Pd9 C2 92.8(2)
P4 Pd8A Pd9 C1 55.1(3)
C8 Pd8A Pd9 C1 165.0(3)
Pd6 Pd8A Pd9 C1 -147.4(3)
Pd7 Pd8A Pd9 C1 -108.2(3)
Pd8 Pd8A Pd9 C1 -177.0(3)
Tl1A Pd8A Pd9 C1 -77.6(3)
C1 Pd8A Pd9 P5 -48.6(3)
P4 Pd8A Pd9 P5 6.43(9)
C8 Pd8A Pd9 P5 116.40(15)
Pd6 Pd8A Pd9 P5 163.93(6)
Pd7 Pd8A Pd9 P5 -156.79(7)
Pd8 Pd8A Pd9 P5 134.37(6)
Tl1A Pd8A Pd9 P5 -126.28(6)
C1 Pd8A Pd9 Pd7 108.2(3)
P4 Pd8A Pd9 Pd7 163.23(6)
C8 Pd8A Pd9 Pd7 -86.81(14)
Pd6 Pd8A Pd9 Pd7 -39.272(17)
Pd8 Pd8A Pd9 Pd7 -68.842(18)
Tl1A Pd8A Pd9 Pd7 30.514(17)
C1 Pd8A Pd9 Pd8 177.0(3)
P4 Pd8A Pd9 Pd8 -127.93(7)
C8 Pd8A Pd9 Pd8 -17.97(14)
Pd6 Pd8A Pd9 Pd8 29.570(14)
Pd7 Pd8A Pd9 Pd8 68.842(18)
Tl1A Pd8A Pd9 Pd8 99.36(2)
C8 Pd8 Pd9 C2 -167.8(3)
P3 Pd8 Pd9 C2 -60.6(3)
Pd7 Pd8 Pd9 C2 101.7(3)
Pd6 Pd8 Pd9 C2 143.1(3)
Pd8A Pd8 Pd9 C2 172.3(3)
Tl1 Pd8 Pd9 C2 74.5(3)
C2 Pd8 Pd9 C1 -169.8(2)
C8 Pd8 Pd9 C1 22.4(3)
P3 Pd8 Pd9 C1 129.7(2)
Pd7 Pd8 Pd9 C1 -68.1(2)
Pd6 Pd8 Pd9 C1 -26.6(2)
Pd8A Pd8 Pd9 C1 2.5(2)
Tl1 Pd8 Pd9 C1 -95.2(2)
C2 Pd8 Pd9 P5 52.8(3)
C8 Pd8 Pd9 P5 -115.06(16)
P3 Pd8 Pd9 P5 -7.81(9)
Pd7 Pd8 Pd9 P5 154.44(7)
Pd6 Pd8 Pd9 P5 -164.11(7)
Pd8A Pd8 Pd9 P5 -134.94(7)
Tl1 Pd8 Pd9 P5 127.29(7)
C2 Pd8 Pd9 Pd7 -101.7(3)
C8 Pd8 Pd9 Pd7 90.50(14)
P3 Pd8 Pd9 Pd7 -162.25(5)
Pd6 Pd8 Pd9 Pd7 41.449(17)
Pd8A Pd8 Pd9 Pd7 70.619(18)
Tl1 Pd8 Pd9 Pd7 -27.156(17)
C2 Pd8 Pd9 Pd8A -172.3(3)
C8 Pd8 Pd9 Pd8A 19.88(14)
P3 Pd8 Pd9 Pd8A 127.13(6)
Pd7 Pd8 Pd9 Pd8A -70.619(18)
Pd6 Pd8 Pd9 Pd8A -29.170(14)
Tl1 Pd8 Pd9 Pd8A -97.78(2)
C9 Pd2 Pd10 Pd1 104.11(16)
C4 Pd2 Pd10 Pd1 -107.48(16)
P2 Pd2 Pd10 Pd1 -5.18(13)
Pd5 Pd2 Pd10 Pd1 143.64(2)
Pd5A Pd2 Pd10 Pd1 -144.59(2)
Pd3A Pd2 Pd10 Pd1 -70.793(16)
Pd3 Pd2 Pd10 Pd1 70.289(15)
C9 Pd2 Pd10 Pd4A 142.06(16)
C4 Pd2 Pd10 Pd4A -69.53(16)
P2 Pd2 Pd10 Pd4A 32.78(14)
Pd5 Pd2 Pd10 Pd4A -178.41(2)
Pd5A Pd2 Pd10 Pd4A -106.63(2)
Pd3A Pd2 Pd10 Pd4A -32.84(2)
Pd3 Pd2 Pd10 Pd4A 108.24(2)
Pd1 Pd2 Pd10 Pd4A 37.953(19)
C9 Pd2 Pd10 Pd7 -75.75(15)
C4 Pd2 Pd10 Pd7 72.67(16)
P2 Pd2 Pd10 Pd7 174.97(13)
Pd5 Pd2 Pd10 Pd7 -36.22(2)
Pd5A Pd2 Pd10 Pd7 35.56(2)
Pd3A Pd2 Pd10 Pd7 109.35(2)
Pd3 Pd2 Pd10 Pd7 -109.57(2)
Pd1 Pd2 Pd10 Pd7 -179.86(3)
C9 Pd2 Pd10 Pd4 67.92(16)
C4 Pd2 Pd10 Pd4 -143.67(16)
P2 Pd2 Pd10 Pd4 -41.37(14)
Pd5 Pd2 Pd10 Pd4 107.45(2)
Pd5A Pd2 Pd10 Pd4 179.22(2)
Pd3A Pd2 Pd10 Pd4 -106.99(2)
Pd3 Pd2 Pd10 Pd4 34.10(2)
Pd1 Pd2 Pd10 Pd4 -36.192(19)
C9 Pd2 Pd10 Pd5A -111.31(15)
C4 Pd2 Pd10 Pd5A 37.11(16)
P2 Pd2 Pd10 Pd5A 139.41(14)
Pd5 Pd2 Pd10 Pd5A -71.776(12)
Pd3A Pd2 Pd10 Pd5A 73.792(16)
Pd3 Pd2 Pd10 Pd5A -145.125(17)
Pd1 Pd2 Pd10 Pd5A 144.59(2)
C9 Pd2 Pd10 Pd6 -84.5(6)
C4 Pd2 Pd10 Pd6 63.9(6)
P2 Pd2 Pd10 Pd6 166.2(5)
Pd5 Pd2 Pd10 Pd6 -45.0(5)
Pd5A Pd2 Pd10 Pd6 26.8(5)
Pd3A Pd2 Pd10 Pd6 100.6(5)
Pd3 Pd2 Pd10 Pd6 -118.3(5)
Pd1 Pd2 Pd10 Pd6 171.4(5)
C9 Pd2 Pd10 Pd5 -39.53(15)
C4 Pd2 Pd10 Pd5 108.88(16)
P2 Pd2 Pd10 Pd5 -148.81(14)
Pd5A Pd2 Pd10 Pd5 71.776(12)
Pd3A Pd2 Pd10 Pd5 145.569(18)
Pd3 Pd2 Pd10 Pd5 -73.349(16)
Pd1 Pd2 Pd10 Pd5 -143.64(2)
C9 Pd2 Pd10 Pd3 33.82(15)
C4 Pd2 Pd10 Pd3 -177.77(16)
P2 Pd2 Pd10 Pd3 -75.47(13)
Pd5 Pd2 Pd10 Pd3 73.349(16)
Pd5A Pd2 Pd10 Pd3 145.125(17)
Pd3A Pd2 Pd10 Pd3 -141.082(12)
Pd1 Pd2 Pd10 Pd3 -70.289(16)
C9 Pd2 Pd10 Pd3A 174.90(15)
C4 Pd2 Pd10 Pd3A -36.69(16)
P2 Pd2 Pd10 Pd3A 65.62(13)
Pd5 Pd2 Pd10 Pd3A -145.569(18)
Pd5A Pd2 Pd10 Pd3A -73.792(16)
Pd3 Pd2 Pd10 Pd3A 141.082(12)
Pd1 Pd2 Pd10 Pd3A 70.793(16)
C9 Pd2 Pd10 Tl1A -147.13(15)
C4 Pd2 Pd10 Tl1A 1.28(16)
P2 Pd2 Pd10 Tl1A 103.58(13)
Pd5 Pd2 Pd10 Tl1A -107.602(16)
Pd5A Pd2 Pd10 Tl1A -35.825(14)
Pd3A Pd2 Pd10 Tl1A 37.967(14)
Pd3 Pd2 Pd10 Tl1A 179.049(16)
Pd1 Pd2 Pd10 Tl1A 108.760(19)
C9 Pd2 Pd10 Tl1 -4.13(15)
C4 Pd2 Pd10 Tl1 144.29(16)
P2 Pd2 Pd10 Tl1 -113.41(13)
Pd5 Pd2 Pd10 Tl1 35.404(14)
Pd5A Pd2 Pd10 Tl1 107.180(16)
Pd3A Pd2 Pd10 Tl1 -179.027(17)
Pd3 Pd2 Pd10 Tl1 -37.945(14)
Pd1 Pd2 Pd10 Tl1 -108.234(19)
C6 Pd1 Pd10 Pd2 -106.48(16)
C7 Pd1 Pd10 Pd2 104.50(16)
P1 Pd1 Pd10 Pd2 3.5(7)
Pd4 Pd1 Pd10 Pd2 -145.35(2)
Pd4A Pd1 Pd10 Pd2 143.45(2)
Pd3 Pd1 Pd10 Pd2 -71.123(16)
Pd3A Pd1 Pd10 Pd2 69.630(17)
C6 Pd1 Pd10 Pd4A 110.06(16)
C7 Pd1 Pd10 Pd4A -38.96(16)
P1 Pd1 Pd10 Pd4A -140.0(7)
Pd4 Pd1 Pd10 Pd4A 71.192(12)
Pd3 Pd1 Pd10 Pd4A 145.423(18)
Pd3A Pd1 Pd10 Pd4A -73.824(17)
Pd2 Pd1 Pd10 Pd4A -143.45(2)
C6 Pd1 Pd10 Pd7 70.6(6)
C7 Pd1 Pd10 Pd7 -78.4(6)
P1 Pd1 Pd10 Pd7 -179(100)
Pd4 Pd1 Pd10 Pd7 31.7(5)
Pd4A Pd1 Pd10 Pd7 -39.4(5)
Pd3 Pd1 Pd10 Pd7 106.0(5)
Pd3A Pd1 Pd10 Pd7 -113.3(5)
Pd2 Pd1 Pd10 Pd7 177(46)
C6 Pd1 Pd10 Pd4 38.87(16)
C7 Pd1 Pd10 Pd4 -110.15(16)
P1 Pd1 Pd10 Pd4 148.9(7)
Pd4A Pd1 Pd10 Pd4 -71.192(12)
Pd3 Pd1 Pd10 Pd4 74.231(17)
Pd3A Pd1 Pd10 Pd4 -145.016(18)
Pd2 Pd1 Pd10 Pd4 145.35(2)
C6 Pd1 Pd10 Pd5A -143.37(16)
C7 Pd1 Pd10 Pd5A 67.61(16)
P1 Pd1 Pd10 Pd5A -33.4(7)
Pd4 Pd1 Pd10 Pd5A 177.76(3)
Pd4A Pd1 Pd10 Pd5A 106.57(2)
Pd3 Pd1 Pd10 Pd5A -108.01(2)
Pd3A Pd1 Pd10 Pd5A 32.74(2)
Pd2 Pd1 Pd10 Pd5A -36.885(19)
C6 Pd1 Pd10 Pd6 73.95(16)
C7 Pd1 Pd10 Pd6 -75.07(16)
P1 Pd1 Pd10 Pd6 -176.1(7)
Pd4 Pd1 Pd10 Pd6 35.08(2)
Pd4A Pd1 Pd10 Pd6 -36.11(2)
Pd3 Pd1 Pd10 Pd6 109.31(2)
Pd3A Pd1 Pd10 Pd6 -109.93(2)
Pd2 Pd1 Pd10 Pd6 -179.56(3)
C6 Pd1 Pd10 Pd5 -69.14(16)
C7 Pd1 Pd10 Pd5 141.84(16)
P1 Pd1 Pd10 Pd5 40.8(7)
Pd4 Pd1 Pd10 Pd5 -108.01(2)
Pd4A Pd1 Pd10 Pd5 -179.20(2)
Pd3 Pd1 Pd10 Pd5 -33.78(2)
Pd3A Pd1 Pd10 Pd5 106.98(2)
Pd2 Pd1 Pd10 Pd5 37.345(19)
C6 Pd1 Pd10 Pd3 -35.36(16)
C7 Pd1 Pd10 Pd3 175.62(16)
P1 Pd1 Pd10 Pd3 74.6(7)
Pd4 Pd1 Pd10 Pd3 -74.231(17)
Pd4A Pd1 Pd10 Pd3 -145.423(18)
Pd3A Pd1 Pd10 Pd3 140.753(13)
Pd2 Pd1 Pd10 Pd3 71.123(16)
C6 Pd1 Pd10 Pd3A -176.11(16)
C7 Pd1 Pd10 Pd3A 34.87(16)
P1 Pd1 Pd10 Pd3A -66.1(7)
Pd4 Pd1 Pd10 Pd3A 145.016(18)
Pd4A Pd1 Pd10 Pd3A 73.824(17)
Pd3 Pd1 Pd10 Pd3A -140.753(13)
Pd2 Pd1 Pd10 Pd3A -69.630(17)
C6 Pd1 Pd10 Tl1A 145.02(16)
C7 Pd1 Pd10 Tl1A -4.00(16)
P1 Pd1 Pd10 Tl1A -105.0(7)
Pd4 Pd1 Pd10 Tl1A 106.152(15)
Pd4A Pd1 Pd10 Tl1A 34.960(14)
Pd3 Pd1 Pd10 Tl1A -179.617(16)
Pd3A Pd1 Pd10 Tl1A -38.864(15)
Pd2 Pd1 Pd10 Tl1A -108.494(19)
C6 Pd1 Pd10 Tl1 3.05(16)
C7 Pd1 Pd10 Tl1 -145.97(16)
P1 Pd1 Pd10 Tl1 113.0(7)
Pd4 Pd1 Pd10 Tl1 -35.821(14)
Pd4A Pd1 Pd10 Tl1 -107.013(16)
Pd3 Pd1 Pd10 Tl1 38.410(15)
Pd3A Pd1 Pd10 Tl1 179.163(17)
Pd2 Pd1 Pd10 Tl1 109.533(19)
C5 Pd4A Pd10 Pd2 -147.12(13)
C7 Pd4A Pd10 Pd2 -0.83(14)
P9 Pd4A Pd10 Pd2 106.0(2)
Pd6 Pd4A Pd10 Pd2 177.79(3)
Pd1 Pd4A Pd10 Pd2 -40.112(19)
Pd4 Pd4A Pd10 Pd2 -111.77(2)
Tl1A Pd4A Pd10 Pd2 103.86(2)
Pd3A Pd4A Pd10 Pd2 32.30(2)
C5 Pd4A Pd10 Pd1 -107.01(13)
C7 Pd4A Pd10 Pd1 39.28(14)
P9 Pd4A Pd10 Pd1 146.1(2)
Pd6 Pd4A Pd10 Pd1 -142.100(19)
Pd4 Pd4A Pd10 Pd1 -71.658(19)
Tl1A Pd4A Pd10 Pd1 143.975(17)
Pd3A Pd4A Pd10 Pd1 72.411(16)
C5 Pd4A Pd10 Pd7 71.15(13)
C7 Pd4A Pd10 Pd7 -142.56(14)
P9 Pd4A Pd10 Pd7 -35.7(2)
Pd6 Pd4A Pd10 Pd7 36.065(18)
Pd1 Pd4A Pd10 Pd7 178.16(2)
Pd4 Pd4A Pd10 Pd7 106.51(2)
Tl1A Pd4A Pd10 Pd7 -37.860(18)
Pd3A Pd4A Pd10 Pd7 -109.42(2)
C5 Pd4A Pd10 Pd4 -35.35(13)
C7 Pd4A Pd10 Pd4 110.94(14)
P9 Pd4A Pd10 Pd4 -142.2(2)
Pd6 Pd4A Pd10 Pd4 -70.442(19)
Pd1 Pd4A Pd10 Pd4 71.658(19)
Tl1A Pd4A Pd10 Pd4 -144.37(2)
Pd3A Pd4A Pd10 Pd4 144.07(2)
C5 Pd4A Pd10 Pd5A 140.20(13)
C7 Pd4A Pd10 Pd5A -73.51(14)
P9 Pd4A Pd10 Pd5A 33.3(2)
Pd6 Pd4A Pd10 Pd5A 105.11(2)
Pd1 Pd4A Pd10 Pd5A -112.786(19)
Pd4 Pd4A Pd10 Pd5A 175.556(19)
Tl1A Pd4A Pd10 Pd5A 31.190(18)
Pd3A Pd4A Pd10 Pd5A -40.374(19)
C5 Pd4A Pd10 Pd6 35.09(13)
C7 Pd4A Pd10 Pd6 -178.62(14)
P9 Pd4A Pd10 Pd6 -71.8(2)
Pd1 Pd4A Pd10 Pd6 142.100(19)
Pd4 Pd4A Pd10 Pd6 70.442(19)
Tl1A Pd4A Pd10 Pd6 -73.924(14)
Pd3A Pd4A Pd10 Pd6 -145.488(19)
C5 Pd4A Pd10 Pd5 60.0(4)
C7 Pd4A Pd10 Pd5 -153.7(4)
P9 Pd4A Pd10 Pd5 -46.8(5)
Pd6 Pd4A Pd10 Pd5 24.9(4)
Pd1 Pd4A Pd10 Pd5 167.0(4)
Pd4 Pd4A Pd10 Pd5 95.4(4)
Tl1A Pd4A Pd10 Pd5 -49.0(4)
Pd3A Pd4A Pd10 Pd5 -120.5(4)
C5 Pd4A Pd10 Pd3 -71.93(13)
C7 Pd4A Pd10 Pd3 74.36(14)
P9 Pd4A Pd10 Pd3 -178.8(2)
Pd6 Pd4A Pd10 Pd3 -107.02(2)
Pd1 Pd4A Pd10 Pd3 35.084(18)
Pd4 Pd4A Pd10 Pd3 -36.57(2)
Tl1A Pd4A Pd10 Pd3 179.059(18)
Pd3A Pd4A Pd10 Pd3 107.495(15)
C5 Pd4A Pd10 Pd3A -179.42(13)
C7 Pd4A Pd10 Pd3A -33.13(14)
P9 Pd4A Pd10 Pd3A 73.7(2)
Pd6 Pd4A Pd10 Pd3A 145.488(19)
Pd1 Pd4A Pd10 Pd3A -72.411(16)
Pd4 Pd4A Pd10 Pd3A -144.07(2)
Tl1A Pd4A Pd10 Pd3A 71.564(14)
C5 Pd4A Pd10 Tl1A 109.01(13)
C7 Pd4A Pd10 Tl1A -104.70(14)
P9 Pd4A Pd10 Tl1A 2.2(2)
Pd6 Pd4A Pd10 Tl1A 73.924(14)
Pd1 Pd4A Pd10 Tl1A -143.975(17)
Pd4 Pd4A Pd10 Tl1A 144.37(2)
Pd3A Pd4A Pd10 Tl1A -71.564(14)
C5 Pd4A Pd10 Tl1 -0.80(13)
C7 Pd4A Pd10 Tl1 145.49(14)
P9 Pd4A Pd10 Tl1 -107.7(2)
Pd6 Pd4A Pd10 Tl1 -35.888(16)
Pd1 Pd4A Pd10 Tl1 106.212(19)
Pd4 Pd4A Pd10 Tl1 34.55(2)
Tl1A Pd4A Pd10 Tl1 -109.813(13)
Pd3A Pd4A Pd10 Tl1 178.623(19)
C3 Pd7 Pd10 Pd2 1.07(17)
Pd9 Pd7 Pd10 Pd2 -171.50(8)
Pd8 Pd7 Pd10 Pd2 147.91(2)
Pd8A Pd7 Pd10 Pd2 -146.03(2)
Pd5A Pd7 Pd10 Pd2 -36.11(2)
Pd5 Pd7 Pd10 Pd2 36.36(2)
Pd6 Pd7 Pd10 Pd2 -179.55(3)
Tl1A Pd7 Pd10 Pd2 -107.35(2)
Tl1 Pd7 Pd10 Pd2 108.33(2)
C3 Pd7 Pd10 Pd1 -176.0(6)
Pd9 Pd7 Pd10 Pd1 11.5(6)
Pd8 Pd7 Pd10 Pd1 -29.1(5)
Pd8A Pd7 Pd10 Pd1 36.9(5)
Pd5A Pd7 Pd10 Pd1 146.8(5)
Pd5 Pd7 Pd10 Pd1 -140.7(5)
Pd6 Pd7 Pd10 Pd1 3.4(5)
Tl1A Pd7 Pd10 Pd1 75.6(5)
Tl1 Pd7 Pd10 Pd1 -68.7(5)
C3 Pd7 Pd10 Pd4A 145.38(17)
Pd9 Pd7 Pd10 Pd4A -27.19(10)
Pd8 Pd7 Pd10 Pd4A -67.77(3)
Pd8A Pd7 Pd10 Pd4A -1.72(3)
Pd5A Pd7 Pd10 Pd4A 108.20(2)
Pd5 Pd7 Pd10 Pd4A -179.33(2)
Pd6 Pd7 Pd10 Pd4A -35.233(19)
Tl1A Pd7 Pd10 Pd4A 36.964(17)
Tl1 Pd7 Pd10 Pd4A -107.355(18)
C3 Pd7 Pd10 Pd4 -144.90(17)
Pd9 Pd7 Pd10 Pd4 42.53(10)
Pd8 Pd7 Pd10 Pd4 1.94(3)
Pd8A Pd7 Pd10 Pd4 68.00(3)
Pd5A Pd7 Pd10 Pd4 177.92(2)
Pd5 Pd7 Pd10 Pd4 -109.61(2)
Pd6 Pd7 Pd10 Pd4 34.484(19)
Tl1A Pd7 Pd10 Pd4 106.681(18)
Tl1 Pd7 Pd10 Pd4 -37.638(17)
C3 Pd7 Pd10 Pd5A 37.18(17)
Pd9 Pd7 Pd10 Pd5A -135.39(9)
Pd8 Pd7 Pd10 Pd5A -175.97(2)
Pd8A Pd7 Pd10 Pd5A -109.92(2)
Pd5 Pd7 Pd10 Pd5A 72.474(11)
Pd6 Pd7 Pd10 Pd5A -143.43(2)
Tl1A Pd7 Pd10 Pd5A -71.236(14)
Tl1 Pd7 Pd10 Pd5A 144.445(15)
C3 Pd7 Pd10 Pd6 -179.39(17)
Pd9 Pd7 Pd10 Pd6 8.04(9)
Pd8 Pd7 Pd10 Pd6 -32.54(2)
Pd8A Pd7 Pd10 Pd6 33.51(2)
Pd5A Pd7 Pd10 Pd6 143.43(2)
Pd5 Pd7 Pd10 Pd6 -144.09(2)
Tl1A Pd7 Pd10 Pd6 72.197(14)
Tl1 Pd7 Pd10 Pd6 -72.122(14)
C3 Pd7 Pd10 Pd5 -35.29(17)
Pd9 Pd7 Pd10 Pd5 152.14(9)
Pd8 Pd7 Pd10 Pd5 111.55(2)
Pd8A Pd7 Pd10 Pd5 177.61(2)
Pd5A Pd7 Pd10 Pd5 -72.474(11)
Pd6 Pd7 Pd10 Pd5 144.09(2)
Tl1A Pd7 Pd10 Pd5 -143.711(15)
Tl1 Pd7 Pd10 Pd5 71.970(14)
C3 Pd7 Pd10 Pd3 -71.25(17)
Pd9 Pd7 Pd10 Pd3 116.18(9)
Pd8 Pd7 Pd10 Pd3 75.60(2)
Pd8A Pd7 Pd10 Pd3 141.651(18)
Pd5A Pd7 Pd10 Pd3 -108.431(17)
Pd5 Pd7 Pd10 Pd3 -35.957(16)
Pd6 Pd7 Pd10 Pd3 108.14(2)
Tl1A Pd7 Pd10 Pd3 -179.667(16)
Tl1 Pd7 Pd10 Pd3 36.014(14)
C3 Pd7 Pd10 Pd3A 71.95(17)
Pd9 Pd7 Pd10 Pd3A -100.62(9)
Pd8 Pd7 Pd10 Pd3A -141.205(19)
Pd8A Pd7 Pd10 Pd3A -75.15(2)
Pd5A Pd7 Pd10 Pd3A 34.768(17)
Pd5 Pd7 Pd10 Pd3A 107.242(18)
Pd6 Pd7 Pd10 Pd3A -108.67(2)
Tl1A Pd7 Pd10 Pd3A -36.469(15)
Tl1 Pd7 Pd10 Pd3A 179.212(17)
C3 Pd7 Pd10 Tl1A 108.42(17)
Pd9 Pd7 Pd10 Tl1A -64.15(9)
Pd8 Pd7 Pd10 Tl1A -104.736(17)
Pd8A Pd7 Pd10 Tl1A -38.682(15)
Pd5A Pd7 Pd10 Tl1A 71.236(14)
Pd5 Pd7 Pd10 Tl1A 143.711(15)
Pd6 Pd7 Pd10 Tl1A -72.197(14)
Tl1 Pd7 Pd10 Tl1A -144.319(9)
C3 Pd7 Pd10 Tl1 -107.27(17)
Pd9 Pd7 Pd10 Tl1 80.17(9)
Pd8 Pd7 Pd10 Tl1 39.583(16)
Pd8A Pd7 Pd10 Tl1 105.637(16)
Pd5A Pd7 Pd10 Tl1 -144.445(15)
Pd5 Pd7 Pd10 Tl1 -71.970(14)
Pd6 Pd7 Pd10 Tl1 72.122(14)
Tl1A Pd7 Pd10 Tl1 144.319(9)
C5 Pd4 Pd10 Pd2 145.66(13)
C6 Pd4 Pd10 Pd2 -0.82(14)
P10 Pd4 Pd10 Pd2 -114.3(2)
Pd6 Pd4 Pd10 Pd2 -178.58(3)
Pd1 Pd4 Pd10 Pd2 38.34(2)
Pd4A Pd4 Pd10 Pd2 110.51(3)
Tl1 Pd4 Pd10 Pd2 -104.83(2)
Pd3 Pd4 Pd10 Pd2 -33.89(2)
C5 Pd4 Pd10 Pd1 107.31(13)
C6 Pd4 Pd10 Pd1 -39.17(14)
P10 Pd4 Pd10 Pd1 -152.6(2)
Pd6 Pd4 Pd10 Pd1 143.071(19)
Pd4A Pd4 Pd10 Pd1 72.163(19)
Tl1 Pd4 Pd10 Pd1 -143.176(18)
Pd3 Pd4 Pd10 Pd1 -72.232(16)
C5 Pd4 Pd10 Pd4A 35.15(13)
C6 Pd4 Pd10 Pd4A -111.33(14)
P10 Pd4 Pd10 Pd4A 135.2(2)
Pd6 Pd4 Pd10 Pd4A 70.91(2)
Pd1 Pd4 Pd10 Pd4A -72.163(19)
Tl1 Pd4 Pd10 Pd4A 144.66(2)
Pd3 Pd4 Pd10 Pd4A -144.39(2)
C5 Pd4 Pd10 Pd7 -71.16(13)
C6 Pd4 Pd10 Pd7 142.36(14)
P10 Pd4 Pd10 Pd7 28.9(2)
Pd6 Pd4 Pd10 Pd7 -35.408(18)
Pd1 Pd4 Pd10 Pd7 -178.48(2)
Pd4A Pd4 Pd10 Pd7 -106.32(2)
Tl1 Pd4 Pd10 Pd7 38.345(18)
Pd3 Pd4 Pd10 Pd7 109.29(2)
C5 Pd4 Pd10 Pd5A -44.2(3)
C6 Pd4 Pd10 Pd5A 169.3(3)
P10 Pd4 Pd10 Pd5A 55.8(4)
Pd6 Pd4 Pd10 Pd5A -8.5(3)
Pd1 Pd4 Pd10 Pd5A -151.5(3)
Pd4A Pd4 Pd10 Pd5A -79.4(3)
Tl1 Pd4 Pd10 Pd5A 65.3(3)
Pd3 Pd4 Pd10 Pd5A 136.2(3)
C5 Pd4 Pd10 Pd6 -35.76(13)
C6 Pd4 Pd10 Pd6 177.76(14)
P10 Pd4 Pd10 Pd6 64.3(2)
Pd1 Pd4 Pd10 Pd6 -143.071(19)
Pd4A Pd4 Pd10 Pd6 -70.91(2)
Tl1 Pd4 Pd10 Pd6 73.752(15)
Pd3 Pd4 Pd10 Pd6 144.697(19)
C5 Pd4 Pd10 Pd5 -141.37(13)
C6 Pd4 Pd10 Pd5 72.15(14)
P10 Pd4 Pd10 Pd5 -41.3(2)
Pd6 Pd4 Pd10 Pd5 -105.61(2)
Pd1 Pd4 Pd10 Pd5 111.32(2)
Pd4A Pd4 Pd10 Pd5 -176.52(2)
Tl1 Pd4 Pd10 Pd5 -31.860(18)
Pd3 Pd4 Pd10 Pd5 39.085(19)
C5 Pd4 Pd10 Pd3 179.55(13)
C6 Pd4 Pd10 Pd3 33.07(14)
P10 Pd4 Pd10 Pd3 -80.4(2)
Pd6 Pd4 Pd10 Pd3 -144.697(19)
Pd1 Pd4 Pd10 Pd3 72.232(16)
Pd4A Pd4 Pd10 Pd3 144.39(2)
Tl1 Pd4 Pd10 Pd3 -70.945(13)
C5 Pd4 Pd10 Pd3A 71.87(13)
C6 Pd4 Pd10 Pd3A -74.61(14)
P10 Pd4 Pd10 Pd3A 171.9(2)
Pd6 Pd4 Pd10 Pd3A 107.63(2)
Pd1 Pd4 Pd10 Pd3A -35.441(19)
Pd4A Pd4 Pd10 Pd3A 36.72(3)
Tl1 Pd4 Pd10 Pd3A -178.62(2)
Pd3 Pd4 Pd10 Pd3A -107.673(15)
C5 Pd4 Pd10 Tl1A 0.67(13)
C6 Pd4 Pd10 Tl1A -145.81(14)
P10 Pd4 Pd10 Tl1A 100.7(2)
Pd6 Pd4 Pd10 Tl1A 36.424(16)
Pd1 Pd4 Pd10 Tl1A -106.647(19)
Pd4A Pd4 Pd10 Tl1A -34.48(2)
Tl1 Pd4 Pd10 Tl1A 110.176(12)
Pd3 Pd4 Pd10 Tl1A -178.879(18)
C5 Pd4 Pd10 Tl1 -109.51(13)
C6 Pd4 Pd10 Tl1 104.01(14)
P10 Pd4 Pd10 Tl1 -9.5(2)
Pd6 Pd4 Pd10 Tl1 -73.752(14)
Pd1 Pd4 Pd10 Tl1 143.176(18)
Pd4A Pd4 Pd10 Tl1 -144.66(2)
Pd3 Pd4 Pd10 Tl1 70.945(13)
C4 Pd5A Pd10 Pd2 -38.14(16)
C3 Pd5A Pd10 Pd2 107.89(12)
P8 Pd5A Pd10 Pd2 -145.74(15)
Pd7 Pd5A Pd10 Pd2 142.61(2)
Pd5 Pd5A Pd10 Pd2 71.266(19)
Tl1A Pd5A Pd10 Pd2 -143.197(18)
Pd3A Pd5A Pd10 Pd2 -71.636(17)
C4 Pd5A Pd10 Pd1 0.91(16)
C3 Pd5A Pd10 Pd1 146.95(12)
P8 Pd5A Pd10 Pd1 -106.69(15)
Pd7 Pd5A Pd10 Pd1 -178.33(3)
Pd2 Pd5A Pd10 Pd1 39.05(2)
Pd5 Pd5A Pd10 Pd1 110.32(2)
Tl1A Pd5A Pd10 Pd1 -104.14(2)
Pd3A Pd5A Pd10 Pd1 -32.58(2)
C4 Pd5A Pd10 Pd4A 74.02(16)
C3 Pd5A Pd10 Pd4A -139.95(12)
P8 Pd5A Pd10 Pd4A -33.58(15)
Pd7 Pd5A Pd10 Pd4A -105.23(2)
Pd2 Pd5A Pd10 Pd4A 112.16(2)
Pd5 Pd5A Pd10 Pd4A -176.57(2)
Tl1A Pd5A Pd10 Pd4A -31.037(18)
Pd3A Pd5A Pd10 Pd4A 40.52(2)
C4 Pd5A Pd10 Pd7 179.25(16)
C3 Pd5A Pd10 Pd7 -34.72(12)
P8 Pd5A Pd10 Pd7 71.65(15)
Pd2 Pd5A Pd10 Pd7 -142.615(19)
Pd5 Pd5A Pd10 Pd7 -71.349(18)
Tl1A Pd5A Pd10 Pd7 74.188(14)
Pd3A Pd5A Pd10 Pd7 145.749(19)
C4 Pd5A Pd10 Pd4 151.4(3)
C3 Pd5A Pd10 Pd4 -62.6(3)
P8 Pd5A Pd10 Pd4 43.8(4)
Pd7 Pd5A Pd10 Pd4 -27.9(3)
Pd2 Pd5A Pd10 Pd4 -170.5(3)
Pd5 Pd5A Pd10 Pd4 -99.2(3)
Tl1A Pd5A Pd10 Pd4 46.3(3)
Pd3A Pd5A Pd10 Pd4 117.9(3)
C4 Pd5A Pd10 Pd6 143.19(16)
C3 Pd5A Pd10 Pd6 -70.77(12)
P8 Pd5A Pd10 Pd6 35.59(15)
Pd7 Pd5A Pd10 Pd6 -36.055(18)
Pd2 Pd5A Pd10 Pd6 -178.67(2)
Pd5 Pd5A Pd10 Pd6 -107.40(2)
Tl1A Pd5A Pd10 Pd6 38.133(18)
Pd3A Pd5A Pd10 Pd6 109.69(2)
C4 Pd5A Pd10 Pd5 -109.41(16)
C3 Pd5A Pd10 Pd5 36.63(12)
P8 Pd5A Pd10 Pd5 142.99(15)
Pd7 Pd5A Pd10 Pd5 71.349(18)
Pd2 Pd5A Pd10 Pd5 -71.266(19)
Tl1A Pd5A Pd10 Pd5 145.54(2)
Pd3A Pd5A Pd10 Pd5 -142.90(2)
C4 Pd5A Pd10 Pd3 -73.80(16)
C3 Pd5A Pd10 Pd3 72.24(12)
P8 Pd5A Pd10 Pd3 178.60(15)
Pd7 Pd5A Pd10 Pd3 106.96(2)
Pd2 Pd5A Pd10 Pd3 -35.656(18)
Pd5 Pd5A Pd10 Pd3 35.61(2)
Tl1A Pd5A Pd10 Pd3 -178.853(18)
Pd3A Pd5A Pd10 Pd3 -107.292(15)
C4 Pd5A Pd10 Pd3A 33.50(16)
C3 Pd5A Pd10 Pd3A 179.53(12)
P8 Pd5A Pd10 Pd3A -74.10(15)
Pd7 Pd5A Pd10 Pd3A -145.749(19)
Pd2 Pd5A Pd10 Pd3A 71.636(17)
Pd5 Pd5A Pd10 Pd3A 142.90(2)
Tl1A Pd5A Pd10 Pd3A -71.561(14)
C4 Pd5A Pd10 Tl1A 105.06(16)
C3 Pd5A Pd10 Tl1A -108.91(12)
P8 Pd5A Pd10 Tl1A -2.54(15)
Pd7 Pd5A Pd10 Tl1A -74.188(13)
Pd2 Pd5A Pd10 Tl1A 143.197(18)
Pd5 Pd5A Pd10 Tl1A -145.54(2)
Pd3A Pd5A Pd10 Tl1A 71.561(14)
C4 Pd5A Pd10 Tl1 -145.18(16)
C3 Pd5A Pd10 Tl1 0.86(12)
P8 Pd5A Pd10 Tl1 107.22(15)
Pd7 Pd5A Pd10 Tl1 35.575(16)
Pd2 Pd5A Pd10 Tl1 -107.04(2)
Pd5 Pd5A Pd10 Tl1 -35.77(2)
Tl1A Pd5A Pd10 Tl1 109.763(13)
Pd3A Pd5A Pd10 Tl1 -178.675(19)
C8 Pd6 Pd10 Pd2 17.3(9)
C5 Pd6 Pd10 Pd2 -170.3(6)
Pd8A Pd6 Pd10 Pd2 -24.6(6)
Pd8 Pd6 Pd10 Pd2 40.5(5)
Pd4 Pd6 Pd10 Pd2 153.1(5)
Pd4A Pd6 Pd10 Pd2 -134.5(5)
Pd7 Pd6 Pd10 Pd2 8.9(5)
Tl1 Pd6 Pd10 Pd2 81.7(5)
Tl1A Pd6 Pd10 Pd2 -63.8(5)
C8 Pd6 Pd10 Pd1 -171.4(6)
C5 Pd6 Pd10 Pd1 0.97(17)
Pd8A Pd6 Pd10 Pd1 146.62(2)
Pd8 Pd6 Pd10 Pd1 -148.22(2)
Pd4 Pd6 Pd10 Pd1 -35.65(2)
Pd4A Pd6 Pd10 Pd1 36.70(2)
Pd7 Pd6 Pd10 Pd1 -179.83(3)
Tl1 Pd6 Pd10 Pd1 -107.12(2)
Tl1A Pd6 Pd10 Pd1 107.46(2)
C8 Pd6 Pd10 Pd4A 151.9(6)
C5 Pd6 Pd10 Pd4A -35.73(17)
Pd8A Pd6 Pd10 Pd4A 109.92(2)
Pd8 Pd6 Pd10 Pd4A 175.08(2)
Pd4 Pd6 Pd10 Pd4A -72.349(12)
Pd7 Pd6 Pd10 Pd4A 143.47(2)
Tl1 Pd6 Pd10 Pd4A -143.814(16)
Tl1A Pd6 Pd10 Pd4A 70.757(14)
C8 Pd6 Pd10 Pd7 8.4(6)
C5 Pd6 Pd10 Pd7 -179.20(17)
Pd8A Pd6 Pd10 Pd7 -33.546(19)
Pd8 Pd6 Pd10 Pd7 31.606(19)
Pd4 Pd6 Pd10 Pd7 144.18(2)
Pd4A Pd6 Pd10 Pd7 -143.47(2)
Tl1 Pd6 Pd10 Pd7 72.715(13)
Tl1A Pd6 Pd10 Pd7 -72.714(13)
C8 Pd6 Pd10 Pd4 -135.8(6)
C5 Pd6 Pd10 Pd4 36.62(17)
Pd8A Pd6 Pd10 Pd4 -177.73(2)
Pd8 Pd6 Pd10 Pd4 -112.57(2)
Pd4A Pd6 Pd10 Pd4 72.349(12)
Pd7 Pd6 Pd10 Pd4 -144.18(2)
Tl1 Pd6 Pd10 Pd4 -71.465(14)
Tl1A Pd6 Pd10 Pd4 143.107(15)
C8 Pd6 Pd10 Pd5A 43.6(6)
C5 Pd6 Pd10 Pd5A -144.03(17)
Pd8A Pd6 Pd10 Pd5A 1.62(3)
Pd8 Pd6 Pd10 Pd5A 66.77(3)
Pd4 Pd6 Pd10 Pd5A 179.35(2)
Pd4A Pd6 Pd10 Pd5A -108.30(2)
Pd7 Pd6 Pd10 Pd5A 35.167(18)
Tl1 Pd6 Pd10 Pd5A 107.882(18)
Tl1A Pd6 Pd10 Pd5A -37.546(17)
C8 Pd6 Pd10 Pd5 -26.7(6)
C5 Pd6 Pd10 Pd5 145.72(17)
Pd8A Pd6 Pd10 Pd5 -68.63(3)
Pd8 Pd6 Pd10 Pd5 -3.48(3)
Pd4 Pd6 Pd10 Pd5 109.10(2)
Pd4A Pd6 Pd10 Pd5 -178.55(2)
Pd7 Pd6 Pd10 Pd5 -35.083(18)
Tl1 Pd6 Pd10 Pd5 37.631(17)
Tl1A Pd6 Pd10 Pd5 -107.797(18)
C8 Pd6 Pd10 Pd3 -99.8(6)
C5 Pd6 Pd10 Pd3 72.58(17)
Pd8A Pd6 Pd10 Pd3 -141.765(18)
Pd8 Pd6 Pd10 Pd3 -76.61(2)
Pd4 Pd6 Pd10 Pd3 35.961(16)
Pd4A Pd6 Pd10 Pd3 108.311(18)
Pd7 Pd6 Pd10 Pd3 -108.22(2)
Tl1 Pd6 Pd10 Pd3 -35.504(14)
Tl1A Pd6 Pd10 Pd3 179.068(16)
C8 Pd6 Pd10 Pd3A 116.6(6)
C5 Pd6 Pd10 Pd3A -70.99(17)
Pd8A Pd6 Pd10 Pd3A 74.66(2)
Pd8 Pd6 Pd10 Pd3A 139.811(18)
Pd4 Pd6 Pd10 Pd3A -107.615(18)
Pd4A Pd6 Pd10 Pd3A -35.266(17)
Pd7 Pd6 Pd10 Pd3A 108.21(2)
Tl1 Pd6 Pd10 Pd3A -179.080(17)
Tl1A Pd6 Pd10 Pd3A 35.492(14)
C8 Pd6 Pd10 Tl1A 81.1(6)
C5 Pd6 Pd10 Tl1A -106.49(17)
Pd8A Pd6 Pd10 Tl1A 39.167(15)
Pd8 Pd6 Pd10 Tl1A 104.319(17)
Pd4 Pd6 Pd10 Tl1A -143.107(15)
Pd4A Pd6 Pd10 Tl1A -70.757(14)
Pd7 Pd6 Pd10 Tl1A 72.714(13)
Tl1 Pd6 Pd10 Tl1A 145.428(9)
C8 Pd6 Pd10 Tl1 -64.3(6)
C5 Pd6 Pd10 Tl1 108.09(17)
Pd8A Pd6 Pd10 Tl1 -106.261(16)
Pd8 Pd6 Pd10 Tl1 -41.109(16)
Pd4 Pd6 Pd10 Tl1 71.465(14)
Pd4A Pd6 Pd10 Tl1 143.814(16)
Pd7 Pd6 Pd10 Tl1 -72.715(13)
Tl1A Pd6 Pd10 Tl1 -145.428(9)
C3 Pd5 Pd10 Pd2 -108.88(12)
C9 Pd5 Pd10 Pd2 38.30(16)
P7 Pd5 Pd10 Pd2 144.83(14)
Pd7 Pd5 Pd10 Pd2 -142.194(19)
Pd5A Pd5 Pd10 Pd2 -71.887(18)
Tl1 Pd5 Pd10 Pd2 144.228(17)
Pd3 Pd5 Pd10 Pd2 73.294(16)
C3 Pd5 Pd10 Pd1 -148.60(12)
C9 Pd5 Pd10 Pd1 -1.43(16)
P7 Pd5 Pd10 Pd1 105.11(14)
Pd2 Pd5 Pd10 Pd1 -39.722(19)
Pd7 Pd5 Pd10 Pd1 178.08(2)
Pd5A Pd5 Pd10 Pd1 -111.61(2)
Tl1 Pd5 Pd10 Pd1 104.51(2)
Pd3 Pd5 Pd10 Pd1 33.57(2)
C3 Pd5 Pd10 Pd4A 44.7(4)
C9 Pd5 Pd10 Pd4A -168.1(4)
P7 Pd5 Pd10 Pd4A -61.6(4)
Pd2 Pd5 Pd10 Pd4A 153.6(4)
Pd7 Pd5 Pd10 Pd4A 11.4(4)
Pd5A Pd5 Pd10 Pd4A 81.7(4)
Tl1 Pd5 Pd10 Pd4A -62.2(4)
Pd3 Pd5 Pd10 Pd4A -133.1(4)
C3 Pd5 Pd10 Pd7 33.31(12)
C9 Pd5 Pd10 Pd7 -179.51(16)
P7 Pd5 Pd10 Pd7 -72.97(14)
Pd2 Pd5 Pd10 Pd7 142.194(19)
Pd5A Pd5 Pd10 Pd7 70.307(18)
Tl1 Pd5 Pd10 Pd7 -73.578(13)
Pd3 Pd5 Pd10 Pd7 -144.512(19)
C3 Pd5 Pd10 Pd4 138.50(12)
C9 Pd5 Pd10 Pd4 -74.32(16)
P7 Pd5 Pd10 Pd4 32.21(14)
Pd2 Pd5 Pd10 Pd4 -112.62(2)
Pd7 Pd5 Pd10 Pd4 105.187(19)
Pd5A Pd5 Pd10 Pd4 175.494(19)
Tl1 Pd5 Pd10 Pd4 31.609(18)
Pd3 Pd5 Pd10 Pd4 -39.32(2)
C3 Pd5 Pd10 Pd5A -36.99(12)
C9 Pd5 Pd10 Pd5A 110.18(16)
P7 Pd5 Pd10 Pd5A -143.28(14)
Pd2 Pd5 Pd10 Pd5A 71.887(18)
Pd7 Pd5 Pd10 Pd5A -70.307(18)
Tl1 Pd5 Pd10 Pd5A -143.88(2)
Pd3 Pd5 Pd10 Pd5A 145.18(2)
C3 Pd5 Pd10 Pd6 69.02(12)
C9 Pd5 Pd10 Pd6 -143.80(16)
P7 Pd5 Pd10 Pd6 -37.27(14)
Pd2 Pd5 Pd10 Pd6 177.90(2)
Pd7 Pd5 Pd10 Pd6 35.706(18)
Pd5A Pd5 Pd10 Pd6 106.01(2)
Tl1 Pd5 Pd10 Pd6 -37.872(18)
Pd3 Pd5 Pd10 Pd6 -108.81(2)
C3 Pd5 Pd10 Pd3 177.82(12)
C9 Pd5 Pd10 Pd3 -35.00(16)
P7 Pd5 Pd10 Pd3 71.54(14)
Pd2 Pd5 Pd10 Pd3 -73.294(16)
Pd7 Pd5 Pd10 Pd3 144.512(19)
Pd5A Pd5 Pd10 Pd3 -145.18(2)
Tl1 Pd5 Pd10 Pd3 70.934(14)
C3 Pd5 Pd10 Pd3A -74.52(12)
C9 Pd5 Pd10 Pd3A 72.66(16)
P7 Pd5 Pd10 Pd3A 179.19(13)
Pd2 Pd5 Pd10 Pd3A 34.358(18)
Pd7 Pd5 Pd10 Pd3A -107.84(2)
Pd5A Pd5 Pd10 Pd3A -37.53(2)
Tl1 Pd5 Pd10 Pd3A 178.586(19)
Pd3 Pd5 Pd10 Pd3A 107.653(15)
C3 Pd5 Pd10 Tl1A -3.07(12)
C9 Pd5 Pd10 Tl1A 144.11(16)
P7 Pd5 Pd10 Tl1A -109.36(14)
Pd2 Pd5 Pd10 Tl1A 105.811(19)
Pd7 Pd5 Pd10 Tl1A -36.382(15)
Pd5A Pd5 Pd10 Tl1A 33.92(2)
Tl1 Pd5 Pd10 Tl1A -109.961(12)
Pd3 Pd5 Pd10 Tl1A 179.106(18)
C3 Pd5 Pd10 Tl1 106.89(12)
C9 Pd5 Pd10 Tl1 -105.93(16)
P7 Pd5 Pd10 Tl1 0.60(14)
Pd2 Pd5 Pd10 Tl1 -144.228(17)
Pd7 Pd5 Pd10 Tl1 73.578(13)
Pd5A Pd5 Pd10 Tl1 143.88(2)
Pd3 Pd5 Pd10 Tl1 -70.934(14)
C6 Pd3 Pd10 Pd2 114.31(17)
C9 Pd3 Pd10 Pd2 -33.84(17)
P11 Pd3 Pd10 Pd2 -142.8(3)
Pd1 Pd3 Pd10 Pd2 77.862(14)
Tl1 Pd3 Pd10 Pd2 -141.487(13)
Pd5 Pd3 Pd10 Pd2 -69.945(14)
Pd4 Pd3 Pd10 Pd2 148.135(17)
C6 Pd3 Pd10 Pd1 36.45(17)
C9 Pd3 Pd10 Pd1 -111.70(17)
P11 Pd3 Pd10 Pd1 139.4(3)
Pd2 Pd3 Pd10 Pd1 -77.862(14)
Tl1 Pd3 Pd10 Pd1 140.651(13)
Pd5 Pd3 Pd10 Pd1 -147.807(17)
Pd4 Pd3 Pd10 Pd1 70.273(14)
C6 Pd3 Pd10 Pd4A 1.72(17)
C9 Pd3 Pd10 Pd4A -146.43(17)
P11 Pd3 Pd10 Pd4A 104.6(3)
Pd1 Pd3 Pd10 Pd4A -34.735(18)
Pd2 Pd3 Pd10 Pd4A -112.60(2)
Tl1 Pd3 Pd10 Pd4A 105.916(18)
Pd5 Pd3 Pd10 Pd4A 177.46(2)
Pd4 Pd3 Pd10 Pd4A 35.54(2)
C6 Pd3 Pd10 Pd7 -140.73(17)
C9 Pd3 Pd10 Pd7 71.12(18)
P11 Pd3 Pd10 Pd7 -37.8(3)
Pd1 Pd3 Pd10 Pd7 -177.182(16)
Pd2 Pd3 Pd10 Pd7 104.956(16)
Tl1 Pd3 Pd10 Pd7 -36.531(13)
Pd5 Pd3 Pd10 Pd7 35.011(16)
Pd4 Pd3 Pd10 Pd7 -106.909(18)
C6 Pd3 Pd10 Pd4 -33.82(17)
C9 Pd3 Pd10 Pd4 178.03(18)
P11 Pd3 Pd10 Pd4 69.1(3)
Pd1 Pd3 Pd10 Pd4 -70.273(14)
Pd2 Pd3 Pd10 Pd4 -148.135(17)
Tl1 Pd3 Pd10 Pd4 70.378(13)
Pd5 Pd3 Pd10 Pd4 141.920(19)
C6 Pd3 Pd10 Pd5A 149.33(17)
C9 Pd3 Pd10 Pd5A 1.18(18)
P11 Pd3 Pd10 Pd5A -107.8(3)
Pd1 Pd3 Pd10 Pd5A 112.875(19)
Pd2 Pd3 Pd10 Pd5A 35.013(17)
Tl1 Pd3 Pd10 Pd5A -106.474(18)
Pd5 Pd3 Pd10 Pd5A -34.93(2)
Pd4 Pd3 Pd10 Pd5A -176.85(2)
C6 Pd3 Pd10 Pd6 -68.32(17)
C9 Pd3 Pd10 Pd6 143.53(17)
P11 Pd3 Pd10 Pd6 34.6(3)
Pd1 Pd3 Pd10 Pd6 -104.775(16)
Pd2 Pd3 Pd10 Pd6 177.363(17)
Tl1 Pd3 Pd10 Pd6 35.875(13)
Pd5 Pd3 Pd10 Pd6 107.418(18)
Pd4 Pd3 Pd10 Pd6 -34.502(16)
C6 Pd3 Pd10 Pd5 -175.74(17)
C9 Pd3 Pd10 Pd5 36.11(17)
P11 Pd3 Pd10 Pd5 -72.8(3)
Pd1 Pd3 Pd10 Pd5 147.807(17)
Pd2 Pd3 Pd10 Pd5 69.945(14)
Tl1 Pd3 Pd10 Pd5 -71.542(13)
Pd4 Pd3 Pd10 Pd5 -141.920(19)
C6 Pd3 Pd10 Pd3A 75.71(17)
C9 Pd3 Pd10 Pd3A -72.43(18)
P11 Pd3 Pd10 Pd3A 179(18)
Pd1 Pd3 Pd10 Pd3A 39.264(13)
Pd2 Pd3 Pd10 Pd3A -38.598(14)
Tl1 Pd3 Pd10 Pd3A 179.914(15)
Pd5 Pd3 Pd10 Pd3A -108.543(17)
Pd4 Pd3 Pd10 Pd3A 109.537(17)
C6 Pd3 Pd10 Tl1A 56.4(8)
C9 Pd3 Pd10 Tl1A -91.8(8)
P11 Pd3 Pd10 Tl1A 159.3(8)
Pd1 Pd3 Pd10 Tl1A 19.9(8)
Pd2 Pd3 Pd10 Tl1A -57.9(8)
Tl1 Pd3 Pd10 Tl1A 160.6(8)
Pd5 Pd3 Pd10 Tl1A -127.9(8)
Pd4 Pd3 Pd10 Tl1A 90.2(8)
C6 Pd3 Pd10 Tl1 -104.20(17)
C9 Pd3 Pd10 Tl1 107.65(17)
P11 Pd3 Pd10 Tl1 -1.3(3)
Pd1 Pd3 Pd10 Tl1 -140.651(13)
Pd2 Pd3 Pd10 Tl1 141.487(13)
Pd5 Pd3 Pd10 Tl1 71.542(13)
Pd4 Pd3 Pd10 Tl1 -70.378(13)
C7 Pd3A Pd10 Pd2 -114.67(17)
C4 Pd3A Pd10 Pd2 37.49(17)
P6 Pd3A Pd10 Pd2 141.0(2)
Pd1 Pd3A Pd10 Pd2 -78.293(14)
Tl1A Pd3A Pd10 Pd2 141.277(13)
Pd5A Pd3A Pd10 Pd2 70.804(14)
Pd4A Pd3A Pd10 Pd2 -148.946(17)
C7 Pd3A Pd10 Pd1 -36.38(17)
C4 Pd3A Pd10 Pd1 115.78(18)
P6 Pd3A Pd10 Pd1 -140.7(2)
Pd2 Pd3A Pd10 Pd1 78.293(14)
Tl1A Pd3A Pd10 Pd1 -140.430(13)
Pd5A Pd3A Pd10 Pd1 149.097(17)
Pd4A Pd3A Pd10 Pd1 -70.653(14)
C7 Pd3A Pd10 Pd4A 34.28(17)
C4 Pd3A Pd10 Pd4A -173.56(18)
P6 Pd3A Pd10 Pd4A -70.0(2)
Pd2 Pd3A Pd10 Pd4A 148.946(17)
Pd1 Pd3A Pd10 Pd4A 70.653(14)
Tl1A Pd3A Pd10 Pd4A -69.776(14)
Pd5A Pd3A Pd10 Pd4A -140.250(19)
C7 Pd3A Pd10 Pd7 140.93(17)
C4 Pd3A Pd10 Pd7 -66.91(18)
P6 Pd3A Pd10 Pd7 36.6(2)
Pd2 Pd3A Pd10 Pd7 -104.403(16)
Pd1 Pd3A Pd10 Pd7 177.304(17)
Tl1A Pd3A Pd10 Pd7 36.874(14)
Pd5A Pd3A Pd10 Pd7 -33.599(16)
Pd4A Pd3A Pd10 Pd7 106.651(18)
C7 Pd3A Pd10 Pd4 -1.47(17)
C4 Pd3A Pd10 Pd4 150.69(18)
P6 Pd3A Pd10 Pd4 -105.7(2)
Pd2 Pd3A Pd10 Pd4 113.20(2)
Pd1 Pd3A Pd10 Pd4 34.911(18)
Tl1A Pd3A Pd10 Pd4 -105.518(18)
Pd5A Pd3A Pd10 Pd4 -175.99(2)
Pd4A Pd3A Pd10 Pd4 -35.74(2)
C7 Pd3A Pd10 Pd5A 174.53(17)
C4 Pd3A Pd10 Pd5A -33.31(18)
P6 Pd3A Pd10 Pd5A 70.2(2)
Pd2 Pd3A Pd10 Pd5A -70.804(14)
Pd1 Pd3A Pd10 Pd5A -149.097(17)
Tl1A Pd3A Pd10 Pd5A 70.474(13)
Pd4A Pd3A Pd10 Pd5A 140.250(19)
C7 Pd3A Pd10 Pd6 68.29(17)
C4 Pd3A Pd10 Pd6 -139.55(18)
P6 Pd3A Pd10 Pd6 -36.0(2)
Pd2 Pd3A Pd10 Pd6 -177.042(17)
Pd1 Pd3A Pd10 Pd6 104.665(16)
Tl1A Pd3A Pd10 Pd6 -35.765(14)
Pd5A Pd3A Pd10 Pd6 -106.239(18)
Pd4A Pd3A Pd10 Pd6 34.011(16)
C7 Pd3A Pd10 Pd5 -148.70(17)
C4 Pd3A Pd10 Pd5 3.46(18)
P6 Pd3A Pd10 Pd5 107.0(2)
Pd2 Pd3A Pd10 Pd5 -34.025(17)
Pd1 Pd3A Pd10 Pd5 -112.319(19)
Tl1A Pd3A Pd10 Pd5 107.252(17)
Pd5A Pd3A Pd10 Pd5 36.78(2)
Pd4A Pd3A Pd10 Pd5 177.03(2)
C7 Pd3A Pd10 Pd3 -75.57(17)
C4 Pd3A Pd10 Pd3 76.59(18)
P6 Pd3A Pd10 Pd3 -179.9(2)
Pd2 Pd3A Pd10 Pd3 39.100(13)
Pd1 Pd3A Pd10 Pd3 -39.193(13)
Tl1A Pd3A Pd10 Pd3 -179.622(15)
Pd5A Pd3A Pd10 Pd3 109.904(17)
Pd4A Pd3A Pd10 Pd3 -109.846(17)
C7 Pd3A Pd10 Tl1A 104.05(17)
C4 Pd3A Pd10 Tl1A -103.79(18)
P6 Pd3A Pd10 Tl1A -0.2(2)
Pd2 Pd3A Pd10 Tl1A -141.277(13)
Pd1 Pd3A Pd10 Tl1A 140.430(13)
Pd5A Pd3A Pd10 Tl1A -70.474(13)
Pd4A Pd3A Pd10 Tl1A 69.776(14)
C7 Pd3A Pd10 Tl1 -72.2(6)
C4 Pd3A Pd10 Tl1 80.0(6)
P6 Pd3A Pd10 Tl1 -176(25)
Pd2 Pd3A Pd10 Tl1 42.5(6)
Pd1 Pd3A Pd10 Tl1 -35.8(6)
Tl1A Pd3A Pd10 Tl1 -176(25)
Pd5A Pd3A Pd10 Tl1 113.3(6)
Pd4A Pd3A Pd10 Tl1 -106.5(6)
Pd4A Tl1A Pd10 Pd2 -112.631(19)
Pd8A Tl1A Pd10 Pd2 141.229(15)
Pd5A Tl1A Pd10 Pd2 35.948(15)
Pd6 Tl1A Pd10 Pd2 177.353(17)
Pd7 Tl1A Pd10 Pd2 105.506(15)
Pd3A Tl1A Pd10 Pd2 -38.027(14)
Pd4A Tl1A Pd10 Pd1 -35.337(15)
Pd8A Tl1A Pd10 Pd1 -141.477(14)
Pd5A Tl1A Pd10 Pd1 113.241(17)
Pd6 Tl1A Pd10 Pd1 -105.354(14)
Pd7 Tl1A Pd10 Pd1 -177.200(16)
Pd3A Tl1A Pd10 Pd1 39.266(14)
Pd8A Tl1A Pd10 Pd4A -106.140(16)
Pd5A Tl1A Pd10 Pd4A 148.579(19)
Pd6 Tl1A Pd10 Pd4A -70.016(14)
Pd7 Tl1A Pd10 Pd4A -141.863(16)
Pd3A Tl1A Pd10 Pd4A 74.604(16)
Pd4A Tl1A Pd10 Pd7 141.863(16)
Pd8A Tl1A Pd10 Pd7 35.723(12)
Pd5A Tl1A Pd10 Pd7 -69.559(13)
Pd6 Tl1A Pd10 Pd7 71.846(11)
Pd3A Tl1A Pd10 Pd7 -143.534(13)
Pd4A Tl1A Pd10 Pd4 34.63(2)
Pd8A Tl1A Pd10 Pd4 -71.508(18)
Pd5A Tl1A Pd10 Pd4 -176.79(2)
Pd6 Tl1A Pd10 Pd4 -35.384(15)
Pd7 Tl1A Pd10 Pd4 -107.231(18)
Pd3A Tl1A Pd10 Pd4 109.235(18)
Pd4A Tl1A Pd10 Pd5A -148.579(19)
Pd8A Tl1A Pd10 Pd5A 105.282(15)
Pd6 Tl1A Pd10 Pd5A 141.405(15)
Pd7 Tl1A Pd10 Pd5A 69.559(13)
Pd3A Tl1A Pd10 Pd5A -73.975(15)
Pd4A Tl1A Pd10 Pd6 70.016(14)
Pd8A Tl1A Pd10 Pd6 -36.124(12)
Pd5A Tl1A Pd10 Pd6 -141.405(15)
Pd7 Tl1A Pd10 Pd6 -71.846(11)
Pd3A Tl1A Pd10 Pd6 144.620(14)
Pd4A Tl1A Pd10 Pd5 177.41(2)
Pd8A Tl1A Pd10 Pd5 71.268(18)
Pd5A Tl1A Pd10 Pd5 -34.014(19)
Pd6 Tl1A Pd10 Pd5 107.392(18)
Pd7 Tl1A Pd10 Pd5 35.545(15)
Pd3A Tl1A Pd10 Pd5 -107.989(18)
Pd4A Tl1A Pd10 Pd3 -55.1(8)
Pd8A Tl1A Pd10 Pd3 -161.2(8)
Pd5A Tl1A Pd10 Pd3 93.5(8)
Pd6 Tl1A Pd10 Pd3 -125.1(8)
Pd7 Tl1A Pd10 Pd3 163.0(8)
Pd3A Tl1A Pd10 Pd3 19.5(8)
Pd4A Tl1A Pd10 Pd3A -74.604(16)
Pd8A Tl1A Pd10 Pd3A 179.257(14)
Pd5A Tl1A Pd10 Pd3A 73.975(15)
Pd6 Tl1A Pd10 Pd3A -144.620(14)
Pd7 Tl1A Pd10 Pd3A 143.534(13)
Pd4A Tl1A Pd10 Tl1 105.300(16)
Pd8A Tl1A Pd10 Tl1 -0.839(14)
Pd5A Tl1A Pd10 Tl1 -106.121(16)
Pd6 Tl1A Pd10 Tl1 35.284(10)
Pd7 Tl1A Pd10 Tl1 -36.562(10)
Pd3A Tl1A Pd10 Tl1 179.904(15)
Pd4 Tl1 Pd10 Pd2 113.410(19)
Pd8 Tl1 Pd10 Pd2 -139.929(14)
Pd5 Tl1 Pd10 Pd2 -35.087(15)
Pd3 Tl1 Pd10 Pd2 38.633(14)
Pd6 Tl1 Pd10 Pd2 -177.059(17)
Pd7 Tl1 Pd10 Pd2 -105.181(15)
Pd4 Tl1 Pd10 Pd1 35.903(16)
Pd8 Tl1 Pd10 Pd1 142.564(14)
Pd5 Tl1 Pd10 Pd1 -112.594(18)
Pd3 Tl1 Pd10 Pd1 -38.873(14)
Pd6 Tl1 Pd10 Pd1 105.434(15)
Pd7 Tl1 Pd10 Pd1 177.313(17)
Pd4 Tl1 Pd10 Pd4A -34.52(2)
Pd8 Tl1 Pd10 Pd4A 72.137(18)
Pd5 Tl1 Pd10 Pd4A 176.98(2)
Pd3 Tl1 Pd10 Pd4A -109.301(18)
Pd6 Tl1 Pd10 Pd4A 35.007(16)
Pd7 Tl1 Pd10 Pd4A 106.886(18)
Pd4 Tl1 Pd10 Pd7 -141.410(16)
Pd8 Tl1 Pd10 Pd7 -34.748(12)
Pd5 Tl1 Pd10 Pd7 70.093(13)
Pd3 Tl1 Pd10 Pd7 143.814(13)
Pd6 Tl1 Pd10 Pd7 -71.879(11)
Pd8 Tl1 Pd10 Pd4 106.661(15)
Pd5 Tl1 Pd10 Pd4 -148.497(18)
Pd3 Tl1 Pd10 Pd4 -74.777(16)
Pd6 Tl1 Pd10 Pd4 69.531(14)
Pd7 Tl1 Pd10 Pd4 141.410(16)
Pd4 Tl1 Pd10 Pd5A -175.93(2)
Pd8 Tl1 Pd10 Pd5A -69.267(18)
Pd5 Tl1 Pd10 Pd5A 35.574(19)
Pd3 Tl1 Pd10 Pd5A 109.295(18)
Pd6 Tl1 Pd10 Pd5A -106.397(18)
Pd7 Tl1 Pd10 Pd5A -34.519(15)
Pd4 Tl1 Pd10 Pd6 -69.531(14)
Pd8 Tl1 Pd10 Pd6 37.130(12)
Pd5 Tl1 Pd10 Pd6 141.972(15)
Pd3 Tl1 Pd10 Pd6 -144.308(13)
Pd7 Tl1 Pd10 Pd6 71.879(11)
Pd4 Tl1 Pd10 Pd5 148.497(18)
Pd8 Tl1 Pd10 Pd5 -104.842(14)
Pd3 Tl1 Pd10 Pd5 73.720(15)
Pd6 Tl1 Pd10 Pd5 -141.972(15)
Pd7 Tl1 Pd10 Pd5 -70.093(13)
Pd4 Tl1 Pd10 Pd3 74.777(16)
Pd8 Tl1 Pd10 Pd3 -178.562(13)
Pd5 Tl1 Pd10 Pd3 -73.720(15)
Pd6 Tl1 Pd10 Pd3 144.308(13)
Pd7 Tl1 Pd10 Pd3 -143.814(13)
Pd4 Tl1 Pd10 Pd3A 71.4(6)
Pd8 Tl1 Pd10 Pd3A 178(25)
Pd5 Tl1 Pd10 Pd3A -77.1(6)
Pd3 Tl1 Pd10 Pd3A -3.4(6)
Pd6 Tl1 Pd10 Pd3A 140.9(6)
Pd7 Tl1 Pd10 Pd3A -147.2(6)
Pd4 Tl1 Pd10 Tl1A -104.840(16)
Pd8 Tl1 Pd10 Tl1A 1.822(14)
Pd5 Tl1 Pd10 Tl1A 106.663(15)
Pd3 Tl1 Pd10 Tl1A -179.616(15)
Pd6 Tl1 Pd10 Tl1A -35.309(11)
Pd7 Tl1 Pd10 Tl1A 36.570(10)
C6 Pd1 P1 C11 167.5(3)
C7 Pd1 P1 C11 -43.5(3)
Pd10 Pd1 P1 C11 57.5(8)
Pd4 Pd1 P1 C11 -154.9(3)
Pd4A Pd1 P1 C11 -80.9(3)
Pd3 Pd1 P1 C11 130.0(3)
Pd3A Pd1 P1 C11 -6.7(3)
Pd2 Pd1 P1 C11 60.8(3)
C6 Pd1 P1 C13 -76.2(3)
C7 Pd1 P1 C13 72.7(3)
Pd10 Pd1 P1 C13 173.8(7)
Pd4 Pd1 P1 C13 -38.7(2)
Pd4A Pd1 P1 C13 35.4(2)
Pd3 Pd1 P1 C13 -113.7(2)
Pd3A Pd1 P1 C13 109.6(2)
Pd2 Pd1 P1 C13 177.1(2)
C6 Pd1 P1 C12 39.1(3)
C7 Pd1 P1 C12 -171.9(3)
Pd10 Pd1 P1 C12 -70.9(8)
Pd4 Pd1 P1 C12 76.7(3)
Pd4A Pd1 P1 C12 150.7(3)
Pd3 Pd1 P1 C12 1.6(3)
Pd3A Pd1 P1 C12 -135.1(3)
Pd2 Pd1 P1 C12 -67.5(3)
C9 Pd2 P2 C21 70.6(5)
C4 Pd2 P2 C21 -77.7(5)
Pd10 Pd2 P2 C21 179.8(4)
Pd5 Pd2 P2 C21 44.0(5)
Pd5A Pd2 P2 C21 -56.1(5)
Pd3A Pd2 P2 C21 -123.9(5)
Pd3 Pd2 P2 C21 115.7(5)
Pd1 Pd2 P2 C21 175.4(5)
C9 Pd2 P2 C23 -49.3(3)
C4 Pd2 P2 C23 162.3(3)
Pd10 Pd2 P2 C23 59.8(3)
Pd5 Pd2 P2 C23 -75.9(3)
Pd5A Pd2 P2 C23 -176.0(3)
Pd3A Pd2 P2 C23 116.2(3)
Pd3 Pd2 P2 C23 -4.3(3)
Pd1 Pd2 P2 C23 55.5(3)
C9 Pd2 P2 C22 -169.6(4)
C4 Pd2 P2 C22 42.0(4)
Pd10 Pd2 P2 C22 -60.5(4)
Pd5 Pd2 P2 C22 163.8(4)
Pd5A Pd2 P2 C22 63.7(4)
Pd3A Pd2 P2 C22 -4.1(4)
Pd3 Pd2 P2 C22 -124.6(4)
Pd1 Pd2 P2 C22 -64.8(4)
C2 Pd8 P3 C32A -155.7(7)
C8 Pd8 P3 C32A -3.0(7)
Pd7 Pd8 P3 C32A 156.1(6)
Pd9 Pd8 P3 C32A -116.9(6)
Pd6 Pd8 P3 C32A 35.7(6)
Pd8A Pd8 P3 C32A -42.7(6)
Tl1 Pd8 P3 C32A 104.3(6)
C2 Pd8 P3 C33A -29.1(5)
C8 Pd8 P3 C33A 123.6(5)
Pd7 Pd8 P3 C33A -77.3(5)
Pd9 Pd8 P3 C33A 9.7(5)
Pd6 Pd8 P3 C33A 162.3(5)
Pd8A Pd8 P3 C33A 83.9(5)
Tl1 Pd8 P3 C33A -129.1(5)
C2 Pd8 P3 C33 21.6(5)
C8 Pd8 P3 C33 174.4(5)
Pd7 Pd8 P3 C33 -26.5(6)
Pd9 Pd8 P3 C33 60.5(5)
Pd6 Pd8 P3 C33 -146.9(5)
Pd8A Pd8 P3 C33 134.6(5)
Tl1 Pd8 P3 C33 -78.4(5)
C2 Pd8 P3 C31 150.7(5)
C8 Pd8 P3 C31 -56.5(5)
Pd7 Pd8 P3 C31 102.6(5)
Pd9 Pd8 P3 C31 -170.4(5)
Pd6 Pd8 P3 C31 -17.8(5)
Pd8A Pd8 P3 C31 -96.3(5)
Tl1 Pd8 P3 C31 50.7(5)
C2 Pd8 P3 C31A 84.0(5)
C8 Pd8 P3 C31A -123.2(5)
Pd7 Pd8 P3 C31A 35.9(5)
Pd9 Pd8 P3 C31A 122.8(5)
Pd6 Pd8 P3 C31A -84.6(5)
Pd8A Pd8 P3 C31A -163.0(5)
Tl1 Pd8 P3 C31A -16.0(5)
C2 Pd8 P3 C32 -95.6(5)
C8 Pd8 P3 C32 57.2(5)
Pd7 Pd8 P3 C32 -143.7(5)
Pd9 Pd8 P3 C32 -56.8(5)
Pd6 Pd8 P3 C32 95.8(5)
Pd8A Pd8 P3 C32 17.4(5)
Tl1 Pd8 P3 C32 164.4(5)
C1 Pd8A P4 C41 154.9(4)
C8 Pd8A P4 C41 5.1(4)
Pd9 Pd8A P4 C41 117.7(4)
Pd6 Pd8A P4 C41 -38.0(4)
Pd7 Pd8A P4 C41 -137.8(4)
Pd8 Pd8A P4 C41 37.4(4)
Tl1A Pd8A P4 C41 -105.3(4)
C1 Pd8A P4 C42 35.5(5)
C8 Pd8A P4 C42 -114.3(4)
Pd9 Pd8A P4 C42 -1.7(4)
Pd6 Pd8A P4 C42 -157.3(4)
Pd7 Pd8A P4 C42 102.9(5)
Pd8 Pd8A P4 C42 -81.9(4)
Tl1A Pd8A P4 C42 135.4(4)
C1 Pd8A P4 C43 -82.6(3)
C8 Pd8A P4 C43 127.6(3)
Pd9 Pd8A P4 C43 -119.8(3)
Pd6 Pd8A P4 C43 84.5(3)
Pd7 Pd8A P4 C43 -15.2(4)
Pd8 Pd8A P4 C43 159.9(3)
Tl1A Pd8A P4 C43 17.2(3)
C2 Pd9 P5 C51 28.8(4)
C1 Pd9 P5 C51 -151.3(4)
Pd7 Pd9 P5 C51 114.3(4)
Pd8A Pd9 P5 C51 -115.4(4)
Pd8 Pd9 P5 C51 -10.1(4)
C2 Pd9 P5 C53 -91.7(4)
C1 Pd9 P5 C53 88.2(4)
Pd7 Pd9 P5 C53 -6.3(4)
Pd8A Pd9 P5 C53 124.0(3)
Pd8 Pd9 P5 C53 -130.6(3)
C2 Pd9 P5 C52 146.7(4)
C1 Pd9 P5 C52 -33.5(4)
Pd7 Pd9 P5 C52 -127.9(4)
Pd8A Pd9 P5 C52 2.4(4)
Pd8 Pd9 P5 C52 107.8(4)
C7 Pd3A P6 C63 22.4(5)
C4 Pd3A P6 C63 -130.9(5)
Pd10 Pd3A P6 C63 126.1(5)
Pd2 Pd3A P6 C63 -99.9(5)
Pd1 Pd3A P6 C63 -7.7(5)
Tl1A Pd3A P6 C63 125.9(5)
Pd5A Pd3A P6 C63 -170.7(5)
Pd4A Pd3A P6 C63 63.1(5)
C7 Pd3A P6 C61 -98.5(4)
C4 Pd3A P6 C61 108.2(4)
Pd10 Pd3A P6 C61 5.1(5)
Pd2 Pd3A P6 C61 139.2(4)
Pd1 Pd3A P6 C61 -128.6(4)
Tl1A Pd3A P6 C61 4.9(4)
Pd5A Pd3A P6 C61 68.4(4)
Pd4A Pd3A P6 C61 -57.8(4)
C7 Pd3A P6 C62A 177.4(14)
C4 Pd3A P6 C62A 24.1(14)
Pd10 Pd3A P6 C62A -78.9(14)
Pd2 Pd3A P6 C62A 55.1(14)
Pd1 Pd3A P6 C62A 147.3(14)
Tl1A Pd3A P6 C62A -79.1(14)
Pd5A Pd3A P6 C62A -15.7(14)
Pd4A Pd3A P6 C62A -141.9(14)
C7 Pd3A P6 C62 146.4(4)
C4 Pd3A P6 C62 -6.9(4)
Pd10 Pd3A P6 C62 -109.9(4)
Pd2 Pd3A P6 C62 24.1(4)
Pd1 Pd3A P6 C62 116.3(4)
Tl1A Pd3A P6 C62 -110.2(4)
Pd5A Pd3A P6 C62 -46.7(4)
Pd4A Pd3A P6 C62 -172.9(4)
C7 Pd3A P6 C61A -38.4(11)
C4 Pd3A P6 C61A 168.3(12)
Pd10 Pd3A P6 C61A 65.3(12)
Pd2 Pd3A P6 C61A -160.7(11)
Pd1 Pd3A P6 C61A -68.5(11)
Tl1A Pd3A P6 C61A 65.1(11)
Pd5A Pd3A P6 C61A 128.5(11)
Pd4A Pd3A P6 C61A 2.3(11)
C7 Pd3A P6 C63A 67.2(8)
C4 Pd3A P6 C63A -86.0(8)
Pd10 Pd3A P6 C63A 170.9(8)
Pd2 Pd3A P6 C63A -55.0(8)
Pd1 Pd3A P6 C63A 37.2(8)
Tl1A Pd3A P6 C63A 170.7(8)
Pd5A Pd3A P6 C63A -125.8(8)
Pd4A Pd3A P6 C63A 108.0(8)
C3 Pd5 P7 C72 120.5(3)
C9 Pd5 P7 C72 -28.5(3)
Pd10 Pd5 P7 C72 -133.8(3)
Pd2 Pd5 P7 C72 -1.9(3)
Pd7 Pd5 P7 C72 163.7(3)
Pd5A Pd5 P7 C72 95.3(3)
Tl1 Pd5 P7 C72 -133.3(3)
Pd3 Pd5 P7 C72 -72.5(3)
C3 Pd5 P7 C73 -9.1(4)
C9 Pd5 P7 C73 -158.1(4)
Pd10 Pd5 P7 C73 96.6(4)
Pd2 Pd5 P7 C73 -131.5(3)
Pd7 Pd5 P7 C73 34.1(4)
Pd5A Pd5 P7 C73 -34.3(4)
Tl1 Pd5 P7 C73 97.1(3)
Pd3 Pd5 P7 C73 157.9(3)
C3 Pd5 P7 C71 -122.8(3)
C9 Pd5 P7 C71 88.2(3)
Pd10 Pd5 P7 C71 -17.0(3)
Pd2 Pd5 P7 C71 114.8(3)
Pd7 Pd5 P7 C71 -79.6(3)
Pd5A Pd5 P7 C71 -147.9(3)
Tl1 Pd5 P7 C71 -16.5(3)
Pd3 Pd5 P7 C71 44.2(3)
C4 Pd5A P8 C83A -52.9(5)
C3 Pd5A P8 C83A 159.9(5)
Pd10 Pd5A P8 C83A 54.1(6)
Pd7 Pd5A P8 C83A 116.1(5)
Pd2 Pd5A P8 C83A -80.0(5)
Pd5 Pd5A P8 C83A -174.2(5)
Tl1A Pd5A P8 C83A 51.8(5)
Pd3A Pd5A P8 C83A -10.0(5)
C4 Pd5A P8 C81A 165.9(6)
C3 Pd5A P8 C81A 18.7(6)
Pd10 Pd5A P8 C81A -87.1(6)
Pd7 Pd5A P8 C81A -25.1(6)
Pd2 Pd5A P8 C81A 138.8(6)
Pd5 Pd5A P8 C81A 44.6(6)
Tl1A Pd5A P8 C81A -89.4(6)
Pd3A Pd5A P8 C81A -151.2(6)
C4 Pd5A P8 C82A 50.1(7)
C3 Pd5A P8 C82A -97.1(7)
Pd10 Pd5A P8 C82A 157.1(7)
Pd7 Pd5A P8 C82A -140.9(7)
Pd2 Pd5A P8 C82A 23.0(7)
Pd5 Pd5A P8 C82A -71.2(7)
Tl1A Pd5A P8 C82A 154.9(7)
Pd3A Pd5A P8 C82A 93.0(7)
C4 Pd5A P8 C81 -177.0(6)
C3 Pd5A P8 C81 35.8(6)
Pd10 Pd5A P8 C81 -70.0(6)
Pd7 Pd5A P8 C81 -8.0(6)
Pd2 Pd5A P8 C81 155.9(6)
Pd5 Pd5A P8 C81 61.7(6)
Tl1A Pd5A P8 C81 -72.3(6)
Pd3A Pd5A P8 C81 -134.1(6)
C4 Pd5A P8 C82 67.1(6)
C3 Pd5A P8 C82 -80.1(6)
Pd10 Pd5A P8 C82 174.1(6)
Pd7 Pd5A P8 C82 -123.9(6)
Pd2 Pd5A P8 C82 40.0(6)
Pd5 Pd5A P8 C82 -54.2(6)
Tl1A Pd5A P8 C82 171.9(6)
Pd3A Pd5A P8 C82 110.0(6)
C4 Pd5A P8 C83 -85.3(8)
C3 Pd5A P8 C83 127.6(7)
Pd10 Pd5A P8 C83 21.7(8)
Pd7 Pd5A P8 C83 83.8(7)
Pd2 Pd5A P8 C83 -112.3(7)
Pd5 Pd5A P8 C83 153.4(7)
Tl1A Pd5A P8 C83 19.5(7)
Pd3A Pd5A P8 C83 -42.4(7)
C5 Pd4A P9 C92 -169.9(3)
C7 Pd4A P9 C92 43.6(4)
Pd10 Pd4A P9 C92 -62.8(4)
Pd6 Pd4A P9 C92 -127.5(3)
Pd1 Pd4A P9 C92 76.5(3)
Pd4 Pd4A P9 C92 162.1(3)
Tl1A Pd4A P9 C92 -60.8(3)
Pd3A Pd4A P9 C92 3.5(3)
C5 Pd4A P9 C91 -45.9(3)
C7 Pd4A P9 C91 167.6(3)
Pd10 Pd4A P9 C91 61.2(4)
Pd6 Pd4A P9 C91 -3.5(3)
Pd1 Pd4A P9 C91 -159.6(3)
Pd4 Pd4A P9 C91 -73.9(3)
Tl1A Pd4A P9 C91 63.1(3)
Pd3A Pd4A P9 C91 127.5(3)
C5 Pd4A P9 C93 71.7(3)
C7 Pd4A P9 C93 -74.8(3)
Pd10 Pd4A P9 C93 178.8(3)
Pd6 Pd4A P9 C93 114.1(3)
Pd1 Pd4A P9 C93 -41.9(3)
Pd4 Pd4A P9 C93 43.7(3)
Tl1A Pd4A P9 C93 -179.3(3)
Pd3A Pd4A P9 C93 -114.9(3)
C5 Pd4 P10 C15 172.2(5)
C6 Pd4 P10 C15 -41.0(5)
Pd10 Pd4 P10 C15 71.9(6)
Pd6 Pd4 P10 C15 129.9(5)
Pd1 Pd4 P10 C15 -75.2(5)
Pd4A Pd4 P10 C15 -160.5(5)
Tl1 Pd4 P10 C15 63.3(5)
Pd3 Pd4 P10 C15 -0.7(5)
C5 Pd4 P10 C14 47.5(4)
C6 Pd4 P10 C14 -165.7(4)
Pd10 Pd4 P10 C14 -52.8(4)
Pd6 Pd4 P10 C14 5.2(4)
Pd1 Pd4 P10 C14 160.1(3)
Pd4A Pd4 P10 C14 74.8(4)
Tl1 Pd4 P10 C14 -61.4(3)
Pd3 Pd4 P10 C14 -125.4(3)
C5 Pd4 P10 C16 -68.9(3)
C6 Pd4 P10 C16 77.9(3)
Pd10 Pd4 P10 C16 -169.2(3)
Pd6 Pd4 P10 C16 -111.2(3)
Pd1 Pd4 P10 C16 43.7(3)
Pd4A Pd4 P10 C16 -41.6(3)
Tl1 Pd4 P10 C16 -177.8(3)
Pd3 Pd4 P10 C16 118.2(3)
C6 Pd3 P11 C19 -71.2(4)
C9 Pd3 P11 C19 77.5(4)
Pd10 Pd3 P11 C19 -173.9(4)
Pd1 Pd3 P11 C19 -38.9(3)
Pd2 Pd3 P11 C19 47.7(3)
Tl1 Pd3 P11 C19 -175.1(3)
Pd5 Pd3 P11 C19 118.3(3)
Pd4 Pd3 P11 C19 -109.7(3)
C6 Pd3 P11 C18 43.2(3)
C9 Pd3 P11 C18 -168.1(3)
Pd10 Pd3 P11 C18 -59.5(4)
Pd1 Pd3 P11 C18 75.5(3)
Pd2 Pd3 P11 C18 162.1(2)
Tl1 Pd3 P11 C18 -60.7(2)
Pd5 Pd3 P11 C18 -127.3(2)
Pd4 Pd3 P11 C18 4.7(3)
C6 Pd3 P11 C17 169.9(4)
C9 Pd3 P11 C17 -41.4(4)
Pd10 Pd3 P11 C17 67.2(4)
Pd1 Pd3 P11 C17 -157.8(3)
Pd2 Pd3 P11 C17 -71.2(3)
Tl1 Pd3 P11 C17 66.1(3)
Pd5 Pd3 P11 C17 -0.6(3)
Pd4 Pd3 P11 C17 131.4(3)
C2 Pd9 C1 O1 148.6(11)
P5 Pd9 C1 O1 -31.0(12)
Pd7 Pd9 C1 O1 122.0(12)
Pd8A Pd9 C1 O1 178.8(13)
Pd8 Pd9 C1 O1 175.9(11)
C2 Pd9 C1 Pd8A -30.2(7)
P5 Pd9 C1 Pd8A 150.20(15)
Pd7 Pd9 C1 Pd8A -56.75(17)
Pd8 Pd9 C1 Pd8A -2.9(3)
P4 Pd8A C1 O1 42.9(9)
C8 Pd8A C1 O1 152.6(7)
Pd9 Pd8A C1 O1 -179.1(10)
Pd6 Pd8A C1 O1 -117.4(8)
Pd7 Pd8A C1 O1 -123.3(9)
Pd8 Pd8A C1 O1 -176.4(8)
Tl1A Pd8A C1 O1 -61.8(9)
P4 Pd8A C1 Pd9 -138.08(19)
C8 Pd8A C1 Pd9 -28.3(6)
Pd6 Pd8A C1 Pd9 61.7(4)
Pd7 Pd8A C1 Pd9 55.78(17)
Pd8 Pd8A C1 Pd9 2.7(2)
Tl1A Pd8A C1 Pd9 117.26(17)
C1 Pd9 C2 O2 -141.7(11)
P5 Pd9 C2 O2 37.8(11)
Pd7 Pd9 C2 O2 -114.9(11)
Pd8A Pd9 C2 O2 -166.9(10)
Pd8 Pd9 C2 O2 -174.4(12)
C1 Pd9 C2 Pd8 32.7(6)
P5 Pd9 C2 Pd8 -147.77(14)
Pd7 Pd9 C2 Pd8 59.50(15)
Pd8A Pd9 C2 Pd8 7.5(3)
C8 Pd8 C2 O2 -159.1(6)
P3 Pd8 C2 O2 -52.7(8)
Pd7 Pd8 C2 O2 115.7(8)
Pd9 Pd8 C2 O2 175.8(9)
Pd6 Pd8 C2 O2 112.3(7)
Pd8A Pd8 C2 O2 169.1(7)
Tl1 Pd8 C2 O2 55.7(8)
C8 Pd8 C2 Pd9 25.1(6)
P3 Pd8 C2 Pd9 131.49(18)
Pd7 Pd8 C2 Pd9 -60.11(16)
Pd6 Pd8 C2 Pd9 -63.5(3)
Pd8A Pd8 C2 Pd9 -6.7(2)
Tl1 Pd8 C2 Pd9 -120.07(17)
Pd9 Pd7 C3 O3 -1.1(6)
Pd8 Pd7 C3 O3 55.5(7)
Pd10 Pd7 C3 O3 -179.1(6)
Pd8A Pd7 C3 O3 -55.4(7)
Pd5A Pd7 C3 O3 -136.0(7)
Pd5 Pd7 C3 O3 139.4(7)
Pd6 Pd7 C3 O3 179.8(3)
Tl1A Pd7 C3 O3 -119.9(6)
Tl1 Pd7 C3 O3 121.6(6)
Pd9 Pd7 C3 Pd5 -140.51(10)
Pd8 Pd7 C3 Pd5 -83.97(18)
Pd10 Pd7 C3 Pd5 41.51(14)
Pd8A Pd7 C3 Pd5 165.17(6)
Pd5A Pd7 C3 Pd5 84.60(13)
Pd6 Pd7 C3 Pd5 40.4(4)
Tl1A Pd7 C3 Pd5 100.68(14)
Tl1 Pd7 C3 Pd5 -17.84(17)
Pd9 Pd7 C3 Pd5A 134.89(10)
Pd8 Pd7 C3 Pd5A -168.57(6)
Pd10 Pd7 C3 Pd5A -43.09(13)
Pd8A Pd7 C3 Pd5A 80.57(19)
Pd5 Pd7 C3 Pd5A -84.60(13)
Pd6 Pd7 C3 Pd5A -44.2(4)
Tl1A Pd7 C3 Pd5A 16.08(16)
Tl1 Pd7 C3 Pd5A -102.44(13)
C9 Pd5 C3 O3 88.6(6)
P7 Pd5 C3 O3 -20.7(5)
Pd10 Pd5 C3 O3 -179.7(4)
Pd2 Pd5 C3 O3 124.6(4)
Pd7 Pd5 C3 O3 -138.6(5)
Pd5A Pd5 C3 O3 136.7(5)
Tl1 Pd5 C3 O3 -120.8(4)
Pd3 Pd5 C3 O3 -176.0(3)
C9 Pd5 C3 Pd7 -132.8(3)
P7 Pd5 C3 Pd7 117.98(14)
Pd10 Pd5 C3 Pd7 -41.09(14)
Pd2 Pd5 C3 Pd7 -96.75(13)
Pd5A Pd5 C3 Pd7 -84.64(17)
Tl1 Pd5 C3 Pd7 17.89(17)
Pd3 Pd5 C3 Pd7 -37.4(3)
C9 Pd5 C3 Pd5A -48.1(4)
P7 Pd5 C3 Pd5A -157.38(10)
Pd10 Pd5 C3 Pd5A 43.55(10)
Pd2 Pd5 C3 Pd5A -12.11(13)
Pd7 Pd5 C3 Pd5A 84.64(17)
Tl1 Pd5 C3 Pd5A 102.53(9)
Pd3 Pd5 C3 Pd5A 47.3(3)
C4 Pd5A C3 O3 -86.9(6)
P8 Pd5A C3 O3 18.4(5)
Pd10 Pd5A C3 O3 178.8(4)
Pd7 Pd5A C3 O3 136.0(5)
Pd2 Pd5A C3 O3 -125.6(4)
Pd5 Pd5A C3 O3 -137.6(5)
Tl1A Pd5A C3 O3 119.6(4)
Pd3A Pd5A C3 O3 179.6(3)
C4 Pd5A C3 Pd7 137.1(3)
P8 Pd5A C3 Pd7 -117.60(14)
Pd10 Pd5A C3 Pd7 42.76(13)
Pd2 Pd5A C3 Pd7 98.42(13)
Pd5 Pd5A C3 Pd7 86.42(16)
Tl1A Pd5A C3 Pd7 -16.39(17)
Pd3A Pd5A C3 Pd7 43.6(3)
C4 Pd5A C3 Pd5 50.7(4)
P8 Pd5A C3 Pd5 155.97(10)
Pd10 Pd5A C3 Pd5 -43.67(10)
Pd7 Pd5A C3 Pd5 -86.42(16)
Pd2 Pd5A C3 Pd5 11.99(12)
Tl1A Pd5A C3 Pd5 -102.81(10)
Pd3A Pd5A C3 Pd5 -42.9(3)
C3 Pd5A C4 O4 75.6(7)
P8 Pd5A C4 O4 -29.6(6)
Pd10 Pd5A C4 O4 169.9(6)
Pd7 Pd5A C4 O4 171.3(4)
Pd2 Pd5A C4 O4 127.5(7)
Pd5 Pd5A C4 O4 112.4(6)
Tl1A Pd5A C4 O4 -130.4(6)
Pd3A Pd5A C4 O4 -148.5(7)
C3 Pd5A C4 Pd3A -136.0(3)
P8 Pd5A C4 Pd3A 118.88(16)
Pd10 Pd5A C4 Pd3A -41.60(16)
Pd7 Pd5A C4 Pd3A -40.3(4)
Pd2 Pd5A C4 Pd3A -84.02(19)
Pd5 Pd5A C4 Pd3A -99.19(16)
Tl1A Pd5A C4 Pd3A 18.01(19)
C3 Pd5A C4 Pd2 -52.0(4)
P8 Pd5A C4 Pd2 -157.10(14)
Pd10 Pd5A C4 Pd2 42.41(14)
Pd7 Pd5A C4 Pd2 43.7(4)
Pd5 Pd5A C4 Pd2 -15.18(19)
Tl1A Pd5A C4 Pd2 102.03(14)
Pd3A Pd5A C4 Pd2 84.02(19)
C7 Pd3A C4 O4 -89.6(8)
P6 Pd3A C4 O4 17.3(7)
Pd10 Pd3A C4 O4 -174.8(7)
Pd2 Pd3A C4 O4 -133.2(8)
Pd1 Pd3A C4 O4 -122.5(6)
Tl1A Pd3A C4 O4 127.7(7)
Pd5A Pd3A C4 O4 145.0(8)
Pd4A Pd3A C4 O4 176.0(5)
C7 Pd3A C4 Pd5A 125.3(4)
P6 Pd3A C4 Pd5A -127.71(16)
Pd10 Pd3A C4 Pd5A 40.14(15)
Pd2 Pd3A C4 Pd5A 81.81(19)
Pd1 Pd3A C4 Pd5A 92.46(17)
Tl1A Pd3A C4 Pd5A -17.38(18)
Pd4A Pd3A C4 Pd5A 31.0(4)
C7 Pd3A C4 Pd2 43.5(6)
P6 Pd3A C4 Pd2 150.48(16)
Pd10 Pd3A C4 Pd2 -41.67(16)
Pd1 Pd3A C4 Pd2 10.7(2)
Tl1A Pd3A C4 Pd2 -99.18(16)
Pd5A Pd3A C4 Pd2 -81.81(19)
Pd4A Pd3A C4 Pd2 -50.8(4)
C9 Pd2 C4 O4 -72.0(7)
P2 Pd2 C4 O4 30.4(6)
Pd10 Pd2 C4 O4 -174.6(6)
Pd5 Pd2 C4 O4 -114.2(6)
Pd5A Pd2 C4 O4 -129.8(6)
Pd3A Pd2 C4 O4 139.8(7)
Pd3 Pd2 C4 O4 -179.0(3)
Pd1 Pd2 C4 O4 129.7(5)
C9 Pd2 C4 Pd5A 57.9(3)
P2 Pd2 C4 Pd5A 160.24(14)
Pd10 Pd2 C4 Pd5A -44.72(15)
Pd5 Pd2 C4 Pd5A 15.6(2)
Pd3A Pd2 C4 Pd5A -90.3(2)
Pd3 Pd2 C4 Pd5A -49.1(4)
Pd1 Pd2 C4 Pd5A -100.43(14)
C9 Pd2 C4 Pd3A 148.2(3)
P2 Pd2 C4 Pd3A -109.46(17)
Pd10 Pd2 C4 Pd3A 45.59(17)
Pd5 Pd2 C4 Pd3A 105.93(15)
Pd5A Pd2 C4 Pd3A 90.3(2)
Pd3 Pd2 C4 Pd3A 41.2(5)
Pd1 Pd2 C4 Pd3A -10.1(2)
C8 Pd6 C5 O5 -4.4(7)
Pd8A Pd6 C5 O5 58.2(7)
Pd10 Pd6 C5 O5 179.2(6)
Pd8 Pd6 C5 O5 -57.2(7)
Pd4 Pd6 C5 O5 -137.8(7)
Pd4A Pd6 C5 O5 137.0(7)
Pd7 Pd6 C5 O5 177.8(4)
Tl1 Pd6 C5 O5 -121.9(6)
Tl1A Pd6 C5 O5 120.2(6)
C8 Pd6 C5 Pd4A -141.4(3)
Pd8A Pd6 C5 Pd4A -78.9(2)
Pd10 Pd6 C5 Pd4A 42.11(14)
Pd8 Pd6 C5 Pd4A 165.76(7)
Pd4 Pd6 C5 Pd4A 85.18(14)
Pd7 Pd6 C5 Pd4A 40.7(4)
Tl1 Pd6 C5 Pd4A 101.01(15)
Tl1A Pd6 C5 Pd4A -16.85(17)
C8 Pd6 C5 Pd4 133.4(3)
Pd8A Pd6 C5 Pd4 -164.07(6)
Pd10 Pd6 C5 Pd4 -43.07(14)
Pd8 Pd6 C5 Pd4 80.6(2)
Pd4A Pd6 C5 Pd4 -85.18(14)
Pd7 Pd6 C5 Pd4 -44.5(4)
Tl1 Pd6 C5 Pd4 15.83(17)
Tl1A Pd6 C5 Pd4 -102.02(14)
C7 Pd4A C5 O5 86.5(6)
P9 Pd4A C5 O5 -12.8(5)
Pd10 Pd4A C5 O5 -179.0(5)
Pd6 Pd4A C5 O5 -136.5(6)
Pd1 Pd4A C5 O5 123.8(5)
Pd4 Pd4A C5 O5 139.0(5)
Tl1A Pd4A C5 O5 -118.9(4)
Pd3A Pd4A C5 O5 179.9(3)
C7 Pd4A C5 Pd6 -137.0(3)
P9 Pd4A C5 Pd6 123.71(14)
Pd10 Pd4A C5 Pd6 -42.51(14)
Pd1 Pd4A C5 Pd6 -99.69(13)
Pd4 Pd4A C5 Pd6 -84.51(16)
Tl1A Pd4A C5 Pd6 17.63(18)
Pd3A Pd4A C5 Pd6 -43.6(4)
C7 Pd4A C5 Pd4 -52.5(4)
P9 Pd4A C5 Pd4 -151.78(11)
Pd10 Pd4A C5 Pd4 42.00(10)
Pd6 Pd4A C5 Pd4 84.51(16)
Pd1 Pd4A C5 Pd4 -15.17(13)
Tl1A Pd4A C5 Pd4 102.14(10)
Pd3A Pd4A C5 Pd4 40.9(3)
C6 Pd4 C5 O5 -86.1(6)
P10 Pd4 C5 O5 13.5(5)
Pd10 Pd4 C5 O5 179.8(5)
Pd6 Pd4 C5 O5 136.6(6)
Pd1 Pd4 C5 O5 -123.1(5)
Pd4A Pd4 C5 O5 -138.3(5)
Tl1 Pd4 C5 O5 120.3(4)
Pd3 Pd4 C5 O5 -179.4(3)
C6 Pd4 C5 Pd6 137.4(3)
P10 Pd4 C5 Pd6 -123.04(14)
Pd10 Pd4 C5 Pd6 43.28(14)
Pd1 Pd4 C5 Pd6 100.31(13)
Pd4A Pd4 C5 Pd6 85.09(16)
Tl1 Pd4 C5 Pd6 -16.29(18)
Pd3 Pd4 C5 Pd6 44.1(3)
C6 Pd4 C5 Pd4A 52.3(4)
P10 Pd4 C5 Pd4A 151.88(11)
Pd10 Pd4 C5 Pd4A -41.81(10)
Pd6 Pd4 C5 Pd4A -85.09(16)
Pd1 Pd4 C5 Pd4A 15.22(13)
Tl1 Pd4 C5 Pd4A -101.38(11)
Pd3 Pd4 C5 Pd4A -41.0(3)
C9 Pd3 C6 O6 -92.7(7)
P11 Pd3 C6 O6 8.2(6)
Pd10 Pd3 C6 O6 179.9(6)
Pd1 Pd3 C6 O6 -138.4(8)
Pd2 Pd3 C6 O6 -128.0(6)
Tl1 Pd3 C6 O6 121.8(6)
Pd5 Pd3 C6 O6 173.6(4)
Pd4 Pd3 C6 O6 139.6(7)
C9 Pd3 C6 Pd4 127.7(4)
P11 Pd3 C6 Pd4 -131.38(14)
Pd10 Pd3 C6 Pd4 40.28(14)
Pd1 Pd3 C6 Pd4 82.01(19)
Pd2 Pd3 C6 Pd4 92.33(16)
Tl1 Pd3 C6 Pd4 -17.80(17)
Pd5 Pd3 C6 Pd4 33.9(4)
C9 Pd3 C6 Pd1 45.7(5)
P11 Pd3 C6 Pd1 146.61(17)
Pd10 Pd3 C6 Pd1 -41.73(16)
Pd2 Pd3 C6 Pd1 10.3(2)
Tl1 Pd3 C6 Pd1 -99.81(16)
Pd5 Pd3 C6 Pd1 -48.1(4)
Pd4 Pd3 C6 Pd1 -82.01(19)
C5 Pd4 C6 O6 81.1(6)
P10 Pd4 C6 O6 -17.0(5)
Pd10 Pd4 C6 O6 175.8(5)
Pd6 Pd4 C6 O6 179.7(3)
Pd1 Pd4 C6 O6 131.0(6)
Pd4A Pd4 C6 O6 119.0(5)
Tl1 Pd4 C6 O6 -124.5(5)
Pd3 Pd4 C6 O6 -142.7(6)
C5 Pd4 C6 Pd3 -136.3(3)
P10 Pd4 C6 Pd3 125.70(14)
Pd10 Pd4 C6 Pd3 -41.51(14)
Pd6 Pd4 C6 Pd3 -37.7(4)
Pd1 Pd4 C6 Pd3 -86.33(18)
Pd4A Pd4 C6 Pd3 -98.38(14)
Tl1 Pd4 C6 Pd3 18.16(17)
C5 Pd4 C6 Pd1 -49.9(4)
P10 Pd4 C6 Pd1 -147.97(12)
Pd10 Pd4 C6 Pd1 44.82(13)
Pd6 Pd4 C6 Pd1 48.7(3)
Pd4A Pd4 C6 Pd1 -12.05(17)
Tl1 Pd4 C6 Pd1 104.49(12)
Pd3 Pd4 C6 Pd1 86.33(18)
C7 Pd1 C6 O6 -81.1(6)
P1 Pd1 C6 O6 8.2(6)
Pd10 Pd1 C6 O6 -175.4(6)
Pd4 Pd1 C6 O6 -129.4(6)
Pd4A Pd1 C6 O6 -117.3(6)
Pd3 Pd1 C6 O6 140.4(7)
Pd3A Pd1 C6 O6 177.5(3)
Pd2 Pd1 C6 O6 130.7(5)
C7 Pd1 C6 Pd3 138.5(3)
P1 Pd1 C6 Pd3 -132.16(17)
Pd10 Pd1 C6 Pd3 44.19(17)
Pd4 Pd1 C6 Pd3 90.2(2)
Pd4A Pd1 C6 Pd3 102.28(16)
Pd3A Pd1 C6 Pd3 37.1(5)
Pd2 Pd1 C6 Pd3 -9.7(2)
C7 Pd1 C6 Pd4 48.2(3)
P1 Pd1 C6 Pd4 137.60(13)
Pd10 Pd1 C6 Pd4 -46.05(13)
Pd4A Pd1 C6 Pd4 12.05(18)
Pd3 Pd1 C6 Pd4 -90.2(2)
Pd3A Pd1 C6 Pd4 -53.1(4)
Pd2 Pd1 C6 Pd4 -99.96(13)
C4 Pd3A C7 O7 95.6(7)
P6 Pd3A C7 O7 -11.3(6)
Pd10 Pd3A C7 O7 -179.2(6)
Pd2 Pd3A C7 O7 128.7(6)
Pd1 Pd3A C7 O7 139.2(8)
Tl1A Pd3A C7 O7 -121.7(6)
Pd5A Pd3A C7 O7 -171.3(4)
Pd4A Pd3A C7 O7 -138.7(7)
C4 Pd3A C7 Pd4A -125.8(4)
P6 Pd3A C7 Pd4A 127.36(14)
Pd10 Pd3A C7 Pd4A -40.53(13)
Pd2 Pd3A C7 Pd4A -92.61(16)
Pd1 Pd3A C7 Pd4A -82.10(18)
Tl1A Pd3A C7 Pd4A 16.91(16)
Pd5A Pd3A C7 Pd4A -32.7(4)
C4 Pd3A C7 Pd1 -43.7(6)
P6 Pd3A C7 Pd1 -150.54(16)
Pd10 Pd3A C7 Pd1 41.57(16)
Pd2 Pd3A C7 Pd1 -10.5(2)
Tl1A Pd3A C7 Pd1 99.01(16)
Pd5A Pd3A C7 Pd1 49.4(4)
Pd4A Pd3A C7 Pd1 82.10(18)
C5 Pd4A C7 O7 -78.9(6)
P9 Pd4A C7 O7 19.6(5)
Pd10 Pd4A C7 O7 -174.2(5)
Pd6 Pd4A C7 O7 -176.6(3)
Pd1 Pd4A C7 O7 -129.2(5)
Pd4 Pd4A C7 O7 -117.0(4)
Tl1A Pd4A C7 O7 125.8(4)
Pd3A Pd4A C7 O7 143.5(6)
C5 Pd4A C7 Pd3A 137.6(3)
P9 Pd4A C7 Pd3A -123.88(14)
Pd10 Pd4A C7 Pd3A 42.31(14)
Pd6 Pd4A C7 Pd3A 40.0(3)
Pd1 Pd4A C7 Pd3A 87.30(19)
Pd4 Pd4A C7 Pd3A 99.53(14)
Tl1A Pd4A C7 Pd3A -17.62(17)
C5 Pd4A C7 Pd1 50.3(4)
P9 Pd4A C7 Pd1 148.82(13)
Pd10 Pd4A C7 Pd1 -44.99(13)
Pd6 Pd4A C7 Pd1 -47.3(3)
Pd4 Pd4A C7 Pd1 12.23(17)
Tl1A Pd4A C7 Pd1 -104.92(12)
Pd3A Pd4A C7 Pd1 -87.30(19)
C6 Pd1 C7 O7 78.6(6)
P1 Pd1 C7 O7 -10.8(6)
Pd10 Pd1 C7 O7 173.0(6)
Pd4 Pd1 C7 O7 114.7(6)
Pd4A Pd1 C7 O7 127.0(6)
Pd3 Pd1 C7 O7 -179.2(4)
Pd3A Pd1 C7 O7 -142.6(7)
Pd2 Pd1 C7 O7 -133.0(6)
C6 Pd1 C7 Pd3A -138.8(3)
P1 Pd1 C7 Pd3A 131.80(17)
Pd10 Pd1 C7 Pd3A -44.39(17)
Pd4 Pd1 C7 Pd3A -102.68(16)
Pd4A Pd1 C7 Pd3A -90.4(2)
Pd3 Pd1 C7 Pd3A -36.6(4)
Pd2 Pd1 C7 Pd3A 9.7(2)
C6 Pd1 C7 Pd4A -48.4(3)
P1 Pd1 C7 Pd4A -137.79(13)
Pd10 Pd1 C7 Pd4A 46.02(13)
Pd4 Pd1 C7 Pd4A -12.28(17)
Pd3 Pd1 C7 Pd4A 53.8(4)
Pd3A Pd1 C7 Pd4A 90.4(2)
Pd2 Pd1 C7 Pd4A 100.09(13)
C5 Pd6 C8 O8 4.4(11)
Pd8A Pd6 C8 O8 -132.8(11)
Pd10 Pd6 C8 O8 176.2(6)
Pd8 Pd6 C8 O8 146.8(12)
Pd4 Pd6 C8 O8 57.2(12)
Pd4A Pd6 C8 O8 -45.3(12)
Pd7 Pd6 C8 O8 -176.6(10)
Tl1 Pd6 C8 O8 121.9(10)
Tl1A Pd6 C8 O8 -115.7(10)
C5 Pd6 C8 Pd8 -142.4(2)
Pd8A Pd6 C8 Pd8 80.34(14)
Pd10 Pd6 C8 Pd8 29.4(7)
Pd4 Pd6 C8 Pd8 -89.65(19)
Pd4A Pd6 C8 Pd8 167.87(10)
Pd7 Pd6 C8 Pd8 36.5(2)
Tl1 Pd6 C8 Pd8 -25.0(2)
Tl1A Pd6 C8 Pd8 97.5(2)
C5 Pd6 C8 Pd8A 137.25(19)
Pd10 Pd6 C8 Pd8A -51.0(7)
Pd8 Pd6 C8 Pd8A -80.34(15)
Pd4 Pd6 C8 Pd8A -170.00(7)
Pd4A Pd6 C8 Pd8A 87.5(2)
Pd7 Pd6 C8 Pd8A -43.81(17)
Tl1 Pd6 C8 Pd8A -105.30(17)
Tl1A Pd6 C8 Pd8A 17.2(2)
C2 Pd8 C8 O8 93.2(10)
P3 Pd8 C8 O8 -12.7(8)
Pd7 Pd8 C8 O8 172.8(7)
Pd9 Pd8 C8 O8 111.9(8)
Pd6 Pd8 C8 O8 -147.5(9)
Pd8A Pd8 C8 O8 133.0(8)
Tl1 Pd8 C8 O8 -122.6(7)
C2 Pd8 C8 Pd6 -119.3(4)
P3 Pd8 C8 Pd6 134.8(2)
Pd7 Pd8 C8 Pd6 -39.8(2)
Pd9 Pd8 C8 Pd6 -100.7(2)
Pd8A Pd8 C8 Pd6 -79.5(2)
Tl1 Pd8 C8 Pd6 24.9(3)
C2 Pd8 C8 Pd8A -39.8(5)
P3 Pd8 C8 Pd8A -145.74(10)
Pd7 Pd8 C8 Pd8A 39.72(12)
Pd9 Pd8 C8 Pd8A -21.17(13)
Pd6 Pd8 C8 Pd8A 79.5(2)
Tl1 Pd8 C8 Pd8A 104.42(11)
C1 Pd8A C8 O8 -95.1(8)
P4 Pd8A C8 O8 13.3(6)
Pd9 Pd8A C8 O8 -116.1(6)
Pd6 Pd8A C8 O8 137.8(7)
Pd7 Pd8A C8 O8 -175.6(5)
Pd8 Pd8A C8 O8 -137.0(6)
Tl1A Pd8A C8 O8 120.8(5)
C1 Pd8A C8 Pd6 127.2(4)
P4 Pd8A C8 Pd6 -124.46(17)
Pd9 Pd8A C8 Pd6 106.10(16)
Pd7 Pd8A C8 Pd6 46.60(18)
Pd8 Pd8A C8 Pd6 85.2(2)
Tl1A Pd8A C8 Pd6 -17.0(2)
C1 Pd8A C8 Pd8 42.0(5)
P4 Pd8A C8 Pd8 150.33(11)
Pd9 Pd8A C8 Pd8 20.89(14)
Pd6 Pd8A C8 Pd8 -85.2(2)
Pd7 Pd8A C8 Pd8 -38.61(11)
Tl1A Pd8A C8 Pd8 -102.20(11)
C6 Pd3 C9 O9 89.7(7)
P11 Pd3 C9 O9 -11.0(7)
Pd10 Pd3 C9 O9 177.1(6)
Pd1 Pd3 C9 O9 123.4(6)
Pd2 Pd3 C9 O9 138.4(8)
Tl1 Pd3 C9 O9 -125.3(6)
Pd5 Pd3 C9 O9 -140.5(7)
Pd4 Pd3 C9 O9 -180.0(4)
C6 Pd3 C9 Pd2 -48.7(5)
P11 Pd3 C9 Pd2 -149.39(16)
Pd10 Pd3 C9 Pd2 38.70(16)
Pd1 Pd3 C9 Pd2 -15.0(2)
Tl1 Pd3 C9 Pd2 96.32(17)
Pd5 Pd3 C9 Pd2 81.08(19)
Pd4 Pd3 C9 Pd2 41.6(4)
C6 Pd3 C9 Pd5 -129.8(4)
P11 Pd3 C9 Pd5 129.52(15)
Pd10 Pd3 C9 Pd5 -42.38(15)
Pd1 Pd3 C9 Pd5 -96.12(16)
Pd2 Pd3 C9 Pd5 -81.08(19)
Tl1 Pd3 C9 Pd5 15.24(19)
Pd4 Pd3 C9 Pd5 -39.5(4)
C4 Pd2 C9 O9 75.4(6)
P2 Pd2 C9 O9 -26.3(6)
Pd10 Pd2 C9 O9 177.8(5)
Pd5 Pd2 C9 O9 131.5(6)
Pd5A Pd2 C9 O9 117.8(5)
Pd3A Pd2 C9 O9 -171.5(3)
Pd3 Pd2 C9 O9 -140.3(7)
Pd1 Pd2 C9 O9 -126.1(5)
C4 Pd2 C9 Pd3 -144.3(3)
P2 Pd2 C9 Pd3 113.99(17)
Pd10 Pd2 C9 Pd3 -41.89(18)
Pd5 Pd2 C9 Pd3 -88.1(2)
Pd5A Pd2 C9 Pd3 -101.86(16)
Pd3A Pd2 C9 Pd3 -31.2(5)
Pd1 Pd2 C9 Pd3 14.3(2)
C4 Pd2 C9 Pd5 -56.2(3)
P2 Pd2 C9 Pd5 -157.88(12)
Pd10 Pd2 C9 Pd5 46.23(13)
Pd5A Pd2 C9 Pd5 -13.73(18)
Pd3A Pd2 C9 Pd5 56.9(4)
Pd3 Pd2 C9 Pd5 88.1(2)
Pd1 Pd2 C9 Pd5 102.40(12)
C3 Pd5 C9 O9 -82.4(7)
P7 Pd5 C9 O9 26.3(6)
Pd10 Pd5 C9 O9 -174.6(6)
Pd2 Pd5 C9 O9 -131.0(7)
Pd7 Pd5 C9 O9 -175.4(4)
Pd5A Pd5 C9 O9 -117.8(6)
Tl1 Pd5 C9 O9 126.7(5)
Pd3 Pd5 C9 O9 141.9(7)
C3 Pd5 C9 Pd3 135.7(3)
P7 Pd5 C9 Pd3 -115.57(15)
Pd10 Pd5 C9 Pd3 43.46(15)
Pd2 Pd5 C9 Pd3 87.09(18)
Pd7 Pd5 C9 Pd3 42.7(4)
Pd5A Pd5 C9 Pd3 100.26(15)
Tl1 Pd5 C9 Pd3 -15.22(19)
C3 Pd5 C9 Pd2 48.6(4)
P7 Pd5 C9 Pd2 157.34(12)
Pd10 Pd5 C9 Pd2 -43.63(13)
Pd7 Pd5 C9 Pd2 -44.4(4)
Pd5A Pd5 C9 Pd2 13.17(17)
Tl1 Pd5 C9 Pd2 -102.31(13)
Pd3 Pd5 C9 Pd2 -87.09(18)
